data_4514322
loop_
_publ_author_name
'Sarkar, Koushik'
'Dastidar, Parthasarathi'

_publ_section_title
;
 Supramolecular Hydrogel Derived from A C3-symmetric Boronic acid
 Derivative for Stimuli Responsive Release of Insulin and Doxorubicin.
;
_journal_name_full 'Langmuir : the ACS journal of surfaces and colloids'
_journal_paper_doi 10.1021/acs.langmuir.7b03326
_journal_year 2017
_chemical_formula_moiety 'C21 H18 B3 N3 O6'
_chemical_formula_sum 'C21 H18 B3 N3 O6'
_chemical_formula_weight 441.25
_space_group_crystal_system orthorhombic
_space_group_IT_number 33
_space_group_name_Hall 'P 2c -2n'
_space_group_name_H-M_alt 'P n a 21'
_symmetry_space_group_name_Hall 'P 2c -2n'
_symmetry_space_group_name_H-M 'P n a 21'
_atom_sites_solution_hydrogens geom
_audit_creation_date 2017-04-01
_audit_creation_method
;
Olex2 1.2
(compiled 2015.09.30 svn.r3233 for OlexSys, GUI svn.r5103)
;
_cell_angle_alpha 90
_cell_angle_beta 90
_cell_angle_gamma 90
_cell_formula_units_Z 56
_cell_length_a 31.2369(2)
_cell_length_b 44.0844(4)
_cell_length_c 29.4269(2)
_cell_measurement_reflns_used 85951
_cell_measurement_temperature 100
_cell_measurement_theta_max 73.7840
_cell_measurement_theta_min 3.5950
_cell_volume 40522.6(5)
_computing_molecular_graphics 'Olex2 (Dolomanov et al., 2009)'
_computing_publication_material 'Olex2 (Dolomanov et al., 2009)'
_computing_structure_refinement 'XL (Sheldrick, 2008)'
_computing_structure_solution 'ShelXS (Sheldrick, 2008)'
_diffrn_ambient_temperature 100
_diffrn_measured_fraction_theta_full 0.999
_diffrn_measured_fraction_theta_max 0.999
_diffrn_measurement_device_type 'PhotonJet (Cu) X-ray Source'
_diffrn_radiation_type CuK\a
_diffrn_radiation_wavelength 1.54184
_diffrn_reflns_av_R_equivalents 0.0318
_diffrn_reflns_av_unetI/netI 0.0358
_diffrn_reflns_Laue_measured_fraction_full 0.986
_diffrn_reflns_Laue_measured_fraction_max 0.999
_diffrn_reflns_limit_h_max 33
_diffrn_reflns_limit_h_min -37
_diffrn_reflns_limit_k_max 52
_diffrn_reflns_limit_k_min -49
_diffrn_reflns_limit_l_max 31
_diffrn_reflns_limit_l_min -34
_diffrn_reflns_number 212294
_diffrn_reflns_point_group_measured_fraction_full 0.986
_diffrn_reflns_point_group_measured_fraction_max 0.999
_diffrn_reflns_theta_full 67.684
_diffrn_reflns_theta_max 67.079
_diffrn_reflns_theta_min 3.357
_diffrn_source 'micro-focus sealed X-ray tube'
_exptl_absorpt_coefficient_mu 0.603
_exptl_absorpt_correction_T_max 0.725
_exptl_absorpt_correction_T_min 0.367
_exptl_absorpt_correction_type gaussian
_exptl_absorpt_process_details
;
CrysAlisPro 1.171.39.9b (Rigaku Oxford Diffraction, 2015)
Numerical absorption correction based on gaussian integration over
            a multifaceted crystal model
Empirical absorption correction using spherical harmonics,
 implemented in SCALE3 ABSPACK scaling algorithm.
;
_exptl_crystal_colour colourless
_exptl_crystal_colour_primary colourless
_exptl_crystal_density_diffrn 0.998
_exptl_crystal_description block
_exptl_crystal_F_000 12432
_exptl_crystal_size_max 0.36
_exptl_crystal_size_mid 0.3
_exptl_crystal_size_min 0.22
_refine_diff_density_max 0.513
_refine_diff_density_min -0.356
_refine_diff_density_rms 0.071
_refine_ls_abs_structure_details
;
 Refined as an inversion twin.
;
_refine_ls_abs_structure_Flack 0.59(12)
_refine_ls_extinction_method none
_refine_ls_goodness_of_fit_ref 1.029
_refine_ls_hydrogen_treatment constr
_refine_ls_matrix_type full
_refine_ls_number_parameters 4160
_refine_ls_number_reflns 67567
_refine_ls_number_restraints 1
_refine_ls_restrained_S_all 1.029
_refine_ls_R_factor_all 0.0845
_refine_ls_R_factor_gt 0.0789
_refine_ls_shift/su_max 0.001
_refine_ls_shift/su_mean 0.000
_refine_ls_structure_factor_coef Fsqd
_refine_ls_weighting_details 'w=1/[\s^2^(Fo^2^)+(0.1075P)^2^+73.0828P] where P=(Fo^2^+2Fc^2^)/3'
_refine_ls_weighting_scheme calc
_refine_ls_wR_factor_gt 0.2165
_refine_ls_wR_factor_ref 0.2210
_reflns_Friedel_coverage 0.958
_reflns_Friedel_fraction_full 0.986
_reflns_Friedel_fraction_max 0.999
_reflns_number_gt 61407
_reflns_number_total 67567
_reflns_threshold_expression 'I > 2\s(I)'
_cod_data_source_file la7b03326_si_002.cif
_cod_data_source_block HG1
_cod_original_cell_volume 40522.5(5)
_cod_database_code 4514322
_shelxl_version_number 2014/6
_shelx_space_group_comment
;
The symmetry employed for this shelxl refinement is uniquely defined
by the following loop, which should always be used as a source of
symmetry information in preference to the above space-group names.
They are only intended as comments.
;
_olex2_refinement_description
;
1. Twinned data refinement
 Scales: 0.41(12) 0.59(12)
2. Fixed Uiso
 At 1.2 times of:
  All C(H) groups
3.a Aromatic/amide H refined with riding coordinates:
 C01V(H01V), C037(H037), C03D(H03D), C03G(H03G), C044(H044), C048(H048),
 C04B(H04B), C04N(H04N), C04Q(H04Q), C04R(H04R), C04Y(H04Y), C052(H052),
 C053(H053), C055(H055), C057(H057), C058(H058), C059(H059), C05A(H05A),
 C05B(H05B), C05D(H05D), C05G(H05G), C05H(H05H), C05K(H05K), C05P(H05P),
 C05Q(H05Q), C05S(H05S), C05T(H05T), C05W(H05W), C05Z(H05Z), C062(H062),
 C065(H065), C066(H066), C068(H068), C069(H069), C06A(H06A), C06B(H06B),
 C06D(H06D), C06F(H06F), C06G(H06G), C06H(H06H), C06I(H06I), C06J(H06J),
 C06N(H06N), C06O(H06O), C06P(H06P), C06Q(H06Q), C06U(H06U), C06V(H06V),
 C06X(H06X), C06Z(H06Z), C070(H070), C072(H072), C075(H075), C078(H078),
 C079(H079), C07D(H07D), C07E(H07E), C07H(H07H), C07J(H07J), C07L(H07L),
 C07M(H07M), C07N(H07N), C07O(H07O), C07P(H07P), C07Q(H07Q), C07V(H07V),
 C07W(H07W), C07X(H07X), C081(H081), C083(H083), C086(H086), C087(H087),
 C088(H088), C089(H089), C08A(H08A), C08D(H08D), C08E(H08E), C08G(H08G),
 C08H(H08H), C08I(H08I), C08J(H08J), C08M(H08M), C08P(H08P), C08R(H08R),
 C08T(H08T), C08W(H08W), C08X(H08X), C08Y(H08Y), C08Z(H08Z), C090(H090),
 C091(H091), C095(H095), C096(H096), C097(H097), C099(H099), C09J(H09J),
 C09K(H09K), C09M(H09M), C09N(H09N), C09Q(H09Q), C09R(H09R), C09T(H09T),
 C09X(H09X), C09Y(H09Y), C09Z(H09Z), C0A1(H0A1), C0A2(H0A2), C0A3(H0A3),
 C0A4(H0A4), C0A6(H0A6), C0A7(H0A7), C0A8(H0A8), C0A9(H0A9), C0AA(H0AA),
 C0AB(H0AB), C0AC(H0AC), C0AD(H0AD), C0AE(H0AE), C0AG(H0AG), C0AH(H0AH),
 C0AI(H0AI), C0AJ(H0AJ), C0AL(H0AL), C0AM(H0AM), C0AN(H0AN), C0AO(H0AO),
 C0AP(H0AP), C0AQ(H0AQ), C0AS(H0AS), C0AV(H0AV), C0AW(H0AW), C0AX(H0AX),
 C0B1(H0B1), C0B7(H0B7), C0BA(H0BA), C0BC(H0BC), C0BD(H0BD), C0BF(H0BF),
 C0BH(H0BH), C0BI(H0BI), C0BN(H0BN), C0BO(H0BO), C0BR(H0BR), C0BT(H0BT),
 C0BV(H0BV), C0BW(H0BW), C0BX(H0BX), C0BY(H0BY), C0BZ(H0BZ), C0C0(H0C0),
 C0C4(H0C4), C0C8(H0C8), C0C9(H0C9), C0CA(H0CA), C0CD(H0CD), C0CE(H0CE),
 C0CG(H0CG), C0CH(H0CH), C0CI(H0CI), C0CM(H0CM), C0CQ(H0CQ), C0CS(H0CS),
 C0CW(H0CW), C0D4(H0D4), C0DQ(H0DQ), C0DX(H0DX), C0E3(H0E3), C0EK(H0EK)
;
_olex2_submission_special_instructions 'No special instructions were received'

loop_
_space_group_symop_operation_xyz
'x, y, z'
'-x, -y, z+1/2'
'x+1/2, -y+1/2, z'
'-x+1/2, y+1/2, z+1/2'

loop_
_atom_site_label
_atom_site_type_symbol
_atom_site_fract_x
_atom_site_fract_y
_atom_site_fract_z
_atom_site_U_iso_or_equiv
_atom_site_adp_type
_atom_site_occupancy
_atom_site_site_symmetry_order
_atom_site_calc_flag
_atom_site_refinement_flags_posn
N003 N 0.46562(14) 0.41417(10) 0.39239(15) 0.0167(9) Uani 1 1 d .
O005 O 0.45588(15) 0.20268(10) 0.71369(16) 0.0343(10) Uani 1 1 d .
N006 N 0.53302(13) 0.37152(9) 0.68340(15) 0.0142(9) Uani 1 1 d .
N007 N 0.04087(14) 0.51357(10) 0.39771(16) 0.0199(10) Uani 1 1 d .
N008 N 0.54187(14) 0.41368(10) 0.39231(16) 0.0184(9) Uani 1 1 d .
O009 O 0.46262(13) 0.51070(9) 0.55291(14) 0.0267(9) Uani 1 1 d .
O00A O 0.46117(13) 0.06302(9) 0.57570(16) 0.0290(9) Uani 1 1 d .
O00C O 0.04474(13) 0.65168(9) 0.26866(15) 0.0284(9) Uani 1 1 d .
N00D N -0.03531(14) 0.51394(10) 0.39855(16) 0.0178(9) Uani 1 1 d .
O00E O 0.27302(13) 0.50531(9) 0.42733(15) 0.0304(9) Uani 1 1 d .
O00F O 0.46874(15) 0.13125(10) 0.64030(17) 0.0372(11) Uani 1 1 d .
O00G O 0.47204(15) -0.01672(10) 0.13261(15) 0.0326(10) Uani 1 1 d .
N00H N 0.54968(15) 0.55889(10) 0.25234(16) 0.0212(10) Uani 1 1 d .
N00I N 0.45649(14) 0.37209(10) 0.68454(16) 0.0185(9) Uani 1 1 d .
O00J O 0.69955(13) 0.96019(9) 0.42999(15) 0.0301(9) Uani 1 1 d .
O00K O 0.53515(12) 0.06423(9) 0.57281(15) 0.0261(9) Uani 1 1 d .
O00L O 0.31050(14) 0.38937(9) 0.42415(16) 0.0324(10) Uani 1 1 d .
O00M O 0.68875(13) 0.31633(10) 0.35212(16) 0.0332(10) Uani 1 1 d .
O00N O 0.95342(13) 0.58306(9) 0.19886(16) 0.0294(9) Uani 1 1 d .
O00O O 0.46545(14) 0.56190(10) 0.50220(16) 0.0345(10) Uani 1 1 d .
N00P N 0.95617(15) 0.44240(10) 0.32294(16) 0.0203(10) Uani 1 1 d .
O00Q O 0.46531(13) 0.27585(9) 0.26274(16) 0.0307(10) Uani 1 1 d .
O00R O -0.03044(13) 0.65136(9) 0.26577(15) 0.0271(9) Uani 1 1 d .
O00S O 0.23543(15) 0.42558(10) 0.42494(18) 0.0407(11) Uani 1 1 d .
O00T O 0.53700(13) 0.50960(9) 0.55547(15) 0.0284(9) Uani 1 1 d .
N00U N 0.49384(13) 0.33127(10) 0.71851(16) 0.0159(9) Uani 1 1 d .
O00V O 0.54066(13) 0.27638(9) 0.25963(16) 0.0302(9) Uani 1 1 d .
O00W O 0.53065(13) 0.20142(9) 0.71376(15) 0.0281(9) Uani 1 1 d .
O00X O 0.54560(15) -0.01435(10) 0.13515(16) 0.0333(10) Uani 1 1 d .
O00Y O 0.27170(13) 0.36004(10) 0.47646(17) 0.0334(10) Uani 1 1 d .
O00Z O 1.19135(12) 0.32877(9) 0.41014(15) 0.0287(9) Uani 1 1 d .
N010 N 0.47297(15) 0.55849(10) 0.25353(16) 0.0207(10) Uani 1 1 d .
O011 O 1.19236(13) 0.45806(9) 0.55001(16) 0.0304(9) Uani 1 1 d .
O012 O 0.26375(12) 0.42358(9) 0.55625(16) 0.0292(9) Uani 1 1 d .
O013 O -0.19486(14) 0.39514(9) 0.47286(16) 0.0342(10) Uani 1 1 d .
O014 O 0.46257(15) 0.70279(10) 0.63738(17) 0.0365(11) Uani 1 1 d .
O016 O 0.19829(14) 0.39473(9) 0.47574(17) 0.0352(10) Uani 1 1 d .
O017 O 0.72799(13) 0.28878(9) 0.40657(16) 0.0332(10) Uani 1 1 d .
O018 O 0.30138(14) 0.31992(10) 0.35759(17) 0.0367(11) Uani 1 1 d .
O019 O 0.54065(14) 0.56109(10) 0.50367(16) 0.0322(10) Uani 1 1 d .
O01B O 0.30760(14) 0.96198(10) 0.43182(17) 0.0368(11) Uani 1 1 d .
O01C O 0.31674(13) 0.67665(9) 0.33780(15) 0.0308(9) Uani 1 1 d .
O01D O 0.30584(13) 0.46555(9) 0.53364(17) 0.0330(10) Uani 1 1 d .
O01F O 0.54190(15) 0.13438(10) 0.64692(18) 0.0404(11) Uani 1 1 d .
O01H O 0.30947(14) 0.25355(11) 0.28261(19) 0.0426(12) Uani 1 1 d .
N01I N 0.46616(14) 0.12722(10) 0.25170(16) 0.0188(9) Uani 1 1 d .
N01J N 0.45907(17) 0.48669(11) 0.31971(18) 0.0285(11) Uani 1 1 d .
N01K N 0.51122(16) 0.74179(11) 0.34286(17) 0.0244(10) Uani 1 1 d .
O01M O 1.02861(14) 0.58384(9) 0.19975(16) 0.0319(10) Uani 1 1 d .
C01N C 0.49528(14) 0.41359(11) 0.64931(17) 0.0097(9) Uani 1 1 d .
C01O C 0.50527(17) 0.08485(12) 0.2201(2) 0.0203(12) Uani 1 1 d .
O01P O 0.80628(13) 0.45625(9) 0.54032(17) 0.0328(10) Uani 1 1 d .
N01Q N 0.53476(17) 0.48665(11) 0.32300(19) 0.0305(12) Uani 1 1 d .
O01R O 1.22959(14) 0.35732(10) 0.35680(18) 0.0383(11) Uani 1 1 d .
N01S N 0.50324(13) 0.88701(10) 0.48639(16) 0.0172(9) Uani 1 1 d .
N01U N 1.03176(16) 0.44427(10) 0.32485(17) 0.0240(10) Uani 1 1 d .
C01V C 0.04333(17) 0.59397(13) 0.3241(2) 0.0234(12) Uani 1 1 d .
H01V H 0.0702 0.6019 0.3146 0.028 Uiso 1 1 calc R
O01W O 0.31272(13) 0.53527(9) 0.47688(16) 0.0309(10) Uani 1 1 d .
O01X O 0.31916(15) 0.82229(10) 0.29139(18) 0.0398(11) Uani 1 1 d .
N01Y N 0.51112(16) 0.59948(11) 0.28658(17) 0.0237(10) Uani 1 1 d .
O01Z O 0.26278(14) 0.29212(10) 0.41108(17) 0.0355(10) Uani 1 1 d .
N020 N 0.50327(14) 0.31177(10) 0.47804(17) 0.0201(10) Uani 1 1 d .
N021 N 0.99827(13) 0.54147(10) 0.55606(17) 0.0188(9) Uani 1 1 d .
O022 O 0.69995(17) 0.38730(12) 0.4261(2) 0.0498(13) Uani 1 1 d .
O023 O 0.69598(14) 0.53308(10) 0.47755(19) 0.0396(11) Uani 1 1 d .
O024 O 0.30092(14) 0.24655(11) 0.71893(18) 0.0411(11) Uani 1 1 d .
N025 N 0.49453(15) 0.24151(11) 0.40681(18) 0.0240(11) Uani 1 1 d .
O026 O 0.46543(17) 0.34737(11) 0.19043(19) 0.0475(13) Uani 1 1 d .
O027 O 0.68682(14) 0.24679(11) 0.73457(18) 0.0405(11) Uani 1 1 d .
O028 O 0.71028(15) 0.67246(11) 0.33876(18) 0.0432(12) Uani 1 1 d .
O02A O 0.95674(16) 0.72622(10) 0.70399(16) 0.0360(11) Uani 1 1 d .
N02B N 1.03503(14) 0.58354(9) 0.58719(16) 0.0179(9) Uani 1 1 d .
O02C O 0.73171(16) 0.85550(11) 0.40948(19) 0.0468(13) Uani 1 1 d .
N02E N 0.49647(18) 0.81411(12) 0.41659(18) 0.0316(12) Uani 1 1 d .
O02G O 1.03198(15) 0.72754(10) 0.70544(16) 0.0347(10) Uani 1 1 d .
O02H O -0.23197(16) 0.42787(12) 0.4237(2) 0.0508(14) Uani 1 1 d .
O02I O 0.25802(16) 0.28928(12) 0.7258(2) 0.0546(15) Uani 1 1 d .
O02J O 0.69116(14) 0.46410(10) 0.54608(19) 0.0426(12) Uani 1 1 d .
O02K O 0.79981(15) 0.32507(10) 0.40347(19) 0.0413(12) Uani 1 1 d .
O02L O 0.26175(16) 0.57560(11) 0.3489(2) 0.0466(12) Uani 1 1 d .
O02M O 0.69576(14) 0.25513(10) 0.29553(18) 0.0403(11) Uani 1 1 d .
N02N N 0.50426(13) 0.16904(10) 0.28288(16) 0.0162(9) Uani 1 1 d .
N02O N 0.46495(14) 0.84576(10) 0.51695(16) 0.0186(9) Uani 1 1 d .
O02P O 0.53698(17) 0.70444(11) 0.64135(18) 0.0442(12) Uani 1 1 d .
O02Q O 0.28041(15) 0.79098(11) 0.33805(18) 0.0440(12) Uani 1 1 d .
O02R O 0.27727(15) 0.64646(11) 0.28731(18) 0.0421(12) Uani 1 1 d .
N02U N 0.00266(14) 0.47157(10) 0.42802(17) 0.0193(10) Uani 1 1 d .
O02V O 0.70375(15) 0.81877(11) 0.29369(18) 0.0427(12) Uani 1 1 d .
C02X C 0.00391(17) 0.55514(12) 0.3639(2) 0.0199(11) Uani 1 1 d .
O02Y O 0.54094(17) 0.34792(11) 0.19413(18) 0.0438(12) Uani 1 1 d .
N02Z N 0.95861(14) 0.58284(10) 0.58789(16) 0.0203(10) Uani 1 1 d .
C030 C 1.03323(17) 0.55654(12) 0.56746(19) 0.0180(11) Uani 1 1 d .
C031 C -0.07386(17) 0.47043(12) 0.42593(19) 0.0197(11) Uani 1 1 d .
O033 O 0.26875(17) 0.21070(12) 0.2925(2) 0.0549(14) Uani 1 1 d .
C034 C 0.96155(17) 0.55602(12) 0.56803(19) 0.0190(11) Uani 1 1 d .
O035 O 0.73318(16) 0.42151(12) 0.5526(2) 0.0576(16) Uani 1 1 d .
C036 C 0.49474(15) 0.38435(12) 0.67401(18) 0.0142(11) Uani 1 1 d .
C037 C 0.04282(17) 0.56827(12) 0.3504(2) 0.0202(11) Uani 1 1 d .
H037 H 0.0691 0.5593 0.3596 0.024 Uiso 1 1 calc R
O038 O 0.30104(17) 0.60664(11) 0.3987(2) 0.0485(13) Uani 1 1 d .
N039 N 0.47182(15) 0.70065(10) 0.37325(16) 0.0227(10) Uani 1 1 d .
N03A N 0.53514(13) 0.33862(10) 0.58147(16) 0.0179(9) Uani 1 1 d .
O03B O 1.23334(15) 0.50132(11) 0.5408(2) 0.0468(13) Uani 1 1 d .
C03C C 0.9933(2) 0.48658(13) 0.2919(2) 0.0271(13) Uani 1 1 d .
C03D C 0.34113(16) 0.32493(12) 0.6989(2) 0.0219(12) Uani 1 1 d .
H03D H 0.3155 0.3332 0.6868 0.026 Uiso 1 1 calc R
C03E C 0.99400(19) 0.45647(13) 0.3153(2) 0.0244(13) Uani 1 1 d .
C03F C 0.51090(15) 0.54628(11) 0.24282(17) 0.0119(10) Uani 1 1 d .
C03G C -0.03369(17) 0.59567(13) 0.3253(2) 0.0231(12) Uani 1 1 d .
H03G H -0.0599 0.6052 0.3171 0.028 Uiso 1 1 calc R
N03H N 0.54165(14) 0.27077(10) 0.51132(16) 0.0183(9) Uani 1 1 d .
O03I O 0.69166(17) 0.88367(12) 0.3554(2) 0.0536(14) Uani 1 1 d .
O03J O 0.27102(15) 0.93455(12) 0.4873(2) 0.0517(14) Uani 1 1 d .
O03K O 0.72882(15) 0.28754(11) 0.70940(19) 0.0469(13) Uani 1 1 d .
N03L N 0.50363(14) 0.45517(10) 0.42455(17) 0.0203(10) Uani 1 1 d .
N03M N 0.49641(17) 0.52747(12) 0.35488(18) 0.0281(12) Uani 1 1 d .
O03N O 0.73832(16) 0.21190(12) 0.2815(2) 0.0522(14) Uani 1 1 d .
N03O N 0.46560(14) 0.27083(10) 0.51091(16) 0.0171(9) Uani 1 1 d .
C03P C 1.07221(19) 0.40140(13) 0.3536(2) 0.0239(12) Uani 1 1 d .
C03R C 0.42720(18) 0.45732(12) 0.42362(18) 0.0195(11) Uani 1 1 d .
C03S C 0.07995(17) 0.47034(12) 0.42729(19) 0.0191(11) Uani 1 1 d .
C03T C 0.4989(2) 0.44429(14) 0.2869(2) 0.0283(13) Uani 1 1 d .
O03U O 0.76297(15) 0.49720(12) 0.5590(2) 0.0518(14) Uani 1 1 d .
N03V N 0.46000(15) 0.33960(10) 0.58076(17) 0.0222(10) Uani 1 1 d .
N03W N 0.54841(14) 0.69997(10) 0.37532(16) 0.0208(10) Uani 1 1 d .
O03X O 0.29875(19) 0.89176(13) 0.3684(2) 0.0552(14) Uani 1 1 d .
C03Y C 0.53951(16) 0.87271(12) 0.49798(18) 0.0169(11) Uani 1 1 d .
C03Z C 0.50612(17) 0.02906(11) 0.17252(19) 0.0161(11) Uani 1 1 d .
C040 C 0.9915(2) 0.54033(13) 0.2413(2) 0.0244(12) Uani 1 1 d .
C041 C 0.47531(17) 0.72760(11) 0.35322(18) 0.0185(11) Uani 1 1 d .
C042 C 0.53023(14) 0.34479(11) 0.70596(17) 0.0103(9) Uani 1 1 d .
N043 N 0.54121(14) 0.84518(10) 0.51817(15) 0.0167(9) Uani 1 1 d .
C044 C 0.53438(16) 0.42645(12) 0.63763(18) 0.0159(10) Uani 1 1 d .
H044 H 0.5603 0.4171 0.6470 0.019 Uiso 1 1 calc R
O045 O 0.74511(17) 0.78672(12) 0.3370(2) 0.0543(14) Uani 1 1 d .
N046 N 0.53302(18) 0.77112(11) 0.44635(17) 0.0295(12) Uani 1 1 d .
C048 C 1.03064(19) 0.50099(13) 0.2782(2) 0.0238(12) Uani 1 1 d .
H048 H 1.0574 0.4921 0.2857 0.029 Uiso 1 1 calc R
C049 C 0.46692(17) 0.87284(12) 0.49801(19) 0.0172(11) Uani 1 1 d .
C04A C 0.46726(16) 0.29731(12) 0.48888(19) 0.0173(11) Uani 1 1 d .
C04B C -0.03520(17) 0.56956(12) 0.3509(2) 0.0205(12) Uani 1 1 d .
H04B H -0.0620 0.5612 0.3598 0.025 Uiso 1 1 calc R
C04C C 0.91832(19) 0.39873(14) 0.3504(2) 0.0259(12) Uani 1 1 d .
C04D C 0.58060(17) 0.17143(12) 0.27966(19) 0.0196(11) Uani 1 1 d .
C04E C 0.42071(17) 0.38238(12) 0.55182(19) 0.0194(11) Uani 1 1 d .
C04F C 0.45851(19) 0.22761(13) 0.4186(2) 0.0237(12) Uani 1 1 d .
O04G O 0.54747(19) 0.41993(11) 0.1220(2) 0.0539(14) Uani 1 1 d .
O04H O 0.73346(18) 0.36117(14) 0.4832(3) 0.0703(19) Uani 1 1 d .
O04J O 0.73449(17) 0.93661(15) 0.4896(3) 0.070(2) Uani 1 1 d .
C04K C 0.58086(15) 0.45621(10) 0.42454(17) 0.0125(10) Uani 1 1 d .
C04M C 0.57534(16) 0.38097(12) 0.55319(19) 0.0198(11) Uani 1 1 d .
C04N C 0.38314(17) 0.37164(13) 0.5711(2) 0.0235(12) Uani 1 1 d .
H04N H 0.3831 0.3529 0.5870 0.028 Uiso 1 1 calc R
C04P C 0.42750(17) 0.17053(12) 0.2782(2) 0.0204(11) Uani 1 1 d .
C04Q C 0.53543(16) 0.45312(12) 0.6122(2) 0.0228(12) Uani 1 1 d .
H04Q H 0.5623 0.4619 0.6046 0.027 Uiso 1 1 calc R
C04R C 0.45839(15) 0.45407(12) 0.61072(19) 0.0167(10) Uani 1 1 d .
H04R H 0.4322 0.4634 0.6022 0.020 Uiso 1 1 calc R
C04S C 0.50353(16) 0.37233(13) 0.35645(19) 0.0191(11) Uani 1 1 d .
C04T C 0.00554(15) 0.60919(10) 0.31056(17) 0.0096(10) Uani 1 1 d .
N04U N 0.99415(15) 0.40148(11) 0.35350(18) 0.0248(11) Uani 1 1 d .
C04V C 0.46677(17) 0.44117(12) 0.41330(19) 0.0190(11) Uani 1 1 d .
C04Y C 0.35022(18) 0.46341(12) 0.4172(2) 0.0245(12) Uani 1 1 d .
H04Y H 0.3234 0.4558 0.4072 0.029 Uiso 1 1 calc R
C04Z C 0.53926(17) 0.29768(12) 0.49014(19) 0.0190(11) Uani 1 1 d .
C051 C 0.54729(17) 0.58535(12) 0.27458(19) 0.0185(11) Uani 1 1 d .
C052 C -0.15094(19) 0.46675(13) 0.4168(2) 0.0273(13) Uani 1 1 d .
H052 H -0.1769 0.4753 0.4060 0.033 Uiso 1 1 calc R
C053 C 0.42907(17) 0.48510(12) 0.44776(19) 0.0187(11) Uani 1 1 d .
H053 H 0.4556 0.4926 0.4589 0.022 Uiso 1 1 calc R
C054 C 0.15740(18) 0.43900(12) 0.4427(2) 0.0229(12) Uani 1 1 d .
C055 C 0.54168(19) 0.33391(13) 0.3146(2) 0.0248(12) Uani 1 1 d .
H055 H 0.5680 0.3258 0.3039 0.030 Uiso 1 1 calc R
C056 C 0.03845(16) 0.48576(11) 0.41844(19) 0.0170(11) Uani 1 1 d .
C057 C 0.5374(2) 0.43300(14) 0.2711(2) 0.0291(13) Uani 1 1 d .
H057 H 0.5632 0.4436 0.2774 0.035 Uiso 1 1 calc R
C058 C 0.42688(19) 0.19924(13) 0.2983(2) 0.0258(12) Uani 1 1 d .
H058 H 0.4527 0.2078 0.3097 0.031 Uiso 1 1 calc R
C059 C 0.45751(16) 0.42747(12) 0.63610(19) 0.0188(11) Uani 1 1 d .
H059 H 0.4308 0.4188 0.6444 0.023 Uiso 1 1 calc R
C05A C 0.57200(16) 0.30144(12) 0.73733(19) 0.0186(11) Uani 1 1 d .
H05A H 0.5465 0.2937 0.7507 0.022 Uiso 1 1 calc R
C05B C 0.38755(18) 0.30228(12) 0.4943(2) 0.0234(12) Uani 1 1 d .
H05B H 0.3862 0.2835 0.5102 0.028 Uiso 1 1 calc R
C05C C 0.50309(17) 0.40179(12) 0.38239(19) 0.0184(11) Uani 1 1 d .
C05D C 0.54186(17) 0.36032(12) 0.3412(2) 0.0216(11) Uani 1 1 d .
H05D H 0.5682 0.3699 0.3487 0.026 Uiso 1 1 calc R
C05E C 0.99645(16) 0.59597(12) 0.59742(19) 0.0181(11) Uani 1 1 d .
C05F C 0.35059(17) 0.34616(13) 0.4624(2) 0.0218(12) Uani 1 1 d .
C05G C 0.46427(18) 0.33236(13) 0.3185(2) 0.0233(12) Uani 1 1 d .
H05G H 0.4377 0.3232 0.3108 0.028 Uiso 1 1 calc R
C05H C 0.95492(19) 0.49980(13) 0.2809(2) 0.0258(13) Uani 1 1 d .
H05H H 0.9287 0.4907 0.2901 0.031 Uiso 1 1 calc R
C05I C 0.49720(16) 0.46740(12) 0.59751(19) 0.0163(11) Uani 1 1 d .
C05J C 0.53139(18) 0.22688(13) 0.4176(2) 0.0226(12) Uani 1 1 d .
C05K C 0.39047(17) 0.35639(12) 0.4466(2) 0.0214(12) Uani 1 1 d .
H05K H 0.3917 0.3749 0.4300 0.026 Uiso 1 1 calc R
O05L O 0.74130(17) 0.65038(13) 0.2739(2) 0.0575(15) Uani 1 1 d .
C05M C 0.50970(18) 0.68798(12) 0.38440(18) 0.0196(11) Uani 1 1 d .
C05N C 0.50465(18) 0.11471(13) 0.2426(2) 0.0215(12) Uani 1 1 d .
C05O C 0.4594(2) 0.80027(14) 0.4283(2) 0.0287(13) Uani 1 1 d .
C05P C 0.58102(19) 0.20012(13) 0.2990(2) 0.0248(12) Uani 1 1 d .
H05P H 0.5549 0.2088 0.3094 0.030 Uiso 1 1 calc R
C05Q C 0.64643(14) 0.32372(10) 0.69648(17) 0.0122(10) Uani 1 1 d .
H05Q H 0.6717 0.3314 0.6826 0.015 Uiso 1 1 calc R
C05R C 0.51166(19) 0.51717(12) 0.21747(19) 0.0217(12) Uani 1 1 d .
C05S C 0.42716(18) 0.34086(12) 0.45414(19) 0.0203(11) Uani 1 1 d .
H05S H 0.4535 0.3484 0.4425 0.024 Uiso 1 1 calc R
C05T C 0.46478(18) 0.35859(12) 0.3446(2) 0.0211(11) Uani 1 1 d .
H05T H 0.4386 0.3673 0.3544 0.025 Uiso 1 1 calc R
O05U O 0.5255(2) 0.63165(13) 0.5737(2) 0.0640(17) Uani 1 1 d .
C05V C 0.41643(16) 0.32979(12) 0.71307(18) 0.0180(11) Uani 1 1 d .
C05W C 0.46763(19) 0.07106(13) 0.2084(2) 0.0255(13) Uani 1 1 d .
H05W H 0.4411 0.0800 0.2167 0.031 Uiso 1 1 calc R
C05X C 0.57175(14) 0.32898(10) 0.71324(16) 0.0101(9) Uani 1 1 d .
C05Y C 0.54019(16) 0.44085(12) 0.41392(17) 0.0152(10) Uani 1 1 d .
C05Z C 1.11327(14) 0.49631(10) 0.53416(18) 0.0127(10) Uani 1 1 d .
H05Z H 1.1132 0.4768 0.5204 0.015 Uiso 1 1 calc R
C060 C 0.46812(18) 0.15429(12) 0.27164(19) 0.0199(11) Uani 1 1 d .
N061 N 0.45642(19) 0.77295(12) 0.44869(19) 0.0332(12) Uani 1 1 d .
C062 C 0.38857(19) 0.93132(13) 0.4551(2) 0.0255(13) Uani 1 1 d .
H062 H 0.3893 0.9496 0.4380 0.031 Uiso 1 1 calc R
O063 O 0.47404(18) 0.41947(11) 0.12598(18) 0.0479(13) Uani 1 1 d .
C065 C 0.43476(17) 0.62828(13) 0.30933(19) 0.0208(11) Uani 1 1 d .
H065 H 0.4611 0.6359 0.3209 0.025 Uiso 1 1 calc R
C066 C -0.07460(18) 0.44240(12) 0.4472(2) 0.0221(12) Uani 1 1 d .
H066 H -0.0485 0.4336 0.4571 0.026 Uiso 1 1 calc R
C067 C 0.45753(16) 0.34576(12) 0.70538(18) 0.0165(11) Uani 1 1 d .
C068 C 0.4682(2) 0.04351(14) 0.1842(2) 0.0293(13) Uani 1 1 d .
H068 H 0.4418 0.0345 0.1756 0.035 Uiso 1 1 calc R
C069 C 0.5385(2) 0.40676(14) 0.2467(2) 0.0312(14) Uani 1 1 d .
H069 H 0.5653 0.3990 0.2368 0.037 Uiso 1 1 calc R
C06A C 0.61664(18) 0.35635(13) 0.4485(2) 0.0249(12) Uani 1 1 d .
H06A H 0.6156 0.3744 0.4308 0.030 Uiso 1 1 calc R
C06B C 0.35806(19) 0.60575(13) 0.2759(2) 0.0274(13) Uani 1 1 d .
H06B H 0.3320 0.5979 0.2640 0.033 Uiso 1 1 calc R
C06C C 0.49486(18) 0.18803(12) 0.4498(2) 0.0207(12) Uani 1 1 d .
C06D C 0.58041(18) 0.91548(12) 0.4634(2) 0.0225(12) Uani 1 1 d .
H06D H 0.5541 0.9240 0.4536 0.027 Uiso 1 1 calc R
C06E C 0.54757(18) 0.72678(12) 0.35509(18) 0.0201(11) Uani 1 1 d .
C06F C 0.38122(18) 0.28739(12) 0.3782(2) 0.0237(12) Uani 1 1 d .
H06F H 0.3826 0.3062 0.3625 0.028 Uiso 1 1 calc R
C06G C 0.15600(18) 0.46765(13) 0.4224(2) 0.0253(12) Uani 1 1 d .
H06G H 0.1819 0.4769 0.4129 0.030 Uiso 1 1 calc R
C06H C 0.43720(19) 0.77248(13) 0.3199(2) 0.0257(12) Uani 1 1 d .
H06H H 0.4640 0.7799 0.3094 0.031 Uiso 1 1 calc R
C06I C 0.41576(16) 0.30198(12) 0.7362(2) 0.0206(11) Uani 1 1 d .
H06I H 0.4412 0.2941 0.7495 0.025 Uiso 1 1 calc R
C06J C 0.11750(18) 0.42663(12) 0.4563(2) 0.0228(12) Uani 1 1 d .
H06J H 0.1170 0.4075 0.4710 0.027 Uiso 1 1 calc R
C06K C 0.33917(18) 0.29708(14) 0.7200(2) 0.0275(13) Uani 1 1 d .
C06L C 0.50273(16) 0.31925(12) 0.30364(19) 0.0178(11) Uani 1 1 d .
C06M C 0.66589(15) 0.63215(11) 0.29992(17) 0.0135(10) Uani 1 1 d .
C06N C 0.57899(19) 0.48422(13) 0.4480(2) 0.0253(12) Uani 1 1 d .
H06N H 0.5522 0.4924 0.4571 0.030 Uiso 1 1 calc R
C06O C 0.39200(19) 0.50106(13) 0.4548(2) 0.0241(12) Uani 1 1 d .
H06O H 0.3936 0.5200 0.4702 0.029 Uiso 1 1 calc R
C06P C 0.54484(19) 0.04325(13) 0.1861(2) 0.0283(13) Uani 1 1 d .
H06P H 0.5714 0.0336 0.1800 0.034 Uiso 1 1 calc R
C06Q C 0.62025(18) 0.87643(12) 0.5022(2) 0.0232(12) Uani 1 1 d .
H06Q H 0.6211 0.8579 0.5187 0.028 Uiso 1 1 calc R
C06R C 0.5004(2) 0.39068(15) 0.2355(2) 0.0323(15) Uani 1 1 d .
C06S C 0.5317(2) 0.51316(14) 0.3435(2) 0.0313(14) Uani 1 1 d .
N06T N 0.45666(15) 0.20055(11) 0.44045(17) 0.0231(10) Uani 1 1 d .
C06U C 0.37735(16) 0.28606(12) 0.73957(19) 0.0192(11) Uani 1 1 d .
H06U H 0.3769 0.2673 0.7554 0.023 Uiso 1 1 calc R
C06V C 0.61044(16) 0.28586(11) 0.74107(18) 0.0169(10) Uani 1 1 d .
H06V H 0.6113 0.2677 0.7584 0.020 Uiso 1 1 calc R
O06W O 0.76527(17) 0.34895(15) 0.3431(2) 0.0653(18) Uani 1 1 d .
C06X C 1.15112(17) 0.53770(13) 0.56759(19) 0.0227(12) Uani 1 1 d .
H06X H 1.1772 0.5471 0.5766 0.027 Uiso 1 1 calc R
C06Y C 0.49655(14) 0.32664(11) 0.59051(18) 0.0117(10) Uani 1 1 d .
C06Z C 0.61270(18) 0.36917(13) 0.5716(2) 0.0228(12) Uani 1 1 d .
H06Z H 0.6121 0.3501 0.5866 0.027 Uiso 1 1 calc R
C070 C 1.0300(2) 0.52646(15) 0.2553(2) 0.0301(14) Uani 1 1 d .
H070 H 1.0564 0.5359 0.2478 0.036 Uiso 1 1 calc R
C071 C 0.64818(15) 0.29618(11) 0.72000(17) 0.0123(9) Uani 1 1 d .
C072 C 0.54438(19) 0.07100(14) 0.2080(2) 0.0268(13) Uani 1 1 d .
H072 H 0.5706 0.0808 0.2151 0.032 Uiso 1 1 calc R
C073 C 0.50872(16) 0.65887(11) 0.40940(18) 0.0157(10) Uani 1 1 d .
O074 O 0.4498(2) 0.63205(13) 0.5700(2) 0.0632(17) Uani 1 1 d .
C075 C 0.61872(18) 0.21644(13) 0.3034(2) 0.0247(12) Uani 1 1 d .
H075 H 0.6183 0.2358 0.3174 0.030 Uiso 1 1 calc R
C076 C 0.47479(15) 0.58553(10) 0.27498(17) 0.0107(9) Uani 1 1 d .
C077 C 0.58043(18) 0.31391(12) 0.4798(2) 0.0219(12) Uani 1 1 d .
C078 C 0.41814(19) 0.27138(13) 0.3866(2) 0.0266(13) Uani 1 1 d .
H078 H 0.4447 0.2796 0.3768 0.032 Uiso 1 1 calc R
C079 C 0.53247(17) 0.25703(12) 0.65479(19) 0.0197(11) Uani 1 1 d .
H079 H 0.5585 0.2474 0.6632 0.024 Uiso 1 1 calc R
C07A C 1.15204(17) 0.50863(13) 0.5492(2) 0.0235(12) Uani 1 1 d .
C07B C 0.00325(16) 0.52581(12) 0.38885(19) 0.0159(11) Uani 1 1 d .
C07C C 0.35891(18) 0.77809(12) 0.3266(2) 0.0241(12) Uani 1 1 d .
C07D C 0.38265(18) 0.42633(13) 0.5247(2) 0.0224(12) Uani 1 1 d .
H07D H 0.3827 0.4450 0.5085 0.027 Uiso 1 1 calc R
C07E C 1.11317(16) 0.55311(11) 0.57296(19) 0.0174(10) Uani 1 1 d .
H07E H 1.1133 0.5727 0.5864 0.021 Uiso 1 1 calc R
C07F C 0.4980(2) 0.47410(15) 0.3116(2) 0.0296(14) Uani 1 1 d .
N07G N 0.53274(16) 0.19998(11) 0.43845(17) 0.0244(11) Uani 1 1 d .
C07H C 0.54933(19) 0.50356(13) 0.2051(2) 0.0239(12) Uani 1 1 d .
H07H H 0.5757 0.5123 0.2146 0.029 Uiso 1 1 calc R
C07I C -0.03320(18) 0.48600(12) 0.41716(19) 0.0199(11) Uani 1 1 d .
C07J C 0.60888(16) 0.33992(11) 0.69300(18) 0.0171(10) Uani 1 1 d .
H07J H 0.6083 0.3585 0.6768 0.021 Uiso 1 1 calc R
C07L C 0.54982(17) 0.47750(11) 0.17917(18) 0.0155(10) Uani 1 1 d .
H07L H 0.5764 0.4687 0.1705 0.019 Uiso 1 1 calc R
C07M C 0.6092(2) 0.28622(14) 0.3786(2) 0.0286(13) Uani 1 1 d .
H07M H 0.6083 0.3057 0.3647 0.034 Uiso 1 1 calc R
C07N C 0.41973(16) 0.40964(12) 0.52804(18) 0.0177(11) Uani 1 1 d .
H07N H 0.4451 0.4169 0.5138 0.021 Uiso 1 1 calc R
C07O C 0.8419(2) 0.39403(14) 0.3414(2) 0.0339(15) Uani 1 1 d .
H07O H 0.8159 0.4018 0.3293 0.041 Uiso 1 1 calc R
C07P C 0.6178(2) 0.93034(13) 0.4542(2) 0.0256(13) Uani 1 1 d .
H07P H 0.6171 0.9483 0.4365 0.031 Uiso 1 1 calc R
C07Q C 0.3779(2) 0.23173(14) 0.4228(2) 0.0319(14) Uani 1 1 d .
H07Q H 0.3763 0.2132 0.4391 0.038 Uiso 1 1 calc R
C07R C 0.54033(17) 0.15499(12) 0.27215(19) 0.0192(11) Uani 1 1 d .
C07S C 0.50392(17) 0.22972(13) 0.5451(2) 0.0206(12) Uani 1 1 d .
C07T C 0.5327(2) 0.79883(13) 0.4261(2) 0.0274(13) Uani 1 1 d .
C07V C 0.46921(18) 0.64499(13) 0.4200(2) 0.0224(12) Uani 1 1 d .
H07V H 0.4432 0.6539 0.4098 0.027 Uiso 1 1 calc R
C07W C 0.57949(18) 0.34134(12) 0.4571(2) 0.0219(12) Uani 1 1 d .
H07W H 0.5529 0.3497 0.4476 0.026 Uiso 1 1 calc R
C07X C 0.6259(2) 0.78580(14) 0.3124(2) 0.0296(13) Uani 1 1 d .
H07X H 0.6249 0.8045 0.2963 0.036 Uiso 1 1 calc R
C07Y C 0.42597(17) 0.88904(12) 0.4881(2) 0.0205(11) Uani 1 1 d .
N080 N 0.49829(15) 0.37955(12) 0.54708(18) 0.0240(11) Uani 1 1 d .
C081 C 1.07446(17) 0.51208(12) 0.53903(19) 0.0204(11) Uani 1 1 d .
H081 H 1.0484 0.5034 0.5287 0.024 Uiso 1 1 calc R
O082 O 0.26493(18) 0.86406(13) 0.4239(2) 0.0627(16) Uani 1 1 d .
C083 C 1.11058(19) 0.41282(14) 0.3387(2) 0.0277(13) Uani 1 1 d .
H083 H 1.1110 0.4313 0.3221 0.033 Uiso 1 1 calc R
C084 C 0.84371(18) 0.50628(13) 0.5507(2) 0.0252(12) Uani 1 1 d .
C085 C 0.53354(15) 0.36478(11) 0.55987(17) 0.0120(10) Uani 1 1 d .
C086 C 0.11769(18) 0.48284(13) 0.4157(2) 0.0255(12) Uani 1 1 d .
H086 H 0.1181 0.5026 0.4027 0.031 Uiso 1 1 calc R
C087 C 0.87969(19) 0.41031(13) 0.3349(2) 0.0269(13) Uani 1 1 d .
H087 H 0.8790 0.4294 0.3198 0.032 Uiso 1 1 calc R
C088 C 0.39511(19) 0.73340(13) 0.3576(2) 0.0276(13) Uani 1 1 d .
H088 H 0.3935 0.7143 0.3724 0.033 Uiso 1 1 calc R
C089 C 0.38883(18) 0.15832(12) 0.2621(2) 0.0254(12) Uani 1 1 d .
H089 H 0.3887 0.1388 0.2484 0.030 Uiso 1 1 calc R
C08A C 0.66506(19) 0.74607(13) 0.3477(2) 0.0285(13) Uani 1 1 d .
H08A H 0.6915 0.7370 0.3560 0.034 Uiso 1 1 calc R
C08B C 0.58851(17) 0.60108(12) 0.2846(2) 0.0211(11) Uani 1 1 d .
C08C C 0.95794(18) 0.41566(12) 0.3426(2) 0.0216(12) Uani 1 1 d .
C08D C 0.38762(17) 0.87775(13) 0.5041(2) 0.0216(11) Uani 1 1 d .
H08D H 0.3871 0.8590 0.5200 0.026 Uiso 1 1 calc R
C08E C -0.11335(15) 0.42676(11) 0.45449(17) 0.0128(10) Uani 1 1 d .
H08E H -0.1132 0.4078 0.4699 0.015 Uiso 1 1 calc R
C08F C 0.42646(16) 0.31379(12) 0.47904(19) 0.0183(11) Uani 1 1 d .
C08G C 0.58756(19) 0.77069(12) 0.3217(2) 0.0252(12) Uani 1 1 d .
H08G H 0.5612 0.7794 0.3124 0.030 Uiso 1 1 calc R
C08H C 0.53409(18) 0.28309(13) 0.62898(19) 0.0221(12) Uani 1 1 d .
H08H H 0.5609 0.2912 0.6199 0.027 Uiso 1 1 calc R
C08I C 0.9549(2) 0.52659(14) 0.2564(2) 0.0312(14) Uani 1 1 d .
H08I H 0.9282 0.5359 0.2498 0.037 Uiso 1 1 calc R
C08J C 0.42647(17) 0.91583(12) 0.46274(19) 0.0194(11) Uani 1 1 d .
H08J H 0.4527 0.9234 0.4508 0.023 Uiso 1 1 calc R
C08K C 0.4187(2) 0.52930(14) 0.3501(2) 0.0308(14) Uani 1 1 d .
C08L C 0.34943(18) 0.92089(13) 0.4717(2) 0.0250(12) Uani 1 1 d .
C08M C 0.45732(18) 0.28422(12) 0.6293(2) 0.0226(12) Uani 1 1 d .
H08M H 0.4313 0.2935 0.6200 0.027 Uiso 1 1 calc R
C08N C 1.03072(19) 0.41660(12) 0.3439(2) 0.0221(12) Uani 1 1 d .
C08O C 0.4943(2) 0.75935(13) 0.4567(2) 0.0262(13) Uani 1 1 d .
C08P C 0.46752(19) 0.18991(12) 0.5873(2) 0.0246(12) Uani 1 1 d .
H08P H 0.4414 0.1815 0.5980 0.030 Uiso 1 1 calc R
C08R C 0.57717(18) 0.40924(12) 0.5307(2) 0.0220(12) Uani 1 1 d .
H08R H 0.5522 0.4172 0.5167 0.026 Uiso 1 1 calc R
C08S C 0.50383(16) 0.25812(12) 0.52084(19) 0.0163(11) Uani 1 1 d .
C08T C 1.1483(2) 0.39808(14) 0.3473(2) 0.0313(14) Uani 1 1 d .
H08T H 1.1743 0.4069 0.3371 0.038 Uiso 1 1 calc R
C08U C 0.5876(2) 0.74299(13) 0.3444(2) 0.0273(13) Uani 1 1 d .
C08W C 0.61076(19) 0.23016(13) 0.4202(2) 0.0282(13) Uani 1 1 d .
H08W H 0.6115 0.2109 0.4345 0.034 Uiso 1 1 calc R
C08X C 0.34624(18) 0.38799(13) 0.5673(2) 0.0272(13) Uani 1 1 d .
H08X H 0.3207 0.3800 0.5802 0.033 Uiso 1 1 calc R
C08Y C 0.62694(19) 0.73058(12) 0.3578(2) 0.0258(12) Uani 1 1 d .
H08Y H 0.6278 0.7118 0.3735 0.031 Uiso 1 1 calc R
C08Z C 0.57171(18) 0.27102(13) 0.3855(2) 0.0243(12) Uani 1 1 d .
H08Z H 0.5455 0.2796 0.3755 0.029 Uiso 1 1 calc R
C090 C 0.88181(19) 0.55074(14) 0.5771(2) 0.0306(13) Uani 1 1 d .
H090 H 0.8812 0.5701 0.5912 0.037 Uiso 1 1 calc R
C091 C 0.92012(18) 0.51189(12) 0.5366(2) 0.0224(12) Uani 1 1 d .
H091 H 0.9459 0.5045 0.5234 0.027 Uiso 1 1 calc R
C092 C 0.35745(18) 0.63356(12) 0.3012(2) 0.0235(12) Uani 1 1 d .
C093 C 1.07486(17) 0.54043(12) 0.55906(19) 0.0193(11) Uani 1 1 d .
C094 C 0.43417(17) 0.60140(11) 0.28475(18) 0.0176(11) Uani 1 1 d .
C095 C 0.65710(18) 0.45976(13) 0.4201(2) 0.0250(12) Uani 1 1 d .
H095 H 0.6836 0.4516 0.4101 0.030 Uiso 1 1 calc R
C096 C 0.45747(19) 0.14616(13) 0.4911(2) 0.0250(12) Uani 1 1 d .
H096 H 0.4308 0.1552 0.4834 0.030 Uiso 1 1 calc R
C097 C 0.88272(18) 0.49547(13) 0.5325(2) 0.0238(12) Uani 1 1 d .
H097 H 0.8832 0.4765 0.5172 0.029 Uiso 1 1 calc R
C098 C 0.57191(18) 0.24293(12) 0.4073(2) 0.0231(12) Uani 1 1 d .
C099 C 0.07951(17) 0.44172(12) 0.44877(19) 0.0200(11) Uani 1 1 d .
H099 H 0.0532 0.4329 0.4580 0.024 Uiso 1 1 calc R
C09A C 0.41787(18) 0.24391(12) 0.4085(2) 0.0224(12) Uani 1 1 d .
C09B C 0.4599(2) 0.51350(14) 0.3413(2) 0.0291(13) Uani 1 1 d .
C09C C 0.6571(2) 0.20463(14) 0.2874(2) 0.0319(14) Uani 1 1 d .
C09D C 0.4971(2) 0.10627(13) 0.5299(2) 0.0267(13) Uani 1 1 d .
C09F C 0.58022(17) 0.88811(12) 0.4869(2) 0.0190(11) Uani 1 1 d .
B09G B 0.4982(2) 0.49691(14) 0.5683(2) 0.0227(14) Uani 1 1 d .
C09H C -0.15166(19) 0.43881(13) 0.4393(2) 0.0255(12) Uani 1 1 d .
C09I C 1.14960(19) 0.37005(13) 0.3711(2) 0.0252(12) Uani 1 1 d .
C09J C 0.66508(19) 0.60488(14) 0.2747(2) 0.0313(14) Uani 1 1 d .
H09J H 0.6908 0.5971 0.2620 0.038 Uiso 1 1 calc R
C09K C 0.61482(18) 0.42517(13) 0.5289(2) 0.0221(12) Uani 1 1 d .
H09K H 0.6153 0.4444 0.5143 0.026 Uiso 1 1 calc R
C09L C 0.49591(18) 0.15929(12) 0.4760(2) 0.0219(12) Uani 1 1 d .
C09M C 0.61926(19) 0.30211(13) 0.4944(2) 0.0275(13) Uani 1 1 d .
H09M H 0.6201 0.2830 0.5094 0.033 Uiso 1 1 calc R
C09N C 0.61972(18) 0.44449(12) 0.4120(2) 0.0225(12) Uani 1 1 d .
H09N H 0.6208 0.4253 0.3973 0.027 Uiso 1 1 calc R
C09O C 0.84143(19) 0.36659(13) 0.3651(2) 0.0256(12) Uani 1 1 d .
C09P C 0.46156(18) 0.36614(12) 0.5600(2) 0.0216(12) Uani 1 1 d .
C09Q C 0.65755(19) 0.17568(14) 0.2684(2) 0.0317(14) Uani 1 1 d .
H09Q H 0.6838 0.1671 0.2582 0.038 Uiso 1 1 calc R
C09R C 0.65696(18) 0.89147(12) 0.4935(2) 0.0234(12) Uani 1 1 d .
H09R H 0.6833 0.8829 0.5031 0.028 Uiso 1 1 calc R
C09S C 0.35205(18) 0.49069(13) 0.4403(2) 0.0250(12) Uani 1 1 d .
C09T C 0.54274(18) 0.21473(12) 0.5561(2) 0.0231(12) Uani 1 1 d .
H09T H 0.5692 0.2227 0.5456 0.028 Uiso 1 1 calc R
C09U C 0.34104(19) 0.27606(13) 0.3929(2) 0.0270(13) Uani 1 1 d .
C09V C 0.6480(2) 0.27456(14) 0.3910(2) 0.0290(13) Uani 1 1 d .
C09W C 0.5108(2) 0.46365(15) 0.1653(2) 0.0358(15) Uani 1 1 d .
C09X C 0.5727(2) 0.55603(14) 0.3789(2) 0.0355(15) Uani 1 1 d .
H09X H 0.5463 0.5649 0.3879 0.043 Uiso 1 1 calc R
C09Y C 0.47167(19) 0.50398(13) 0.2047(2) 0.0234(12) Uani 1 1 d .
H09Y H 0.4452 0.5131 0.2130 0.028 Uiso 1 1 calc R
C09Z C 1.1095(2) 0.35848(14) 0.3864(2) 0.0291(13) Uani 1 1 d .
H09Z H 1.1088 0.3401 0.4032 0.035 Uiso 1 1 calc R
C0A0 C 0.5731(2) 0.52834(14) 0.3553(2) 0.0324(14) Uani 1 1 d .
C0A1 C 0.3410(2) 0.24805(15) 0.4118(3) 0.0406(17) Uani 1 1 d .
H0A1 H 0.3141 0.2389 0.4180 0.049 Uiso 1 1 calc R
C0A2 C 0.4191(2) 0.84412(14) 0.3960(2) 0.0379(16) Uani 1 1 d .
H0A2 H 0.4452 0.8523 0.3849 0.045 Uiso 1 1 calc R
C0A3 C 0.46238(17) 0.76281(12) 0.5873(2) 0.0213(12) Uani 1 1 d .
H0A3 H 0.4356 0.7543 0.5960 0.026 Uiso 1 1 calc R
C0A4 C 0.91885(18) 0.37183(13) 0.3754(2) 0.0243(12) Uani 1 1 d .
H0A4 H 0.9450 0.3642 0.3873 0.029 Uiso 1 1 calc R
C0A5 C 0.65744(17) 0.91942(13) 0.4706(2) 0.0235(12) Uani 1 1 d .
C0A6 C 0.34986(18) 0.89354(13) 0.4972(2) 0.0262(13) Uani 1 1 d .
H0A6 H 0.3239 0.8860 0.5097 0.031 Uiso 1 1 calc R
C0A7 C -0.11260(17) 0.48211(12) 0.4099(2) 0.0212(12) Uani 1 1 d .
H0A7 H -0.1128 0.5009 0.3941 0.025 Uiso 1 1 calc R
C0A8 C 0.3425(2) 0.53419(14) 0.3416(2) 0.0321(14) Uani 1 1 d .
H0A8 H 0.3165 0.5261 0.3300 0.039 Uiso 1 1 calc R
C0A9 C 0.87968(16) 0.35576(11) 0.38295(18) 0.0137(10) Uani 1 1 d .
H0A9 H 0.8798 0.3376 0.4003 0.016 Uiso 1 1 calc R
C0AA C 0.35073(14) 0.31895(10) 0.48561(18) 0.0127(10) Uani 1 1 d .
H0AA H 0.3242 0.3112 0.4962 0.015 Uiso 1 1 calc R
C0AB C 0.58782(17) 0.62817(12) 0.30883(19) 0.0199(11) Uani 1 1 d .
H0AB H 0.5617 0.6362 0.3203 0.024 Uiso 1 1 calc R
C0AC C 0.4622(3) 0.40251(17) 0.2527(3) 0.0476(19) Uani 1 1 d .
H0AC H 0.4360 0.3923 0.2467 0.057 Uiso 1 1 calc R
C0AD C 0.4196(2) 0.55642(14) 0.3757(2) 0.0336(15) Uani 1 1 d .
H0AD H 0.4457 0.5637 0.3882 0.040 Uiso 1 1 calc R
C0AE C 0.65711(18) 0.31836(14) 0.4871(2) 0.0295(13) Uani 1 1 d .
H0AE H 0.6836 0.3104 0.4975 0.035 Uiso 1 1 calc R
C0AF C 0.50562(18) 0.17577(13) 0.5988(2) 0.0230(12) Uani 1 1 d .
C0AG C 0.53393(18) 0.14548(13) 0.4875(2) 0.0228(12) Uani 1 1 d .
H0AG H 0.5602 0.1536 0.4767 0.027 Uiso 1 1 calc R
C0AH C 0.37952(17) 0.34181(13) 0.6943(2) 0.0248(12) Uani 1 1 d .
H0AH H 0.3799 0.3607 0.6789 0.030 Uiso 1 1 calc R
C0AI C 0.3810(2) 0.51827(15) 0.3342(2) 0.0361(15) Uani 1 1 d .
H0AI H 0.3806 0.4997 0.3179 0.043 Uiso 1 1 calc R
C0AJ C 1.07204(19) 0.37303(13) 0.3773(2) 0.0251(12) Uani 1 1 d .
H0AJ H 1.0457 0.3644 0.3869 0.030 Uiso 1 1 calc R
C0AK C 0.50539(18) 0.60525(13) 0.4615(2) 0.0231(12) Uani 1 1 d .
C0AL C 0.46371(19) 0.78977(13) 0.5629(2) 0.0244(12) Uani 1 1 d .
H0AL H 0.4375 0.7993 0.5548 0.029 Uiso 1 1 calc R
C0AM C 0.46625(19) 0.21611(13) 0.5606(2) 0.0241(12) Uani 1 1 d .
H0AM H 0.4394 0.2248 0.5529 0.029 Uiso 1 1 calc R
C0AN C 0.39690(18) 0.64419(12) 0.3171(2) 0.0230(12) Uani 1 1 d .
H0AN H 0.3979 0.6627 0.3335 0.028 Uiso 1 1 calc R
C0AO C 0.62687(18) 0.64345(13) 0.3160(2) 0.0250(12) Uani 1 1 d .
H0AO H 0.6267 0.6621 0.3323 0.030 Uiso 1 1 calc R
C0AP C 0.45586(19) 0.25838(13) 0.6549(2) 0.0238(12) Uani 1 1 d .
H0AP H 0.4290 0.2499 0.6632 0.029 Uiso 1 1 calc R
C0AQ C 0.4619(2) 0.42865(16) 0.2783(3) 0.0373(16) Uani 1 1 d .
H0AQ H 0.4356 0.4359 0.2903 0.045 Uiso 1 1 calc R
C0AR C 0.50275(17) 0.83306(12) 0.52686(19) 0.0170(11) Uani 1 1 d .
C0AS C 0.40010(19) 0.78874(13) 0.3122(2) 0.0266(13) Uani 1 1 d .
H0AS H 0.4019 0.8077 0.2969 0.032 Uiso 1 1 calc R
C0AT C 0.65626(18) 0.34627(13) 0.4645(2) 0.0266(13) Uani 1 1 d .
C0AU C 0.43478(19) 0.74464(12) 0.3434(2) 0.0247(12) Uani 1 1 d .
C0AV C 0.53911(19) 0.76083(13) 0.5850(2) 0.0265(13) Uani 1 1 d .
H0AV H 0.5653 0.7508 0.5914 0.032 Uiso 1 1 calc R
C0AW C 0.54620(18) 0.64491(13) 0.4252(2) 0.0249(12) Uani 1 1 d .
H0AW H 0.5732 0.6535 0.4178 0.030 Uiso 1 1 calc R
C0AX C 0.9577(2) 0.63955(14) 0.6312(2) 0.0304(14) Uani 1 1 d .
H0AX H 0.9313 0.6307 0.6222 0.036 Uiso 1 1 calc R
C0AY C 0.92000(18) 0.53939(12) 0.5602(2) 0.0238(12) Uani 1 1 d .
C0AZ C 0.34993(18) 0.20360(13) 0.2848(2) 0.0263(13) Uani 1 1 d .
C0B0 C 0.49379(19) 0.24431(13) 0.6689(2) 0.0234(12) Uani 1 1 d .
C0B1 C 0.5737(2) 0.84174(13) 0.3949(2) 0.0275(13) Uani 1 1 d .
H0B1 H 0.5474 0.8509 0.3860 0.033 Uiso 1 1 calc R
O0B3 O 0.7299(2) 0.57161(14) 0.3639(3) 0.0686(18) Uani 1 1 d .
C0B4 C 0.66574(19) 0.77428(14) 0.3261(2) 0.0290(13) Uani 1 1 d .
B0B5 B 0.4977(2) 0.07682(14) 0.5603(2) 0.0197(13) Uani 1 1 d .
O0B6 O 0.6910(2) 0.60088(15) 0.4123(2) 0.0697(18) Uani 1 1 d .
C0B7 C 0.38845(19) 0.21549(14) 0.3019(2) 0.0271(13) Uani 1 1 d .
H0B7 H 0.3884 0.2349 0.3160 0.033 Uiso 1 1 calc R
O0B8 O 0.7363(2) 0.49997(18) 0.4350(3) 0.095(3) Uani 1 1 d .
C0B9 C 0.3418(2) 0.56134(14) 0.3653(2) 0.0341(15) Uani 1 1 d .
C0BA C 0.54249(18) 0.18841(13) 0.5823(2) 0.0249(12) Uani 1 1 d .
H0BA H 0.5690 0.1788 0.5889 0.030 Uiso 1 1 calc R
B0BB B 0.1995(2) 0.41947(15) 0.4482(3) 0.0266(15) Uani 1 1 d .
C0BC C 0.35069(19) 0.17454(14) 0.2661(2) 0.0312(14) Uani 1 1 d .
H0BC H 0.3247 0.1656 0.2558 0.037 Uiso 1 1 calc R
C0BD C 0.38820(17) 0.44674(12) 0.40828(19) 0.0204(11) Uani 1 1 d .
H0BD H 0.3868 0.4283 0.3917 0.024 Uiso 1 1 calc R
C0BE C 0.4194(2) 0.81643(14) 0.4189(2) 0.0340(15) Uani 1 1 d .
C0BF C 0.6499(3) 0.53130(18) 0.3507(3) 0.054(2) Uani 1 1 d .
H0BF H 0.6761 0.5228 0.3402 0.064 Uiso 1 1 calc R
B0BG B 0.5043(2) 0.57504(15) 0.4900(3) 0.0271(15) Uani 1 1 d .
C0BH C 0.6130(2) 0.80039(15) 0.4296(2) 0.0360(15) Uani 1 1 d .
H0BH H 0.6131 0.7809 0.4435 0.043 Uiso 1 1 calc R
C0BI C 0.39516(19) 0.59034(13) 0.2687(2) 0.0281(13) Uani 1 1 d .
H0BI H 0.3945 0.5717 0.2524 0.034 Uiso 1 1 calc R
C0BJ C 0.65606(15) 0.48799(11) 0.44370(18) 0.0143(10) Uani 1 1 d .
B0BL B 0.30931(19) 0.36582(14) 0.4547(2) 0.0214(13) Uani 1 1 d .
C0BM C 0.49633(17) 0.29742(12) 0.6164(2) 0.0191(11) Uani 1 1 d .
C0BN C 1.03484(19) 0.63971(13) 0.6336(2) 0.0241(12) Uani 1 1 d .
H0BN H 1.0615 0.6305 0.6266 0.029 Uiso 1 1 calc R
C0BO C 0.5343(2) 0.11967(13) 0.5147(2) 0.0262(13) Uani 1 1 d .
H0BO H 0.5610 0.1110 0.5231 0.031 Uiso 1 1 calc R
C0BP C 0.6516(2) 0.84380(14) 0.3990(2) 0.0298(13) Uani 1 1 d .
B0BQ B 0.5062(2) 0.14628(15) 0.6298(2) 0.0220(13) Uani 1 1 d .
C0BR C 1.0337(2) 0.66688(14) 0.6563(2) 0.0318(14) Uani 1 1 d .
H0BR H 1.0600 0.6763 0.6647 0.038 Uiso 1 1 calc R
C0BT C 0.46842(18) 0.61856(12) 0.4450(2) 0.0218(12) Uani 1 1 d .
H0BT H 0.4416 0.6092 0.4511 0.026 Uiso 1 1 calc R
C0BV C 0.35846(19) 0.74998(13) 0.3501(2) 0.0266(12) Uani 1 1 d .
H0BV H 0.3320 0.7423 0.3611 0.032 Uiso 1 1 calc R
C0BW C 0.4730(2) 0.47737(15) 0.1796(2) 0.0365(15) Uani 1 1 d .
H0BW H 0.4467 0.4680 0.1717 0.044 Uiso 1 1 calc R
C0BX C 0.53980(19) 0.78792(14) 0.5617(2) 0.0286(13) Uani 1 1 d .
H0BX H 0.5666 0.7965 0.5532 0.034 Uiso 1 1 calc R
C0BY C 0.6195(2) 0.15920(14) 0.2641(2) 0.0329(14) Uani 1 1 d .
H0BY H 0.6200 0.1396 0.2507 0.040 Uiso 1 1 calc R
C0BZ C 0.6121(2) 0.85579(14) 0.3859(2) 0.0327(14) Uani 1 1 d .
H0BZ H 0.6118 0.8745 0.3700 0.039 Uiso 1 1 calc R
C0C0 C 0.64848(19) 0.24578(13) 0.4119(2) 0.0287(13) Uani 1 1 d .
H0C0 H 0.6750 0.2369 0.4204 0.034 Uiso 1 1 calc R
C0C1 C 0.50180(16) 0.80320(12) 0.55008(19) 0.0168(11) Uani 1 1 d .
B0C2 B 0.5004(2) 0.71771(17) 0.6267(3) 0.0317(16) Uani 1 1 d .
C0C3 C 0.50104(19) 0.74797(14) 0.5991(2) 0.0262(13) Uani 1 1 d .
C0C4 C 0.3795(2) 0.80534(14) 0.4337(2) 0.0309(14) Uani 1 1 d .
H0C4 H 0.3783 0.7863 0.4489 0.037 Uiso 1 1 calc R
C0C6 C 0.34446(17) 0.41589(13) 0.5454(2) 0.0235(12) Uani 1 1 d .
B0C7 B 0.5065(2) -0.00187(15) 0.1466(3) 0.0264(15) Uani 1 1 d .
C0C8 C 0.3821(2) 0.85955(15) 0.3892(2) 0.0390(16) Uani 1 1 d .
H0C8 H 0.3834 0.8784 0.3737 0.047 Uiso 1 1 calc R
C0C9 C 0.6511(2) 0.81549(15) 0.4213(2) 0.0363(15) Uani 1 1 d .
H0C9 H 0.6773 0.8066 0.4308 0.044 Uiso 1 1 calc R
C0CA C 0.62678(19) 0.58935(13) 0.2683(2) 0.0280(13) Uani 1 1 d .
H0CA H 0.6268 0.5705 0.2526 0.034 Uiso 1 1 calc R
B0CC B -0.1940(2) 0.41975(15) 0.4463(2) 0.0257(14) Uani 1 1 d .
C0CD C 0.54449(19) 0.61931(13) 0.4509(2) 0.0267(13) Uani 1 1 d .
H0CD H 0.5704 0.6107 0.4620 0.032 Uiso 1 1 calc R
C0CE C 0.84503(18) 0.53412(14) 0.5736(2) 0.0310(14) Uani 1 1 d .
H0CE H 0.8196 0.5417 0.5872 0.037 Uiso 1 1 calc R
C0CG C 0.65052(18) 0.38480(13) 0.5683(2) 0.0283(13) Uani 1 1 d .
H0CG H 0.6760 0.3758 0.5797 0.034 Uiso 1 1 calc R
C0CH C 0.3811(2) 0.57244(14) 0.3823(2) 0.0310(14) Uani 1 1 d .
H0CH H 0.3815 0.5911 0.3985 0.037 Uiso 1 1 calc R
C0CI C 0.61588(19) 0.49927(13) 0.4573(2) 0.0263(13) Uani 1 1 d .
H0CI H 0.6146 0.5179 0.4735 0.032 Uiso 1 1 calc R
C0CJ C 0.6505(3) 0.55950(17) 0.3750(3) 0.0486(19) Uani 1 1 d .
C0CK C 0.65257(18) 0.41397(13) 0.5482(2) 0.0248(12) Uani 1 1 d .
C0CM C 0.6118(2) 0.51629(16) 0.3422(3) 0.0406(16) Uani 1 1 d .
H0CM H 0.6124 0.4973 0.3270 0.049 Uiso 1 1 calc R
C0CN C 0.3420(2) 0.84922(15) 0.4039(3) 0.0395(16) Uani 1 1 d .
C0CQ C 0.95835(17) 0.66724(11) 0.65529(17) 0.0159(10) Uani 1 1 d .
H0CQ H 0.9320 0.6765 0.6633 0.019 Uiso 1 1 calc R
C0CS C 0.3423(2) 0.82103(14) 0.4270(2) 0.0351(15) Uani 1 1 d .
H0CS H 0.3161 0.8129 0.4381 0.042 Uiso 1 1 calc R
C0CV C 0.9957(2) 0.68101(14) 0.6674(2) 0.0258(13) Uani 1 1 d .
C0CW C 0.45854(16) 0.12007(11) 0.51715(18) 0.0142(10) Uani 1 1 d .
H0CW H 0.4323 0.1112 0.5267 0.017 Uiso 1 1 calc R
B0CX B 0.9920(2) 0.57025(15) 0.2125(2) 0.0234(14) Uani 1 1 d .
C0CZ C 0.5740(2) 0.81431(13) 0.4170(2) 0.0285(13) Uani 1 1 d .
B0D0 B 0.2998(3) 0.58078(17) 0.3714(3) 0.0375(18) Uani 1 1 d .
B0D2 B 0.3115(2) 0.51062(15) 0.4486(2) 0.0245(14) Uani 1 1 d .
B0D3 B 0.6989(2) 0.93869(15) 0.4625(3) 0.0286(15) Uani 1 1 d .
C0D4 C 0.6115(2) 0.57059(15) 0.3892(2) 0.0339(15) Uani 1 1 d .
H0D4 H 0.6109 0.5888 0.4065 0.041 Uiso 1 1 calc R
B0D6 B 1.1935(2) 0.48909(15) 0.5468(2) 0.0238(13) Uani 1 1 d .
B0D7 B 0.49343(19) 0.21560(14) 0.6999(2) 0.0183(12) Uani 1 1 d .
B0D8 B 0.5032(2) 0.36153(17) 0.2057(3) 0.0316(16) Uani 1 1 d .
B0DB B 0.69013(17) 0.27610(12) 0.7217(2) 0.0143(11) Uani 1 1 d .
B0DC B 0.3034(2) 0.43538(15) 0.5437(2) 0.0255(14) Uani 1 1 d .
B0DD B 0.7993(2) 0.34670(17) 0.3718(3) 0.0350(17) Uani 1 1 d .
B0DE B 0.3072(2) 0.93926(15) 0.4638(3) 0.0261(14) Uani 1 1 d .
B0DG B 0.0068(2) 0.63845(13) 0.2803(2) 0.0186(12) Uani 1 1 d .
B0DH B 0.5030(2) 0.28957(15) 0.2738(2) 0.0221(14) Uani 1 1 d .
B0DJ B 0.70727(17) 0.65239(13) 0.3048(2) 0.0150(11) Uani 1 1 d .
B0DK B 0.6983(2) 0.36549(16) 0.4589(3) 0.0335(17) Uani 1 1 d .
B0DL B 0.2981(2) 0.27729(16) 0.7225(3) 0.0281(15) Uani 1 1 d .
B0DM B 0.3163(2) 0.65246(16) 0.3089(3) 0.0302(15) Uani 1 1 d .
B0DP B 0.6905(2) 0.29358(16) 0.3838(3) 0.0298(15) Uani 1 1 d .
C0DQ C 0.5298(3) 0.71645(15) 0.4954(3) 0.0415(17) Uani 1 1 d .
H0DQ H 0.5569 0.7257 0.4901 0.050 Uiso 1 1 calc R
B0DR B 1.1917(2) 0.35155(15) 0.3803(3) 0.0278(15) Uani 1 1 d .
B0DS B 0.3177(2) 0.79746(17) 0.3186(3) 0.0311(15) Uani 1 1 d .
B0DV B 0.3002(2) 0.29657(16) 0.3864(3) 0.0324(16) Uani 1 1 d .
C0DX C 0.4546(3) 0.71528(17) 0.4874(3) 0.0455(18) Uani 1 1 d .
H0DX H 0.4286 0.7236 0.4761 0.055 Uiso 1 1 calc R
C0DY C 0.99647(18) 0.62553(13) 0.6208(2) 0.0213(12) Uani 1 1 d .
B0DZ B 0.3077(2) 0.22317(16) 0.2859(3) 0.0304(15) Uani 1 1 d .
B0E0 B 0.8021(2) 0.48617(18) 0.5492(3) 0.0351(17) Uani 1 1 d .
B0E1 B 0.7000(2) 0.22495(17) 0.2883(3) 0.0313(16) Uani 1 1 d .
C0E3 C 0.5269(2) 0.68927(12) 0.5195(2) 0.0246(12) Uani 1 1 d .
H0E3 H 0.5528 0.6800 0.5291 0.029 Uiso 1 1 calc R
B0E4 B 0.6939(2) 0.43352(16) 0.5484(3) 0.0302(15) Uani 1 1 d .
C0E5 C 0.49283(19) 0.72970(12) 0.47941(19) 0.0206(12) Uani 1 1 d .
C0E9 C 0.4902(3) 0.67537(18) 0.5300(3) 0.050(2) Uani 1 1 d .
B0EB B 0.6983(2) 0.50717(17) 0.4528(3) 0.0348(17) Uani 1 1 d .
B0EC B 0.5127(3) 0.43290(18) 0.1377(3) 0.0390(19) Uani 1 1 d .
B0EG B 0.7064(3) 0.79366(17) 0.3177(3) 0.0367(17) Uani 1 1 d .
B0EI B 0.6939(3) 0.8611(2) 0.3882(3) 0.045(2) Uani 1 1 d .
B0EJ B 0.6925(3) 0.5770(2) 0.3845(4) 0.049(2) Uani 1 1 d .
C0EK C 0.4540(2) 0.68839(12) 0.5123(2) 0.0254(13) Uani 1 1 d .
H0EK H 0.4273 0.6786 0.5173 0.030 Uiso 1 1 calc R
B0EM B 0.9948(2) 0.71276(15) 0.6933(2) 0.0286(15) Uani 1 1 d .
B0EP B 0.4881(4) 0.6451(2) 0.5596(3) 0.053(3) Uani 1 1 d .
B0EW B 0.3002(3) 0.8682(2) 0.3996(4) 0.049(2) Uani 1 1 d .
N2 N 0.54216(14) 0.12729(10) 0.25263(16) 0.0187(9) Uani 1 1 d .

loop_
_atom_site_aniso_label
_atom_site_aniso_U_11
_atom_site_aniso_U_22
_atom_site_aniso_U_33
_atom_site_aniso_U_23
_atom_site_aniso_U_13
_atom_site_aniso_U_12
N003 0.018(2) 0.014(2) 0.019(2) -0.0008(17) 0.0000(17) -0.0022(17)
O005 0.042(3) 0.026(2) 0.035(3) 0.0055(19) 0.001(2) -0.0009(19)
N006 0.013(2) 0.013(2) 0.017(2) -0.0023(17) -0.0016(16) 0.0024(16)
N007 0.022(2) 0.017(2) 0.020(2) 0.0026(18) -0.0005(18) -0.0009(18)
N008 0.018(2) 0.016(2) 0.021(2) -0.0038(18) -0.0004(18) -0.0035(17)
O009 0.029(2) 0.022(2) 0.029(2) 0.0024(17) -0.0089(17) 0.0012(16)
O00A 0.028(2) 0.023(2) 0.036(2) 0.0045(18) 0.0025(18) -0.0019(16)
O00C 0.028(2) 0.024(2) 0.033(2) 0.0033(18) -0.0015(18) -0.0092(17)
N00D 0.022(2) 0.013(2) 0.019(2) 0.0014(17) 0.0014(18) 0.0007(17)
O00E 0.025(2) 0.029(2) 0.037(2) -0.0053(18) 0.0002(18) 0.0057(17)
O00F 0.040(3) 0.030(2) 0.041(3) 0.009(2) 0.001(2) -0.0044(19)
O00G 0.043(3) 0.030(2) 0.025(2) -0.0032(18) 0.0001(19) -0.0081(19)
N00H 0.027(2) 0.015(2) 0.021(2) -0.0007(18) 0.0001(19) -0.0021(18)
N00I 0.015(2) 0.017(2) 0.023(2) 0.0001(18) -0.0003(18) -0.0024(17)
O00J 0.026(2) 0.028(2) 0.037(2) 0.0030(18) 0.0049(18) -0.0045(17)
O00K 0.023(2) 0.021(2) 0.035(2) 0.0061(17) 0.0001(17) 0.0017(16)
O00L 0.031(2) 0.023(2) 0.043(3) 0.0058(19) -0.0030(19) 0.0047(17)
O00M 0.022(2) 0.031(2) 0.046(3) 0.008(2) 0.0076(19) -0.0016(17)
O00N 0.032(2) 0.020(2) 0.036(2) 0.0063(18) -0.0032(18) 0.0008(17)
O00O 0.034(2) 0.029(2) 0.040(3) 0.003(2) 0.001(2) 0.0009(19)
N00P 0.025(2) 0.015(2) 0.021(2) 0.0006(18) -0.0014(19) -0.0020(18)
O00Q 0.030(2) 0.026(2) 0.036(3) -0.0118(19) 0.0028(18) -0.0015(17)
O00R 0.034(2) 0.0184(19) 0.029(2) 0.0077(17) -0.0039(18) -0.0035(17)
O00S 0.035(2) 0.032(2) 0.055(3) 0.009(2) 0.001(2) 0.002(2)
O00T 0.026(2) 0.024(2) 0.036(2) 0.0052(18) -0.0015(18) -0.0027(16)
N00U 0.016(2) 0.012(2) 0.020(2) -0.0057(17) 0.0000(17) -0.0016(16)
O00V 0.028(2) 0.024(2) 0.038(3) -0.0035(18) -0.0003(18) 0.0008(17)
O00W 0.028(2) 0.024(2) 0.032(2) 0.0022(17) -0.0039(18) 0.0067(17)
O00X 0.041(3) 0.027(2) 0.031(2) -0.0025(18) 0.0013(19) 0.0028(19)
O00Y 0.019(2) 0.033(2) 0.048(3) 0.007(2) 0.0027(19) 0.0026(17)
O00Z 0.024(2) 0.025(2) 0.036(2) 0.0062(18) -0.0020(17) 0.0008(16)
N010 0.028(2) 0.018(2) 0.015(2) -0.0035(18) -0.0029(19) -0.0043(19)
O011 0.023(2) 0.022(2) 0.046(3) -0.0023(19) -0.0025(18) 0.0005(16)
O012 0.0155(18) 0.024(2) 0.048(3) 0.0030(19) 0.0012(18) -0.0010(16)
O013 0.040(2) 0.027(2) 0.036(3) 0.0047(19) 0.005(2) -0.0013(18)
O014 0.046(3) 0.026(2) 0.038(3) 0.0059(19) 0.001(2) -0.0088(19)
O016 0.027(2) 0.024(2) 0.055(3) 0.003(2) -0.005(2) 0.0035(17)
O017 0.027(2) 0.027(2) 0.045(3) 0.0039(19) -0.0019(19) -0.0033(17)
O018 0.033(2) 0.031(2) 0.046(3) 0.007(2) -0.003(2) 0.0017(19)
O019 0.032(2) 0.031(2) 0.034(3) 0.0078(19) -0.0004(19) 0.0042(18)
O01B 0.028(2) 0.035(2) 0.048(3) 0.009(2) -0.002(2) 0.0046(18)
O01C 0.032(2) 0.025(2) 0.036(2) -0.0057(18) 0.0002(19) -0.0006(17)
O01D 0.021(2) 0.026(2) 0.052(3) 0.010(2) 0.0021(19) 0.0015(17)
O01F 0.043(3) 0.028(2) 0.049(3) 0.006(2) -0.008(2) -0.001(2)
O01H 0.029(2) 0.040(3) 0.059(3) -0.002(2) -0.001(2) -0.001(2)
N01I 0.019(2) 0.018(2) 0.020(2) 0.0009(18) 0.0014(18) -0.0021(18)
N01J 0.042(3) 0.018(2) 0.026(3) 0.001(2) -0.005(2) 0.001(2)
N01K 0.033(3) 0.020(2) 0.020(3) 0.0028(19) -0.003(2) 0.003(2)
O01M 0.039(2) 0.020(2) 0.036(3) 0.0068(18) -0.005(2) -0.0012(18)
C01N 0.009(2) 0.009(2) 0.011(2) 0.0002(18) 0.0013(17) 0.0025(17)
C01O 0.024(3) 0.015(3) 0.022(3) 0.001(2) -0.002(2) -0.002(2)
O01P 0.020(2) 0.028(2) 0.051(3) -0.002(2) -0.0004(19) 0.0015(17)
N01Q 0.040(3) 0.019(2) 0.033(3) -0.003(2) -0.008(2) 0.005(2)
O01R 0.033(2) 0.029(2) 0.054(3) 0.009(2) 0.003(2) 0.0007(19)
N01S 0.015(2) 0.015(2) 0.022(2) -0.0003(18) 0.0013(17) 0.0004(16)
N01U 0.033(3) 0.015(2) 0.023(3) -0.0025(19) -0.006(2) 0.000(2)
C01V 0.017(3) 0.022(3) 0.031(3) -0.002(2) 0.002(2) -0.006(2)
O01W 0.028(2) 0.026(2) 0.039(3) -0.0060(18) 0.0081(18) 0.0018(17)
O01X 0.038(2) 0.030(2) 0.051(3) 0.007(2) -0.010(2) 0.0014(19)
N01Y 0.031(3) 0.016(2) 0.024(3) 0.0000(19) -0.002(2) -0.0029(19)
O01Z 0.026(2) 0.031(2) 0.049(3) 0.001(2) 0.000(2) 0.0027(18)
N020 0.025(2) 0.016(2) 0.020(2) -0.0027(19) -0.0011(18) 0.0021(18)
N021 0.016(2) 0.016(2) 0.025(2) -0.0004(19) 0.0018(17) 0.0020(17)
O022 0.049(3) 0.044(3) 0.057(3) 0.014(3) 0.008(3) -0.008(2)
O023 0.027(2) 0.028(2) 0.064(3) -0.007(2) -0.005(2) -0.0052(18)
O024 0.026(2) 0.037(3) 0.060(3) 0.007(2) -0.002(2) -0.0064(19)
N025 0.025(2) 0.024(3) 0.023(3) 0.000(2) -0.0005(19) 0.0006(19)
O026 0.060(3) 0.031(3) 0.051(3) -0.014(2) 0.004(3) -0.003(2)
O027 0.035(2) 0.035(2) 0.052(3) 0.008(2) 0.000(2) 0.005(2)
O028 0.042(3) 0.037(3) 0.051(3) -0.010(2) 0.005(2) -0.016(2)
O02A 0.051(3) 0.026(2) 0.031(3) -0.0035(19) 0.006(2) 0.008(2)
N02B 0.020(2) 0.011(2) 0.023(2) 0.0018(17) 0.0017(18) 0.0015(17)
O02C 0.044(3) 0.041(3) 0.056(3) 0.009(2) 0.004(2) 0.004(2)
N02E 0.051(3) 0.022(3) 0.022(3) 0.001(2) -0.004(2) -0.001(2)
O02G 0.043(3) 0.031(2) 0.030(2) -0.0063(19) -0.001(2) -0.004(2)
O02H 0.034(3) 0.053(3) 0.065(4) 0.021(3) -0.006(2) -0.009(2)
O02I 0.037(3) 0.040(3) 0.087(4) -0.011(3) 0.002(3) -0.004(2)
O02J 0.030(2) 0.033(2) 0.065(3) 0.000(2) -0.008(2) -0.0044(19)
O02K 0.037(2) 0.029(2) 0.058(3) 0.012(2) -0.003(2) -0.0082(19)
O02L 0.039(3) 0.039(3) 0.062(3) -0.005(2) 0.007(2) -0.001(2)
O02M 0.031(2) 0.033(2) 0.057(3) -0.008(2) 0.001(2) -0.0050(19)
N02N 0.013(2) 0.015(2) 0.021(2) 0.0004(18) 0.0004(17) -0.0010(16)
N02O 0.016(2) 0.015(2) 0.025(3) -0.0001(19) 0.0037(18) 0.0013(17)
O02P 0.053(3) 0.035(3) 0.045(3) 0.009(2) -0.011(2) -0.002(2)
O02Q 0.037(3) 0.048(3) 0.047(3) 0.012(2) 0.004(2) 0.009(2)
O02R 0.035(2) 0.040(3) 0.051(3) -0.011(2) -0.010(2) 0.010(2)
N02U 0.020(2) 0.012(2) 0.026(3) -0.0024(18) -0.0004(18) 0.0015(17)
O02V 0.042(3) 0.035(3) 0.050(3) 0.013(2) -0.006(2) -0.005(2)
C02X 0.025(3) 0.013(3) 0.021(3) 0.001(2) 0.001(2) 0.001(2)
O02Y 0.056(3) 0.031(2) 0.045(3) -0.007(2) 0.007(2) 0.000(2)
N02Z 0.023(2) 0.013(2) 0.025(3) -0.0028(18) 0.0015(19) 0.0020(17)
C030 0.021(3) 0.013(2) 0.020(3) -0.003(2) 0.000(2) -0.001(2)
C031 0.021(3) 0.017(3) 0.021(3) -0.002(2) 0.003(2) -0.002(2)
O033 0.041(3) 0.044(3) 0.080(4) 0.010(3) 0.009(3) 0.002(2)
C034 0.019(3) 0.017(3) 0.022(3) 0.002(2) -0.002(2) 0.002(2)
O035 0.029(3) 0.041(3) 0.102(5) 0.000(3) 0.012(3) -0.003(2)
C036 0.009(2) 0.016(3) 0.018(3) -0.001(2) 0.0019(19) -0.0008(18)
C037 0.021(3) 0.014(3) 0.026(3) 0.003(2) -0.004(2) 0.003(2)
O038 0.053(3) 0.033(3) 0.060(3) -0.004(2) 0.015(3) 0.001(2)
N039 0.026(2) 0.019(2) 0.023(3) -0.0012(19) -0.0036(19) 0.0037(19)
N03A 0.016(2) 0.018(2) 0.019(2) -0.0051(18) 0.0002(17) 0.0050(17)
O03B 0.029(2) 0.037(3) 0.074(4) 0.005(2) 0.009(2) 0.004(2)
C03C 0.041(3) 0.019(3) 0.022(3) 0.001(2) -0.006(3) 0.002(2)
C03D 0.009(2) 0.024(3) 0.033(3) 0.002(2) -0.001(2) -0.001(2)
C03E 0.035(3) 0.016(3) 0.022(3) -0.002(2) -0.002(2) 0.002(2)
C03F 0.014(2) 0.008(2) 0.013(2) 0.0022(19) 0.0009(19) -0.0059(18)
C03G 0.016(3) 0.020(3) 0.033(3) -0.003(2) 0.003(2) 0.004(2)
N03H 0.016(2) 0.017(2) 0.022(2) -0.0022(18) 0.0031(18) -0.0043(17)
O03I 0.045(3) 0.047(3) 0.068(4) 0.014(3) 0.008(3) 0.004(2)
O03J 0.033(3) 0.049(3) 0.074(4) 0.018(3) 0.009(3) 0.012(2)
O03K 0.034(2) 0.043(3) 0.064(4) 0.011(2) 0.004(2) 0.006(2)
N03L 0.022(2) 0.015(2) 0.024(3) 0.0005(19) 0.0008(18) -0.0026(18)
N03M 0.040(3) 0.020(3) 0.025(3) 0.002(2) -0.005(2) 0.005(2)
O03N 0.035(3) 0.042(3) 0.079(4) -0.013(3) -0.005(3) 0.003(2)
N03O 0.015(2) 0.015(2) 0.021(2) -0.0039(18) -0.0012(17) 0.0020(17)
C03P 0.028(3) 0.021(3) 0.023(3) -0.001(2) -0.003(2) 0.001(2)
C03R 0.028(3) 0.014(2) 0.016(3) 0.002(2) 0.002(2) -0.002(2)
C03S 0.020(3) 0.017(3) 0.020(3) -0.003(2) -0.001(2) 0.000(2)
C03T 0.041(3) 0.022(3) 0.022(3) 0.000(2) -0.004(2) -0.001(2)
O03U 0.028(2) 0.050(3) 0.077(4) -0.018(3) 0.001(2) -0.002(2)
N03V 0.026(2) 0.014(2) 0.026(3) -0.0008(19) 0.000(2) 0.0037(18)
N03W 0.022(2) 0.017(2) 0.024(3) -0.0007(19) -0.0038(19) 0.0013(18)
O03X 0.062(3) 0.049(3) 0.055(3) 0.008(3) -0.012(3) -0.005(3)
C03Y 0.017(2) 0.020(3) 0.014(3) -0.001(2) 0.003(2) 0.003(2)
C03Z 0.024(3) 0.007(2) 0.018(3) -0.001(2) 0.001(2) -0.0019(19)
C040 0.041(3) 0.014(3) 0.018(3) -0.001(2) 0.000(2) 0.003(2)
C041 0.027(3) 0.012(2) 0.017(3) 0.000(2) 0.003(2) 0.004(2)
C042 0.007(2) 0.012(2) 0.012(2) 0.0006(18) 0.0029(17) -0.0030(17)
N043 0.017(2) 0.016(2) 0.017(2) 0.0008(18) 0.0008(17) 0.0049(17)
C044 0.013(2) 0.018(3) 0.017(3) 0.003(2) -0.0007(19) 0.0045(19)
O045 0.045(3) 0.045(3) 0.073(4) 0.017(3) -0.011(3) -0.007(2)
N046 0.051(3) 0.019(2) 0.018(3) 0.001(2) 0.000(2) 0.000(2)
C048 0.028(3) 0.018(3) 0.026(3) -0.002(2) 0.001(2) 0.006(2)
C049 0.019(3) 0.014(2) 0.018(3) -0.002(2) 0.001(2) -0.001(2)
C04A 0.018(3) 0.013(2) 0.021(3) -0.002(2) -0.001(2) -0.001(2)
C04B 0.017(3) 0.015(3) 0.030(3) 0.004(2) -0.001(2) 0.000(2)
C04C 0.032(3) 0.027(3) 0.019(3) -0.004(2) 0.000(2) 0.003(2)
C04D 0.016(2) 0.018(3) 0.024(3) -0.001(2) 0.002(2) -0.001(2)
C04E 0.021(3) 0.014(2) 0.023(3) -0.002(2) -0.004(2) 0.002(2)
C04F 0.031(3) 0.019(3) 0.021(3) -0.005(2) -0.002(2) 0.000(2)
O04G 0.070(4) 0.030(3) 0.061(4) -0.006(2) -0.003(3) 0.003(3)
O04H 0.040(3) 0.059(4) 0.112(6) 0.028(4) -0.005(3) -0.006(3)
O04J 0.036(3) 0.077(4) 0.097(5) 0.046(4) -0.008(3) -0.010(3)
C04K 0.012(2) 0.008(2) 0.017(3) -0.0014(19) -0.0045(19) -0.0011(18)
C04M 0.014(2) 0.023(3) 0.022(3) -0.003(2) 0.001(2) 0.004(2)
C04N 0.017(3) 0.021(3) 0.033(3) 0.003(2) -0.003(2) 0.002(2)
C04P 0.021(3) 0.015(2) 0.025(3) 0.002(2) 0.003(2) 0.004(2)
C04Q 0.012(2) 0.018(3) 0.038(3) 0.000(2) 0.002(2) -0.007(2)
C04R 0.008(2) 0.018(3) 0.023(3) 0.002(2) -0.0034(19) -0.0019(19)
C04S 0.016(2) 0.020(3) 0.021(3) 0.000(2) 0.002(2) -0.007(2)
C04T 0.012(2) 0.002(2) 0.015(3) -0.0001(18) 0.0011(18) -0.0009(16)
N04U 0.026(2) 0.017(2) 0.032(3) 0.000(2) -0.005(2) 0.0011(19)
C04V 0.021(3) 0.017(3) 0.019(3) 0.003(2) -0.002(2) -0.007(2)
C04Y 0.025(3) 0.017(3) 0.032(3) 0.004(2) 0.000(2) 0.002(2)
C04Z 0.024(3) 0.012(2) 0.021(3) -0.002(2) 0.007(2) -0.003(2)
C051 0.019(3) 0.016(3) 0.021(3) 0.003(2) -0.003(2) -0.010(2)
C052 0.023(3) 0.018(3) 0.041(4) -0.003(2) 0.003(3) 0.005(2)
C053 0.021(3) 0.014(2) 0.021(3) 0.002(2) 0.001(2) -0.002(2)
C054 0.023(3) 0.019(3) 0.027(3) -0.002(2) -0.001(2) 0.002(2)
C055 0.026(3) 0.019(3) 0.030(3) 0.000(2) 0.001(2) 0.001(2)
C056 0.017(3) 0.014(2) 0.020(3) -0.004(2) 0.002(2) 0.001(2)
C057 0.034(3) 0.024(3) 0.029(3) 0.000(3) 0.001(3) 0.004(2)
C058 0.026(3) 0.025(3) 0.026(3) -0.003(2) -0.008(2) 0.004(2)
C059 0.013(2) 0.021(3) 0.023(3) -0.001(2) 0.001(2) -0.006(2)
C05A 0.017(2) 0.017(3) 0.022(3) 0.004(2) 0.000(2) 0.003(2)
C05B 0.022(3) 0.014(3) 0.035(3) 0.005(2) 0.003(2) 0.001(2)
C05C 0.020(3) 0.016(3) 0.020(3) 0.003(2) 0.000(2) -0.008(2)
C05D 0.018(3) 0.021(3) 0.026(3) -0.001(2) 0.000(2) -0.003(2)
C05E 0.019(3) 0.017(3) 0.019(3) 0.005(2) 0.006(2) 0.005(2)
C05F 0.013(2) 0.025(3) 0.028(3) -0.003(2) 0.003(2) 0.006(2)
C05G 0.022(3) 0.022(3) 0.026(3) 0.000(2) 0.000(2) -0.005(2)
C05H 0.028(3) 0.017(3) 0.032(3) 0.007(2) 0.003(2) -0.001(2)
C05I 0.019(2) 0.012(2) 0.019(3) 0.004(2) 0.000(2) -0.0025(19)
C05J 0.027(3) 0.021(3) 0.020(3) -0.001(2) 0.004(2) 0.001(2)
C05K 0.021(3) 0.016(3) 0.027(3) 0.000(2) -0.003(2) 0.000(2)
O05L 0.043(3) 0.055(3) 0.075(4) -0.020(3) 0.008(3) -0.008(2)
C05M 0.026(3) 0.019(3) 0.014(3) -0.001(2) -0.001(2) 0.003(2)
C05N 0.024(3) 0.019(3) 0.021(3) -0.001(2) -0.006(2) -0.002(2)
C05O 0.040(3) 0.022(3) 0.025(3) -0.001(2) -0.005(3) -0.007(3)
C05P 0.029(3) 0.020(3) 0.026(3) -0.004(2) -0.002(2) -0.001(2)
C05Q 0.007(2) 0.007(2) 0.022(3) 0.0034(19) 0.0068(18) 0.0037(17)
C05R 0.032(3) 0.015(3) 0.018(3) -0.001(2) 0.002(2) -0.003(2)
C05S 0.021(3) 0.020(3) 0.020(3) 0.001(2) 0.002(2) -0.001(2)
C05T 0.023(3) 0.017(3) 0.024(3) -0.004(2) 0.005(2) 0.001(2)
O05U 0.106(5) 0.041(3) 0.045(3) 0.011(3) 0.000(3) 0.010(3)
C05V 0.016(2) 0.018(3) 0.021(3) -0.002(2) 0.002(2) 0.002(2)
C05W 0.030(3) 0.018(3) 0.028(3) -0.005(2) -0.004(2) 0.002(2)
C05X 0.009(2) 0.009(2) 0.012(2) -0.0004(18) -0.0016(17) -0.0019(17)
C05Y 0.015(2) 0.018(3) 0.013(3) 0.001(2) 0.0025(19) -0.0020(19)
C05Z 0.008(2) 0.006(2) 0.024(3) 0.0012(19) 0.0013(19) 0.0001(17)
C060 0.026(3) 0.015(3) 0.019(3) 0.003(2) 0.001(2) -0.002(2)
N061 0.052(3) 0.020(3) 0.027(3) -0.003(2) -0.009(2) -0.006(2)
C062 0.028(3) 0.018(3) 0.031(3) 0.003(2) -0.001(2) 0.006(2)
O063 0.069(4) 0.034(3) 0.040(3) -0.012(2) -0.007(3) -0.004(2)
C065 0.018(3) 0.024(3) 0.020(3) 0.001(2) 0.002(2) 0.000(2)
C066 0.021(3) 0.019(3) 0.026(3) -0.004(2) -0.001(2) 0.003(2)
C067 0.013(2) 0.020(3) 0.017(3) -0.004(2) -0.0010(19) -0.001(2)
C068 0.033(3) 0.028(3) 0.028(3) -0.004(3) -0.002(3) -0.002(3)
C069 0.035(3) 0.023(3) 0.036(4) -0.001(3) 0.000(3) 0.003(2)
C06A 0.024(3) 0.022(3) 0.028(3) 0.000(2) 0.003(2) -0.002(2)
C06B 0.028(3) 0.020(3) 0.034(3) -0.006(2) -0.001(3) -0.002(2)
C06C 0.025(3) 0.013(3) 0.024(3) -0.003(2) -0.002(2) -0.001(2)
C06D 0.020(3) 0.020(3) 0.028(3) 0.002(2) 0.000(2) 0.003(2)
C06E 0.027(3) 0.016(3) 0.017(3) 0.000(2) -0.004(2) 0.001(2)
C06F 0.026(3) 0.015(3) 0.029(3) 0.004(2) 0.002(2) 0.002(2)
C06G 0.021(3) 0.019(3) 0.035(3) 0.002(2) 0.000(2) 0.000(2)
C06H 0.030(3) 0.024(3) 0.023(3) 0.005(2) 0.000(2) 0.006(2)
C06I 0.015(2) 0.022(3) 0.026(3) 0.002(2) -0.001(2) -0.003(2)
C06J 0.024(3) 0.014(3) 0.030(3) 0.003(2) -0.002(2) 0.001(2)
C06K 0.020(3) 0.031(3) 0.031(3) -0.004(3) 0.003(2) -0.003(2)
C06L 0.017(2) 0.014(3) 0.022(3) -0.001(2) -0.002(2) -0.0022(19)
C06M 0.011(2) 0.011(2) 0.018(3) -0.0017(19) -0.0004(19) -0.0030(18)
C06N 0.025(3) 0.022(3) 0.028(3) -0.003(2) 0.004(2) 0.001(2)
C06O 0.031(3) 0.016(3) 0.025(3) -0.004(2) 0.001(2) 0.002(2)
C06P 0.028(3) 0.021(3) 0.036(4) 0.003(3) -0.001(3) 0.002(2)
C06Q 0.026(3) 0.015(3) 0.029(3) 0.002(2) 0.000(2) 0.004(2)
C06R 0.049(4) 0.021(3) 0.027(3) -0.001(3) 0.002(3) 0.003(3)
C06S 0.047(4) 0.024(3) 0.023(3) 0.004(2) 0.004(3) 0.009(3)
N06T 0.024(2) 0.019(2) 0.026(3) 0.000(2) -0.007(2) 0.0028(19)
C06U 0.014(2) 0.021(3) 0.023(3) 0.001(2) -0.001(2) -0.003(2)
C06V 0.016(2) 0.014(2) 0.021(3) 0.004(2) -0.002(2) 0.0026(19)
O06W 0.037(3) 0.078(4) 0.081(5) 0.035(4) -0.005(3) -0.007(3)
C06X 0.020(3) 0.024(3) 0.024(3) 0.005(2) -0.001(2) -0.009(2)
C06Y 0.010(2) 0.008(2) 0.017(3) -0.0021(19) -0.0011(18) 0.0054(17)
C06Z 0.024(3) 0.022(3) 0.023(3) 0.006(2) 0.002(2) 0.003(2)
C070 0.033(3) 0.032(3) 0.026(3) -0.001(3) 0.001(3) -0.002(3)
C071 0.012(2) 0.011(2) 0.015(2) -0.0009(19) 0.0030(18) 0.0037(18)
C072 0.027(3) 0.023(3) 0.031(3) 0.001(2) 0.001(2) 0.001(2)
C073 0.020(3) 0.010(2) 0.017(3) -0.001(2) 0.000(2) -0.0018(19)
O074 0.099(5) 0.040(3) 0.051(4) 0.006(3) 0.018(3) -0.009(3)
C075 0.021(3) 0.022(3) 0.031(3) -0.004(2) 0.001(2) -0.004(2)
C076 0.011(2) 0.009(2) 0.012(2) -0.0033(18) -0.0034(18) -0.0042(17)
C077 0.023(3) 0.017(3) 0.025(3) -0.004(2) 0.005(2) 0.000(2)
C078 0.028(3) 0.024(3) 0.028(3) 0.001(2) 0.000(2) -0.003(2)
C079 0.022(3) 0.017(3) 0.020(3) -0.002(2) -0.003(2) 0.001(2)
C07A 0.020(3) 0.022(3) 0.028(3) 0.002(2) 0.006(2) 0.004(2)
C07B 0.019(3) 0.011(2) 0.017(3) -0.001(2) -0.002(2) 0.0032(19)
C07C 0.029(3) 0.017(3) 0.026(3) -0.005(2) -0.002(2) 0.006(2)
C07D 0.021(3) 0.019(3) 0.027(3) -0.001(2) 0.001(2) 0.001(2)
C07E 0.019(2) 0.011(2) 0.022(3) -0.004(2) 0.002(2) -0.0013(19)
C07F 0.040(4) 0.023(3) 0.026(3) 0.003(3) 0.005(3) 0.002(3)
N07G 0.029(3) 0.020(2) 0.025(3) -0.002(2) 0.001(2) 0.004(2)
C07H 0.027(3) 0.019(3) 0.026(3) -0.003(2) -0.004(2) -0.001(2)
C07I 0.023(3) 0.015(3) 0.022(3) -0.002(2) -0.002(2) 0.002(2)
C07J 0.019(2) 0.012(2) 0.020(3) 0.001(2) 0.001(2) 0.000(2)
C07L 0.023(3) 0.007(2) 0.017(3) -0.0011(19) -0.001(2) 0.0015(19)
C07M 0.033(3) 0.022(3) 0.031(3) -0.002(2) 0.006(3) 0.001(2)
C07N 0.014(2) 0.020(3) 0.019(3) -0.003(2) 0.006(2) 0.005(2)
C07O 0.033(3) 0.031(3) 0.038(4) 0.004(3) -0.003(3) 0.006(3)
C07P 0.035(3) 0.016(3) 0.026(3) 0.003(2) 0.003(2) 0.000(2)
C07Q 0.039(4) 0.020(3) 0.037(4) 0.003(3) -0.001(3) -0.003(3)
C07R 0.025(3) 0.013(2) 0.020(3) 0.002(2) 0.000(2) 0.001(2)
C07S 0.023(3) 0.018(3) 0.021(3) -0.007(2) 0.001(2) 0.000(2)
C07T 0.048(4) 0.015(3) 0.020(3) 0.002(2) 0.001(3) 0.000(3)
C07V 0.019(3) 0.020(3) 0.028(3) 0.001(2) -0.006(2) -0.002(2)
C07W 0.021(3) 0.016(3) 0.029(3) -0.001(2) 0.001(2) -0.004(2)
C07X 0.039(3) 0.021(3) 0.029(3) 0.002(2) -0.005(3) -0.005(3)
C07Y 0.023(3) 0.011(2) 0.027(3) -0.001(2) -0.002(2) 0.004(2)
N080 0.024(2) 0.026(3) 0.022(3) -0.002(2) 0.0013(19) 0.0036(19)
C081 0.020(3) 0.017(3) 0.024(3) -0.001(2) 0.000(2) 0.002(2)
O082 0.049(3) 0.055(3) 0.084(5) 0.020(3) -0.003(3) -0.002(3)
C083 0.032(3) 0.023(3) 0.028(3) 0.003(2) -0.001(3) -0.004(2)
C084 0.026(3) 0.020(3) 0.029(3) 0.000(2) -0.002(2) 0.001(2)
C085 0.008(2) 0.012(2) 0.016(3) -0.0025(19) -0.0014(18) 0.0073(18)
C086 0.027(3) 0.018(3) 0.032(3) -0.001(2) -0.005(2) 0.002(2)
C087 0.028(3) 0.018(3) 0.034(3) 0.003(2) -0.006(3) -0.001(2)
C088 0.034(3) 0.021(3) 0.027(3) 0.005(2) 0.003(3) 0.003(2)
C089 0.024(3) 0.014(3) 0.038(3) -0.002(2) -0.007(2) 0.000(2)
C08A 0.023(3) 0.018(3) 0.044(4) 0.000(3) -0.008(3) -0.005(2)
C08B 0.019(3) 0.019(3) 0.025(3) -0.003(2) 0.001(2) -0.006(2)
C08C 0.026(3) 0.014(3) 0.025(3) -0.003(2) -0.009(2) 0.003(2)
C08D 0.019(3) 0.019(3) 0.027(3) 0.004(2) -0.003(2) 0.001(2)
C08E 0.015(2) 0.009(2) 0.014(2) 0.0042(18) -0.0005(19) -0.0037(18)
C08F 0.016(2) 0.016(3) 0.023(3) -0.001(2) -0.001(2) 0.001(2)
C08G 0.031(3) 0.017(3) 0.027(3) 0.001(2) -0.005(2) -0.002(2)
C08H 0.025(3) 0.023(3) 0.019(3) -0.001(2) -0.002(2) 0.006(2)
C08I 0.037(3) 0.024(3) 0.033(4) 0.005(3) -0.006(3) 0.007(3)
C08J 0.016(2) 0.015(3) 0.026(3) 0.001(2) 0.003(2) 0.000(2)
C08K 0.040(3) 0.025(3) 0.028(3) -0.001(3) 0.010(3) -0.003(3)
C08L 0.020(3) 0.027(3) 0.028(3) -0.001(2) -0.002(2) 0.002(2)
C08M 0.023(3) 0.017(3) 0.028(3) 0.003(2) -0.004(2) 0.006(2)
C08N 0.031(3) 0.014(3) 0.022(3) -0.001(2) 0.000(2) -0.001(2)
C08O 0.043(4) 0.016(3) 0.019(3) -0.004(2) 0.002(2) -0.002(2)
C08P 0.030(3) 0.012(2) 0.032(3) 0.003(2) -0.001(2) -0.003(2)
C08R 0.020(3) 0.018(3) 0.029(3) 0.001(2) -0.002(2) 0.003(2)
C08S 0.017(3) 0.017(3) 0.015(3) -0.003(2) 0.0036(19) -0.003(2)
C08T 0.033(3) 0.023(3) 0.038(4) 0.005(3) -0.007(3) -0.003(2)
C08U 0.036(3) 0.024(3) 0.022(3) -0.001(2) 0.000(2) 0.001(2)
C08W 0.031(3) 0.021(3) 0.032(3) 0.005(2) -0.001(3) -0.001(2)
C08X 0.015(3) 0.024(3) 0.043(4) 0.000(3) -0.001(2) -0.004(2)
C08Y 0.033(3) 0.013(3) 0.031(3) 0.002(2) -0.006(3) -0.003(2)
C08Z 0.024(3) 0.021(3) 0.027(3) 0.003(2) -0.002(2) 0.005(2)
C090 0.028(3) 0.025(3) 0.039(4) -0.003(3) 0.004(3) 0.001(2)
C091 0.020(3) 0.019(3) 0.028(3) -0.002(2) 0.007(2) 0.002(2)
C092 0.027(3) 0.015(3) 0.028(3) -0.005(2) -0.004(2) 0.001(2)
C093 0.020(3) 0.016(2) 0.023(3) 0.000(2) -0.001(2) 0.001(2)
C094 0.024(3) 0.013(2) 0.015(3) 0.003(2) 0.001(2) 0.000(2)
C095 0.020(3) 0.022(3) 0.033(3) -0.004(2) 0.002(2) -0.005(2)
C096 0.031(3) 0.015(3) 0.029(3) 0.000(2) -0.009(2) -0.001(2)
C097 0.026(3) 0.023(3) 0.022(3) -0.004(2) 0.001(2) -0.005(2)
C098 0.025(3) 0.015(3) 0.030(3) -0.005(2) 0.002(2) 0.000(2)
C099 0.018(3) 0.018(3) 0.024(3) 0.002(2) 0.003(2) 0.000(2)
C09A 0.023(3) 0.015(3) 0.029(3) -0.003(2) 0.001(2) 0.004(2)
C09B 0.040(3) 0.023(3) 0.024(3) 0.003(2) 0.000(3) 0.002(3)
C09C 0.027(3) 0.029(3) 0.040(4) -0.004(3) -0.007(3) -0.004(3)
C09D 0.035(3) 0.019(3) 0.026(3) -0.003(2) 0.001(2) 0.001(2)
C09F 0.017(3) 0.014(2) 0.025(3) -0.001(2) 0.005(2) 0.000(2)
B09G 0.029(3) 0.014(3) 0.025(4) -0.001(3) 0.009(3) -0.003(2)
C09H 0.028(3) 0.017(3) 0.032(3) -0.001(2) 0.007(2) -0.005(2)
C09I 0.028(3) 0.023(3) 0.025(3) -0.001(2) -0.005(2) 0.000(2)
C09J 0.024(3) 0.025(3) 0.045(4) -0.007(3) 0.004(3) -0.004(2)
C09K 0.022(3) 0.018(3) 0.025(3) 0.002(2) 0.000(2) 0.001(2)
C09L 0.031(3) 0.015(3) 0.020(3) -0.001(2) 0.003(2) -0.002(2)
C09M 0.033(3) 0.020(3) 0.029(3) 0.000(2) 0.005(3) 0.005(2)
C09N 0.027(3) 0.015(3) 0.025(3) 0.000(2) -0.002(2) 0.000(2)
C09O 0.025(3) 0.022(3) 0.030(3) -0.001(2) 0.003(2) 0.001(2)
C09P 0.023(3) 0.017(3) 0.026(3) -0.003(2) 0.001(2) 0.004(2)
C09Q 0.022(3) 0.034(3) 0.040(4) -0.004(3) 0.002(3) 0.003(2)
C09R 0.020(3) 0.018(3) 0.032(3) 0.000(2) 0.002(2) 0.003(2)
C09S 0.024(3) 0.024(3) 0.028(3) 0.003(2) 0.002(2) 0.000(2)
C09T 0.026(3) 0.015(3) 0.028(3) -0.003(2) 0.000(2) 0.000(2)
C09U 0.029(3) 0.020(3) 0.032(3) 0.002(2) -0.006(3) -0.002(2)
C09V 0.030(3) 0.025(3) 0.032(3) -0.003(3) 0.000(3) -0.002(2)
C09W 0.056(4) 0.023(3) 0.029(4) -0.004(3) -0.009(3) 0.002(3)
C09X 0.050(4) 0.022(3) 0.034(4) 0.001(3) -0.004(3) 0.002(3)
C09Y 0.027(3) 0.019(3) 0.024(3) -0.003(2) -0.003(2) -0.005(2)
C09Z 0.031(3) 0.023(3) 0.033(3) -0.002(3) -0.002(3) -0.001(2)
C0A0 0.047(4) 0.028(3) 0.022(3) 0.000(3) -0.005(3) -0.002(3)
C0A1 0.031(3) 0.026(3) 0.064(5) -0.001(3) 0.004(3) -0.001(3)
C0A2 0.057(4) 0.021(3) 0.035(4) 0.004(3) 0.001(3) -0.005(3)
C0A3 0.018(3) 0.017(3) 0.029(3) -0.001(2) 0.003(2) 0.003(2)
C0A4 0.024(3) 0.025(3) 0.025(3) 0.001(2) -0.004(2) 0.000(2)
C0A5 0.020(3) 0.021(3) 0.029(3) 0.003(2) 0.003(2) 0.000(2)
C0A6 0.019(3) 0.021(3) 0.039(4) 0.003(2) -0.003(2) -0.001(2)
C0A7 0.018(3) 0.016(3) 0.030(3) 0.002(2) 0.000(2) -0.002(2)
C0A8 0.036(3) 0.027(3) 0.033(4) 0.002(3) 0.010(3) -0.003(3)
C0A9 0.016(2) 0.006(2) 0.018(3) -0.0006(19) 0.0004(19) 0.0020(18)
C0AA 0.002(2) 0.010(2) 0.027(3) 0.002(2) 0.0038(18) -0.0007(17)
C0AB 0.022(3) 0.015(2) 0.023(3) -0.001(2) 0.002(2) -0.006(2)
C0AC 0.059(5) 0.037(4) 0.047(5) -0.010(3) 0.002(4) -0.009(3)
C0AD 0.049(4) 0.024(3) 0.028(3) -0.002(3) 0.005(3) -0.006(3)
C0AE 0.019(3) 0.027(3) 0.043(4) 0.000(3) 0.007(3) 0.002(2)
C0AF 0.029(3) 0.018(3) 0.023(3) -0.002(2) -0.003(2) -0.005(2)
C0AG 0.025(3) 0.019(3) 0.025(3) -0.002(2) -0.001(2) 0.001(2)
C0AH 0.016(3) 0.023(3) 0.036(3) 0.000(2) 0.001(2) -0.001(2)
C0AI 0.048(4) 0.026(3) 0.035(4) -0.008(3) 0.006(3) -0.004(3)
C0AJ 0.025(3) 0.020(3) 0.030(3) -0.001(2) -0.004(2) -0.001(2)
C0AK 0.029(3) 0.018(3) 0.023(3) -0.002(2) 0.002(2) 0.001(2)
C0AL 0.025(3) 0.022(3) 0.026(3) -0.002(2) 0.004(2) 0.006(2)
C0AM 0.029(3) 0.018(3) 0.025(3) 0.004(2) -0.002(2) 0.000(2)
C0AN 0.030(3) 0.015(3) 0.024(3) 0.001(2) -0.001(2) -0.001(2)
C0AO 0.025(3) 0.021(3) 0.029(3) 0.000(2) -0.002(2) -0.005(2)
C0AP 0.028(3) 0.022(3) 0.021(3) 0.000(2) 0.002(2) 0.001(2)
C0AQ 0.032(3) 0.036(4) 0.043(4) -0.006(3) 0.007(3) 0.005(3)
C0AR 0.021(3) 0.015(3) 0.015(3) -0.005(2) 0.001(2) -0.003(2)
C0AS 0.033(3) 0.022(3) 0.025(3) 0.007(2) 0.001(2) 0.004(2)
C0AT 0.019(3) 0.024(3) 0.037(4) -0.002(3) 0.009(2) 0.001(2)
C0AU 0.033(3) 0.018(3) 0.023(3) -0.003(2) -0.003(2) 0.002(2)
C0AV 0.028(3) 0.023(3) 0.029(3) 0.000(2) -0.001(2) 0.001(2)
C0AW 0.021(3) 0.021(3) 0.033(3) 0.000(2) 0.001(2) -0.001(2)
C0AX 0.035(3) 0.020(3) 0.036(4) -0.004(3) 0.006(3) -0.001(2)
C0AY 0.025(3) 0.021(3) 0.026(3) 0.002(2) -0.001(2) -0.003(2)
C0AZ 0.023(3) 0.021(3) 0.035(3) -0.001(2) 0.002(2) -0.004(2)
C0B0 0.033(3) 0.017(3) 0.020(3) -0.002(2) -0.001(2) 0.005(2)
C0B1 0.036(3) 0.022(3) 0.024(3) -0.002(2) 0.004(3) 0.004(2)
O0B3 0.058(4) 0.053(4) 0.095(5) -0.005(3) -0.015(4) 0.004(3)
C0B4 0.031(3) 0.028(3) 0.027(3) -0.001(2) -0.008(2) -0.003(2)
B0B5 0.022(3) 0.016(3) 0.021(3) 0.000(2) -0.002(2) -0.002(2)
O0B6 0.062(4) 0.065(4) 0.082(5) -0.014(4) -0.018(3) 0.000(3)
C0B7 0.026(3) 0.023(3) 0.032(3) -0.006(3) 0.000(2) 0.003(2)
O0B8 0.058(4) 0.091(5) 0.137(7) -0.046(5) 0.033(4) -0.034(4)
C0B9 0.042(4) 0.021(3) 0.039(4) 0.000(3) 0.007(3) -0.003(3)
C0BA 0.023(3) 0.023(3) 0.028(3) 0.001(2) -0.004(2) -0.001(2)
B0BB 0.024(3) 0.017(3) 0.039(4) -0.002(3) -0.008(3) -0.001(3)
C0BC 0.023(3) 0.027(3) 0.044(4) -0.003(3) -0.002(3) 0.001(2)
C0BD 0.023(3) 0.011(2) 0.027(3) -0.001(2) 0.003(2) -0.001(2)
C0BE 0.047(4) 0.022(3) 0.033(4) -0.006(3) -0.002(3) 0.001(3)
C0BF 0.050(5) 0.044(4) 0.066(6) -0.003(4) -0.006(4) 0.002(4)
B0BG 0.034(4) 0.019(3) 0.029(4) -0.005(3) -0.009(3) 0.001(3)
C0BH 0.051(4) 0.027(3) 0.031(4) 0.008(3) 0.006(3) 0.004(3)
C0BI 0.028(3) 0.022(3) 0.035(3) -0.003(2) -0.005(3) -0.001(2)
C0BJ 0.007(2) 0.011(2) 0.024(3) -0.003(2) 0.0033(19) -0.0060(18)
B0BL 0.016(3) 0.022(3) 0.026(3) 0.001(3) 0.004(2) 0.003(2)
C0BM 0.020(3) 0.014(3) 0.023(3) -0.004(2) 0.001(2) 0.000(2)
C0BN 0.028(3) 0.019(3) 0.025(3) -0.004(2) 0.000(2) 0.001(2)
C0BO 0.031(3) 0.019(3) 0.029(3) 0.001(2) 0.001(2) -0.002(2)
C0BP 0.043(4) 0.026(3) 0.021(3) 0.004(2) 0.005(3) 0.005(3)
B0BQ 0.023(3) 0.017(3) 0.027(3) -0.001(3) 0.000(3) 0.000(2)
C0BR 0.036(3) 0.024(3) 0.035(4) -0.001(3) -0.006(3) -0.006(3)
C0BT 0.021(3) 0.017(3) 0.027(3) 0.002(2) -0.004(2) -0.004(2)
C0BV 0.026(3) 0.024(3) 0.030(3) 0.004(2) 0.003(2) 0.002(2)
C0BW 0.052(4) 0.030(3) 0.028(3) -0.002(3) -0.007(3) -0.009(3)
C0BX 0.025(3) 0.030(3) 0.031(3) 0.002(3) 0.001(2) 0.003(2)
C0BY 0.032(3) 0.019(3) 0.048(4) -0.007(3) -0.002(3) 0.000(2)
C0BZ 0.045(4) 0.024(3) 0.029(3) 0.000(3) -0.001(3) 0.006(3)
C0C0 0.022(3) 0.025(3) 0.039(4) -0.001(3) 0.004(3) 0.003(2)
C0C1 0.018(2) 0.015(3) 0.018(3) -0.002(2) -0.005(2) 0.005(2)
B0C2 0.046(4) 0.022(3) 0.027(4) -0.001(3) -0.008(3) 0.004(3)
C0C3 0.033(3) 0.018(3) 0.027(3) -0.003(2) -0.003(2) 0.002(2)
C0C4 0.044(4) 0.022(3) 0.027(3) 0.003(2) -0.005(3) -0.005(3)
C0C6 0.016(3) 0.024(3) 0.030(3) 0.003(2) -0.004(2) -0.003(2)
B0C7 0.034(4) 0.018(3) 0.027(4) -0.001(3) 0.006(3) -0.010(3)
C0C8 0.060(4) 0.024(3) 0.034(4) 0.006(3) -0.003(3) 0.002(3)
C0C9 0.045(4) 0.029(3) 0.035(4) 0.001(3) 0.003(3) 0.009(3)
C0CA 0.028(3) 0.018(3) 0.038(4) -0.007(2) 0.000(3) -0.005(2)
B0CC 0.025(3) 0.020(3) 0.033(4) 0.000(3) 0.000(3) 0.002(3)
C0CD 0.027(3) 0.026(3) 0.027(3) 0.004(2) -0.003(2) 0.007(2)
C0CE 0.020(3) 0.028(3) 0.045(4) -0.002(3) 0.003(3) -0.002(2)
C0CG 0.021(3) 0.023(3) 0.040(4) -0.003(3) -0.003(2) 0.004(2)
C0CH 0.043(4) 0.019(3) 0.031(3) 0.004(3) 0.009(3) 0.003(3)
C0CI 0.029(3) 0.018(3) 0.032(3) -0.008(2) 0.002(2) -0.001(2)
C0CJ 0.059(5) 0.034(4) 0.053(5) -0.004(3) -0.017(4) 0.004(3)
C0CK 0.024(3) 0.022(3) 0.029(3) -0.006(2) 0.000(2) -0.004(2)
C0CM 0.042(4) 0.031(3) 0.049(4) -0.006(3) -0.009(3) 0.009(3)
C0CN 0.043(4) 0.026(3) 0.049(4) -0.006(3) -0.015(3) -0.006(3)
C0CQ 0.024(3) 0.011(2) 0.014(3) -0.0036(19) 0.004(2) 0.005(2)
C0CS 0.038(4) 0.026(3) 0.041(4) 0.005(3) -0.002(3) -0.010(3)
C0CV 0.038(3) 0.022(3) 0.018(3) 0.000(2) 0.006(2) -0.002(2)
C0CW 0.016(2) 0.008(2) 0.019(3) 0.0004(19) -0.0040(19) -0.0056(19)
B0CX 0.030(3) 0.017(3) 0.023(3) -0.006(3) 0.000(3) 0.002(3)
C0CZ 0.041(3) 0.016(3) 0.029(3) -0.002(2) 0.003(3) 0.008(2)
B0D0 0.041(4) 0.028(4) 0.044(5) 0.000(3) 0.019(4) -0.002(3)
B0D2 0.031(3) 0.021(3) 0.022(3) -0.001(3) 0.007(3) 0.001(3)
B0D3 0.022(3) 0.022(3) 0.042(4) 0.001(3) 0.004(3) -0.003(3)
C0D4 0.042(4) 0.027(3) 0.032(4) -0.005(3) -0.010(3) -0.004(3)
B0D6 0.019(3) 0.022(3) 0.030(4) 0.001(3) 0.001(3) -0.001(2)
B0D7 0.024(3) 0.013(3) 0.018(3) 0.001(2) -0.002(2) -0.001(2)
B0D8 0.033(4) 0.025(4) 0.037(4) 0.003(3) 0.004(3) 0.002(3)
B0DB 0.011(2) 0.008(2) 0.024(3) 0.004(2) -0.003(2) 0.004(2)
B0DC 0.019(3) 0.026(3) 0.031(4) 0.005(3) -0.001(3) -0.002(3)
B0DD 0.029(4) 0.028(4) 0.048(5) 0.001(3) 0.004(3) -0.001(3)
B0DE 0.019(3) 0.025(3) 0.034(4) -0.002(3) 0.000(3) 0.007(3)
B0DG 0.025(3) 0.012(3) 0.019(3) 0.004(2) -0.003(2) -0.004(2)
B0DH 0.022(3) 0.018(3) 0.026(4) -0.002(3) -0.002(3) -0.004(2)
B0DJ 0.009(2) 0.013(3) 0.023(3) -0.001(2) 0.001(2) -0.005(2)
B0DK 0.023(3) 0.026(4) 0.051(5) -0.002(3) 0.005(3) 0.003(3)
B0DL 0.021(3) 0.026(3) 0.037(4) -0.003(3) -0.003(3) -0.004(3)
B0DM 0.034(4) 0.028(3) 0.029(4) 0.000(3) 0.000(3) 0.002(3)
B0DP 0.024(3) 0.027(3) 0.039(4) 0.003(3) 0.006(3) 0.003(3)
C0DQ 0.065(5) 0.025(3) 0.035(4) 0.005(3) 0.006(3) -0.007(3)
B0DR 0.024(3) 0.022(3) 0.037(4) -0.001(3) -0.001(3) -0.001(3)
B0DS 0.023(3) 0.036(4) 0.034(4) 0.000(3) 0.002(3) 0.009(3)
B0DV 0.033(4) 0.022(3) 0.042(4) 0.000(3) -0.001(3) -0.001(3)
C0DX 0.062(5) 0.039(4) 0.035(4) 0.008(3) 0.005(3) 0.001(4)
C0DY 0.028(3) 0.018(3) 0.018(3) 0.003(2) 0.004(2) -0.001(2)
B0DZ 0.026(3) 0.028(3) 0.038(4) 0.003(3) 0.004(3) 0.006(3)
B0E0 0.023(3) 0.037(4) 0.045(5) -0.004(3) -0.005(3) -0.008(3)
B0E1 0.017(3) 0.033(4) 0.044(4) -0.005(3) -0.001(3) -0.005(3)
C0E3 0.039(3) 0.015(3) 0.020(3) 0.002(2) -0.001(2) 0.005(2)
B0E4 0.026(3) 0.029(4) 0.036(4) -0.004(3) -0.002(3) 0.001(3)
C0E5 0.038(3) 0.010(2) 0.014(3) -0.001(2) -0.001(2) 0.001(2)
C0E9 0.085(6) 0.031(4) 0.034(4) 0.001(3) 0.002(4) 0.002(4)
B0EB 0.035(4) 0.032(4) 0.037(4) -0.003(3) 0.000(3) -0.015(3)
B0EC 0.060(5) 0.027(4) 0.030(4) -0.002(3) -0.006(4) -0.004(4)
B0EG 0.037(4) 0.031(4) 0.042(4) 0.008(3) -0.015(3) -0.005(3)
B0EI 0.046(5) 0.044(5) 0.044(5) 0.001(4) -0.001(4) 0.007(4)
B0EJ 0.047(5) 0.037(4) 0.062(6) -0.001(4) -0.023(4) 0.010(4)
C0EK 0.033(3) 0.013(3) 0.031(3) 0.005(2) 0.007(3) -0.001(2)
B0EM 0.044(4) 0.018(3) 0.024(4) 0.000(3) 0.000(3) 0.000(3)
B0EP 0.097(8) 0.028(4) 0.033(5) -0.002(4) 0.012(5) -0.007(5)
B0EW 0.057(5) 0.034(4) 0.057(6) 0.001(4) -0.015(5) -0.008(4)
N2 0.015(2) 0.021(2) 0.020(2) -0.0012(18) 0.0024(17) -0.0030(17)

loop_
_atom_type_symbol
_atom_type_description
_atom_type_scat_dispersion_real
_atom_type_scat_dispersion_imag
_atom_type_scat_source
C C 0.0181 0.0091 'International Tables Vol C Tables 4.2.6.8 and 6.1.1.4'
H H 0.0000 0.0000 'International Tables Vol C Tables 4.2.6.8 and 6.1.1.4'
B B 0.0090 0.0039 'International Tables Vol C Tables 4.2.6.8 and 6.1.1.4'
N N 0.0311 0.0180 'International Tables Vol C Tables 4.2.6.8 and 6.1.1.4'
O O 0.0492 0.0322 'International Tables Vol C Tables 4.2.6.8 and 6.1.1.4'

loop_
_geom_angle_atom_site_label_1
_geom_angle_atom_site_label_2
_geom_angle_atom_site_label_3
_geom_angle
C05C N003 C04V 116.4(4)
C036 N006 C042 114.0(4)
C07B N007 C056 113.9(4)
C05C N008 C05Y 114.1(4)
C07B N00D C07I 113.4(4)
C051 N00H C03F 114.0(5)
C067 N00I C036 116.1(4)
C08C N00P C03E 116.6(5)
C042 N00U C067 115.0(4)
C03F N010 C076 115.3(4)
C060 N01I C05N 114.4(5)
C09B N01J C07F 115.2(5)
C041 N01K C06E 114.7(5)
C044 C01N C036 119.1(4)
C059 C01N C036 120.9(4)
C059 C01N C044 119.9(5)
C05W C01O C05N 119.9(5)
C05W C01O C072 119.3(5)
C072 C01O C05N 120.7(5)
C07F N01Q C06S 115.2(6)
C049 N01S C03Y 115.6(5)
C03E N01U C08N 115.8(5)
C037 C01V H01V 118.6
C037 C01V C04T 122.7(5)
C04T C01V H01V 118.6
C076 N01Y C051 115.9(5)
C04A N020 C04Z 115.2(5)
C030 N021 C034 113.2(5)
C04F N025 C05J 116.1(5)
C030 N02B C05E 115.0(5)
C07T N02E C05O 116.2(5)
C07R N02N C060 115.4(5)
C049 N02O C0AR 115.4(5)
C056 N02U C07I 116.0(5)
C037 C02X C04B 118.8(5)
C037 C02X C07B 120.7(5)
C04B C02X C07B 120.5(5)
C034 N02Z C05E 114.6(5)
N021 C030 N02B 126.7(5)
N021 C030 C093 115.8(5)
N02B C030 C093 117.4(5)
C066 C031 C07I 120.8(5)
C066 C031 C0A7 117.8(5)
C0A7 C031 C07I 121.2(5)
N021 C034 C0AY 117.2(5)
N02Z C034 N021 126.5(5)
N02Z C034 C0AY 116.3(5)
N006 C036 C01N 117.1(4)
N00I C036 N006 124.7(5)
N00I C036 C01N 118.2(4)
C01V C037 C02X 120.7(5)
C01V C037 H037 119.7
C02X C037 H037 119.7
C041 N039 C05M 113.9(5)
C085 N03A C06Y 113.9(4)
C048 C03C C03E 121.8(5)
C05H C03C C03E 119.9(6)
C05H C03C C048 118.2(5)
C06K C03D H03D 118.4
C06K C03D C0AH 123.2(5)
C0AH C03D H03D 118.4
N00P C03E C03C 118.1(5)
N01U C03E N00P 123.7(5)
N01U C03E C03C 118.1(5)
N00H C03F C05R 116.2(4)
N010 C03F N00H 125.1(5)
N010 C03F C05R 118.7(4)
C04B C03G H03G 118.5
C04B C03G C04T 123.0(5)
C04T C03G H03G 118.5
C08S N03H C04Z 114.6(5)
C05Y N03L C04V 117.0(5)
C06S N03M C09B 114.4(6)
C04A N03O C08S 115.7(4)
C083 C03P C08N 122.3(5)
C083 C03P C0AJ 118.6(5)
C0AJ C03P C08N 118.9(5)
C053 C03R C04V 119.4(5)
C0BD C03R C04V 121.0(5)
C0BD C03R C053 119.5(5)
C086 C03S C056 122.2(5)
C086 C03S C099 119.2(5)
C099 C03S C056 118.6(5)
C057 C03T C07F 119.5(6)
C0AQ C03T C057 119.5(6)
C0AQ C03T C07F 121.0(6)
C06Y N03V C09P 117.1(5)
C06E N03W C05M 115.0(5)
N01S C03Y N043 124.5(5)
N01S C03Y C09F 117.0(5)
N043 C03Y C09F 118.4(5)
C068 C03Z C06P 117.1(5)
C068 C03Z B0C7 121.9(5)
C06P C03Z B0C7 121.0(5)
C070 C040 B0CX 120.9(6)
C08I C040 C070 115.3(6)
C08I C040 B0CX 123.7(5)
N01K C041 N039 126.5(5)
N01K C041 C0AU 115.8(5)
N039 C041 C0AU 117.6(5)
N006 C042 C05X 115.0(4)
N00U C042 N006 125.3(4)
N00U C042 C05X 119.5(4)
C0AR N043 C03Y 114.0(4)
C01N C044 H044 120.1
C01N C044 C04Q 119.8(5)
C04Q C044 H044 120.1
C08O N046 C07T 115.9(6)
C03C C048 H048 119.0
C070 C048 C03C 121.9(6)
C070 C048 H048 119.0
N01S C049 C07Y 116.9(5)
N02O C049 N01S 124.7(5)
N02O C049 C07Y 118.4(5)
N020 C04A N03O 124.5(5)
N020 C04A C08F 116.2(5)
N03O C04A C08F 119.0(5)
C02X C04B H04B 120.4
C03G C04B C02X 119.3(5)
C03G C04B H04B 120.4
C087 C04C C08C 119.7(5)
C087 C04C C0A4 119.8(6)
C0A4 C04C C08C 120.4(5)
C05P C04D C07R 121.3(5)
C05P C04D C0BY 118.3(5)
C0BY C04D C07R 120.2(5)
C04N C04E C07N 118.8(5)
C04N C04E C09P 119.8(5)
C07N C04E C09P 121.2(5)
N025 C04F N06T 124.4(5)
N025 C04F C09A 116.6(5)
N06T C04F C09A 118.8(5)
C06N C04K C05Y 117.9(4)
C09N C04K C05Y 122.3(4)
C09N C04K C06N 119.8(5)
C06Z C04M C085 120.1(5)
C06Z C04M C08R 118.7(5)
C08R C04M C085 121.1(5)
C04E C04N H04N 120.0
C08X C04N C04E 120.1(5)
C08X C04N H04N 120.0
C058 C04P C060 120.6(5)
C058 C04P C089 118.5(5)
C089 C04P C060 120.8(5)
C044 C04Q H04Q 119.4
C044 C04Q C05I 121.2(5)
C05I C04Q H04Q 119.4
C059 C04R H04R 119.4
C059 C04R C05I 121.3(5)
C05I C04R H04R 119.4
C05D C04S C05C 120.1(5)
C05D C04S C05T 120.2(5)
C05T C04S C05C 119.5(5)
C01V C04T C03G 115.6(5)
C01V C04T B0DG 121.9(4)
C03G C04T B0DG 122.5(5)
C08C N04U C08N 115.8(5)
N003 C04V N03L 122.8(5)
N003 C04V C03R 120.4(5)
N03L C04V C03R 116.7(5)
C09S C04Y H04Y 119.8
C09S C04Y C0BD 120.4(5)
C0BD C04Y H04Y 119.8
N020 C04Z N03H 125.7(5)
N020 C04Z C077 116.5(5)
N03H C04Z C077 117.9(5)
N00H C051 C08B 116.9(5)
N01Y C051 N00H 125.5(5)
N01Y C051 C08B 117.4(5)
C09H C052 H052 119.6
C0A7 C052 H052 119.6
C0A7 C052 C09H 120.8(5)
C03R C053 H053 120.5
C06O C053 C03R 119.0(5)
C06O C053 H053 120.5
C06G C054 C06J 116.2(5)
C06G C054 B0BB 124.2(5)
C06J C054 B0BB 119.5(5)
C05D C055 H055 119.7
C05D C055 C06L 120.7(5)
C06L C055 H055 119.7
N007 C056 C03S 116.0(4)
N02U C056 N007 124.7(5)
N02U C056 C03S 119.2(5)
C03T C057 H057 119.8
C069 C057 C03T 120.3(6)
C069 C057 H057 119.8
C04P C058 H058 119.8
C04P C058 C0B7 120.4(5)
C0B7 C058 H058 119.8
C01N C059 C04R 120.4(5)
C01N C059 H059 119.8
C04R C059 H059 119.8
C05X C05A H05A 120.9
C06V C05A H05A 120.9
C06V C05A C05X 118.2(5)
C08F C05B H05B 120.9
C0AA C05B H05B 120.9
C0AA C05B C08F 118.1(5)
N003 C05C N008 125.8(5)
N003 C05C C04S 118.4(4)
N008 C05C C04S 115.8(5)
C04S C05D C055 119.6(5)
C04S C05D H05D 120.2
C055 C05D H05D 120.2
N02B C05E C0DY 117.4(5)
N02Z C05E N02B 124.1(5)
N02Z C05E C0DY 118.6(4)
C05K C05F B0BL 120.2(5)
C0AA C05F C05K 116.1(5)
C0AA C05F B0BL 123.6(5)
C05T C05G H05G 119.8
C05T C05G C06L 120.4(5)
C06L C05G H05G 119.8
C03C C05H H05H 120.5
C03C C05H C08I 119.0(6)
C08I C05H H05H 120.5
C04Q C05I B09G 121.5(5)
C04R C05I C04Q 117.2(5)
C04R C05I B09G 121.3(5)
N025 C05J C098 116.8(5)
N07G C05J N025 123.8(5)
N07G C05J C098 119.4(5)
C05F C05K H05K 118.8
C05S C05K C05F 122.3(5)
C05S C05K H05K 118.8
N039 C05M C073 117.5(5)
N03W C05M N039 125.2(5)
N03W C05M C073 117.2(5)
N01I C05N C01O 117.8(5)
N2 C05N N01I 124.8(5)
N2 C05N C01O 117.4(5)
N02E C05O C0BE 117.5(5)
N061 C05O N02E 125.0(6)
N061 C05O C0BE 117.4(6)
C04D C05P H05P 119.3
C075 C05P C04D 121.3(5)
C075 C05P H05P 119.3
C071 C05Q H05Q 119.3
C07J C05Q H05Q 119.3
C07J C05Q C071 121.4(4)
C07H C05R C03F 121.7(5)
C07H C05R C09Y 120.2(5)
C09Y C05R C03F 118.1(5)
C05K C05S H05S 119.9
C05K C05S C08F 120.2(5)
C08F C05S H05S 119.9
C04S C05T H05T 119.7
C05G C05T C04S 120.6(5)
C05G C05T H05T 119.7
C06I C05V C067 120.2(5)
C0AH C05V C067 118.6(5)
C0AH C05V C06I 121.1(5)
C01O C05W H05W 120.0
C01O C05W C068 119.9(6)
C068 C05W H05W 120.0
C05A C05X C042 118.8(4)
C07J C05X C042 120.2(4)
C07J C05X C05A 120.7(4)
N008 C05Y C04K 118.1(4)
N03L C05Y N008 123.9(5)
N03L C05Y C04K 117.9(4)
C07A C05Z H05Z 119.2
C07A C05Z C081 121.5(5)
C081 C05Z H05Z 119.2
N01I C060 N02N 125.5(5)
N01I C060 C04P 117.1(5)
N02N C060 C04P 117.2(5)
C08O N061 C05O 114.5(6)
C08J C062 H062 119.0
C08J C062 C08L 122.0(5)
C08L C062 H062 119.0
C094 C065 H065 119.9
C094 C065 C0AN 120.2(5)
C0AN C065 H065 119.9
C031 C066 H066 119.4
C031 C066 C08E 121.3(5)
C08E C066 H066 119.4
N00I C067 N00U 124.7(5)
N00I C067 C05V 118.0(4)
N00U C067 C05V 117.2(5)
C03Z C068 C05W 122.2(6)
C03Z C068 H068 118.9
C05W C068 H068 118.9
C057 C069 H069 119.2
C057 C069 C06R 121.6(6)
C06R C069 H069 119.2
C07W C06A H06A 118.7
C07W C06A C0AT 122.5(6)
C0AT C06A H06A 118.7
C092 C06B H06B 119.3
C0BI C06B H06B 119.3
C0BI C06B C092 121.3(5)
N06T C06C C09L 118.5(5)
N07G C06C N06T 124.9(5)
N07G C06C C09L 116.5(5)
C07P C06D H06D 119.4
C07P C06D C09F 121.2(5)
C09F C06D H06D 119.4
N01K C06E C08U 114.5(5)
N03W C06E N01K 124.7(5)
N03W C06E C08U 120.8(5)
C078 C06F H06F 119.7
C078 C06F C09U 120.5(5)
C09U C06F H06F 119.7
C054 C06G H06G 119.2
C086 C06G C054 121.6(5)
C086 C06G H06G 119.2
C0AS C06H H06H 120.4
C0AS C06H C0AU 119.1(6)
C0AU C06H H06H 120.4
C05V C06I H06I 120.4
C06U C06I C05V 119.2(5)
C06U C06I H06I 120.4
C054 C06J H06J 119.1
C099 C06J C054 121.7(5)
C099 C06J H06J 119.1
C03D C06K C06U 117.0(5)
C03D C06K B0DL 124.0(5)
C06U C06K B0DL 119.1(5)
C055 C06L B0DH 120.1(5)
C05G C06L C055 118.5(5)
C05G C06L B0DH 121.4(5)
C09J C06M B0DJ 123.0(5)
C0AO C06M C09J 117.7(5)
C0AO C06M B0DJ 118.8(4)
C04K C06N H06N 120.3
C0CI C06N C04K 119.3(5)
C0CI C06N H06N 120.3
C053 C06O H06O 118.6
C053 C06O C09S 122.8(5)
C09S C06O H06O 118.6
C03Z C06P H06P 119.6
C072 C06P C03Z 120.8(5)
C072 C06P H06P 119.6
C09F C06Q H06Q 119.8
C09R C06Q H06Q 119.8
C09R C06Q C09F 120.5(5)
C069 C06R B0D8 119.7(6)
C0AC C06R C069 116.4(6)
C0AC C06R B0D8 123.9(6)
N01Q C06S C0A0 116.0(6)
N03M C06S N01Q 127.1(6)
N03M C06S C0A0 116.8(6)
C06C N06T C04F 114.9(5)
C06I C06U C06K 121.7(5)
C06I C06U H06U 119.1
C06K C06U H06U 119.1
C05A C06V H06V 119.0
C05A C06V C071 122.0(5)
C071 C06V H06V 119.0
C07A C06X H06X 119.4
C07E C06X H06X 119.4
C07E C06X C07A 121.2(5)
N03A C06Y C0BM 116.3(4)
N03V C06Y N03A 124.6(5)
N03V C06Y C0BM 118.9(4)
C04M C06Z H06Z 119.7
C0CG C06Z C04M 120.5(5)
C0CG C06Z H06Z 119.7
C040 C070 H070 118.9
C048 C070 C040 122.3(6)
C048 C070 H070 118.9
C05Q C071 C06V 117.8(4)
C05Q C071 B0DB 122.3(4)
C06V C071 B0DB 119.9(4)
C01O C072 H072 119.7
C06P C072 C01O 120.6(5)
C06P C072 H072 119.7
C07V C073 C05M 120.2(5)
C0AW C073 C05M 121.9(5)
C0AW C073 C07V 117.8(5)
C05P C075 H075 119.8
C05P C075 C09C 120.5(5)
C09C C075 H075 119.8
N010 C076 C094 118.2(4)
N01Y C076 N010 124.2(5)
N01Y C076 C094 117.5(4)
C07W C077 C04Z 119.8(5)
C07W C077 C09M 119.8(5)
C09M C077 C04Z 120.4(5)
C06F C078 H078 118.9
C09A C078 C06F 122.1(5)
C09A C078 H078 118.9
C08H C079 H079 119.0
C08H C079 C0B0 122.1(5)
C0B0 C079 H079 119.0
C05Z C07A B0D6 119.4(5)
C06X C07A C05Z 117.6(5)
C06X C07A B0D6 123.0(5)
N007 C07B N00D 126.7(5)
N007 C07B C02X 116.1(5)
N00D C07B C02X 117.1(4)
C0AS C07C B0DS 121.0(5)
C0BV C07C C0AS 116.0(5)
C0BV C07C B0DS 122.9(5)
C07N C07D H07D 119.8
C07N C07D C0C6 120.4(5)
C0C6 C07D H07D 119.8
C06X C07E H07E 119.6
C06X C07E C093 120.8(5)
C093 C07E H07E 119.6
N01J C07F C03T 117.3(6)
N01Q C07F N01J 124.3(6)
N01Q C07F C03T 118.4(6)
C05J N07G C06C 115.9(5)
C05R C07H H07H 119.3
C05R C07H C07L 121.4(5)
C07L C07H H07H 119.3
N00D C07I C031 117.2(5)
N02U C07I N00D 125.2(5)
N02U C07I C031 117.6(5)
C05Q C07J C05X 119.9(4)
C05Q C07J H07J 120.0
C05X C07J H07J 120.0
C07H C07L H07L 119.8
C07H C07L C09W 120.4(5)
C09W C07L H07L 119.8
C08Z C07M H07M 118.7
C08Z C07M C09V 122.6(6)
C09V C07M H07M 118.7
C04E C07N H07N 119.5
C07D C07N C04E 121.1(5)
C07D C07N H07N 119.5
C087 C07O H07O 119.2
C087 C07O C09O 121.6(6)
C09O C07O H07O 119.2
C06D C07P H07P 119.4
C06D C07P C0A5 121.2(5)
C0A5 C07P H07P 119.4
C09A C07Q H07Q 121.2
C0A1 C07Q H07Q 121.2
C0A1 C07Q C09A 117.5(6)
N02N C07R C04D 117.5(5)
N02N C07R N2 124.1(5)
N2 C07R C04D 118.3(5)
C09T C07S C08S 121.3(5)
C0AM C07S C08S 122.2(5)
C0AM C07S C09T 116.4(5)
N02E C07T N046 123.2(6)
N02E C07T C0CZ 117.6(5)
N046 C07T C0CZ 119.1(6)
C073 C07V H07V 120.0
C0BT C07V C073 120.0(5)
C0BT C07V H07V 120.0
C06A C07W C077 119.9(5)
C06A C07W H07W 120.1
C077 C07W H07W 120.1
C08G C07X H07X 119.0
C08G C07X C0B4 122.1(6)
C0B4 C07X H07X 119.0
C08D C07Y C049 120.2(5)
C08D C07Y C08J 119.8(5)
C08J C07Y C049 120.0(5)
C085 N080 C09P 114.2(5)
C05Z C081 H081 120.5
C093 C081 C05Z 118.9(5)
C093 C081 H081 120.5
C03P C083 H083 119.4
C08T C083 C03P 121.2(6)
C08T C083 H083 119.4
C097 C084 B0E0 120.8(5)
C0CE C084 C097 116.9(5)
C0CE C084 B0E0 122.0(5)
N03A C085 C04M 116.5(4)
N03A C085 N080 126.5(5)
N080 C085 C04M 116.7(5)
C03S C086 C06G 121.6(5)
C03S C086 H086 119.2
C06G C086 H086 119.2
C04C C087 C07O 120.1(5)
C04C C087 H087 120.0
C07O C087 H087 120.0
C0AU C088 H088 119.9
C0BV C088 H088 119.9
C0BV C088 C0AU 120.1(5)
C04P C089 H089 119.6
C0BC C089 C04P 120.7(5)
C0BC C089 H089 119.6
C08Y C08A H08A 118.6
C0B4 C08A H08A 118.6
C0B4 C08A C08Y 122.8(5)
C0AB C08B C051 119.1(5)
C0CA C08B C051 120.1(5)
C0CA C08B C0AB 120.7(5)
N00P C08C C04C 119.4(5)
N00P C08C N04U 124.3(5)
N04U C08C C04C 116.2(5)
C07Y C08D H08D 119.7
C07Y C08D C0A6 120.5(5)
C0A6 C08D H08D 119.7
C066 C08E H08E 119.8
C09H C08E C066 120.4(5)
C09H C08E H08E 119.8
C05B C08F C04A 120.3(5)
C05B C08F C05S 119.5(5)
C05S C08F C04A 120.1(5)
C07X C08G H08G 119.6
C08U C08G C07X 120.8(6)
C08U C08G H08G 119.6
C079 C08H H08H 120.2
C079 C08H C0BM 119.7(5)
C0BM C08H H08H 120.2
C040 C08I C05H 123.1(6)
C040 C08I H08I 118.4
C05H C08I H08I 118.4
C062 C08J C07Y 119.6(5)
C062 C08J H08J 120.2
C07Y C08J H08J 120.2
C0AD C08K C09B 118.1(6)
C0AI C08K C09B 121.5(6)
C0AI C08K C0AD 120.4(6)
C062 C08L C0A6 117.2(5)
C062 C08L B0DE 121.1(5)
C0A6 C08L B0DE 121.7(5)
C0AP C08M H08M 119.2
C0AP C08M C0BM 121.6(5)
C0BM C08M H08M 119.2
N01U C08N C03P 117.9(5)
N01U C08N N04U 123.7(5)
N04U C08N C03P 118.3(5)
N046 C08O C0E5 118.2(5)
N061 C08O N046 125.2(5)
N061 C08O C0E5 116.6(5)
C0AF C08P H08P 118.9
C0AF C08P C0AM 122.2(5)
C0AM C08P H08P 118.9
C04M C08R H08R 119.9
C09K C08R C04M 120.3(5)
C09K C08R H08R 119.9
N03H C08S N03O 124.3(5)
N03H C08S C07S 117.7(5)
N03O C08S C07S 118.0(5)
C083 C08T H08T 119.0
C083 C08T C09I 122.0(6)
C09I C08T H08T 119.0
C08G C08U C06E 121.9(5)
C08G C08U C08Y 118.4(5)
C08Y C08U C06E 119.7(5)
C098 C08W H08W 120.2
C0C0 C08W H08W 120.2
C0C0 C08W C098 119.6(5)
C04N C08X H08X 118.7
C04N C08X C0C6 122.6(5)
C0C6 C08X H08X 118.7
C08A C08Y H08Y 120.2
C08U C08Y C08A 119.7(5)
C08U C08Y H08Y 120.2
C07M C08Z H08Z 120.0
C07M C08Z C098 120.0(5)
C098 C08Z H08Z 120.0
C0AY C090 H090 119.9
C0CE C090 H090 119.9
C0CE C090 C0AY 120.2(6)
C097 C091 H091 120.1
C097 C091 C0AY 119.7(5)
C0AY C091 H091 120.1
C06B C092 B0DM 123.2(5)
C0AN C092 C06B 116.6(5)
C0AN C092 B0DM 120.2(5)
C07E C093 C030 120.6(5)
C081 C093 C030 119.3(5)
C081 C093 C07E 120.0(5)
C065 C094 C076 119.6(5)
C065 C094 C0BI 119.1(5)
C0BI C094 C076 121.3(5)
C09N C095 H095 120.2
C09N C095 C0BJ 119.7(5)
C0BJ C095 H095 120.1
C09L C096 H096 120.1
C0CW C096 H096 120.1
C0CW C096 C09L 119.8(5)
C084 C097 H097 119.3
C091 C097 C084 121.3(5)
C091 C097 H097 119.3
C08W C098 C05J 119.8(5)
C08W C098 C08Z 119.2(5)
C08Z C098 C05J 120.9(5)
C03S C099 H099 120.2
C06J C099 C03S 119.7(5)
C06J C099 H099 120.2
C078 C09A C04F 120.9(5)
C078 C09A C07Q 118.5(5)
C07Q C09A C04F 120.5(5)
N01J C09B N03M 123.7(6)
N01J C09B C08K 118.6(6)
N03M C09B C08K 117.7(5)
C075 C09C C09Q 119.2(5)
C075 C09C B0E1 120.2(5)
C09Q C09C B0E1 120.4(6)
C0BO C09D B0B5 121.8(5)
C0BO C09D C0CW 116.9(6)
C0CW C09D B0B5 121.3(5)
C06D C09F C03Y 120.8(5)
C06D C09F C06Q 117.8(5)
C06Q C09F C03Y 121.2(5)
O009 B09G O00T 116.6(5)
O009 B09G C05I 123.1(5)
O00T B09G C05I 120.2(5)
C052 C09H B0CC 122.9(5)
C08E C09H C052 118.5(5)
C08E C09H B0CC 118.5(5)
C08T C09I C09Z 116.1(5)
C08T C09I B0DR 124.1(5)
C09Z C09I B0DR 119.8(5)
C06M C09J H09J 119.8
C0CA C09J C06M 120.4(5)
C0CA C09J H09J 119.8
C08R C09K H09K 119.1
C08R C09K C0CK 121.9(5)
C0CK C09K H09K 119.1
C096 C09L C06C 119.8(5)
C0AG C09L C06C 121.6(5)
C0AG C09L C096 118.5(5)
C077 C09M H09M 120.1
C077 C09M C0AE 119.9(5)
C0AE C09M H09M 120.1
C04K C09N H09N 119.2
C095 C09N C04K 121.5(5)
C095 C09N H09N 119.2
C07O C09O B0DD 123.2(6)
C0A9 C09O C07O 118.5(5)
C0A9 C09O B0DD 118.3(5)
N03V C09P C04E 118.1(5)
N03V C09P N080 123.4(5)
N080 C09P C04E 118.4(5)
C09C C09Q H09Q 119.9
C09C C09Q C0BY 120.2(6)
C0BY C09Q H09Q 119.9
C06Q C09R H09R 118.9
C06Q C09R C0A5 122.1(5)
C0A5 C09R H09R 118.9
C04Y C09S C06O 118.2(5)
C04Y C09S B0D2 122.2(5)
C06O C09S B0D2 119.6(5)
C07S C09T H09T 119.7
C0BA C09T C07S 120.7(5)
C0BA C09T H09T 119.7
C06F C09U B0DV 118.6(5)
C0A1 C09U C06F 116.5(6)
C0A1 C09U B0DV 124.9(6)
C07M C09V C0C0 117.6(6)
C07M C09V B0DP 120.6(6)
C0C0 C09V B0DP 121.8(5)
C07L C09W B0EC 118.8(6)
C0BW C09W C07L 117.0(6)
C0BW C09W B0EC 124.1(7)
C0A0 C09X H09X 120.2
C0A0 C09X C0D4 119.6(7)
C0D4 C09X H09X 120.2
C05R C09Y H09Y 121.4
C0BW C09Y C05R 117.3(6)
C0BW C09Y H09Y 121.4
C09I C09Z H09Z 119.1
C0AJ C09Z C09I 121.7(6)
C0AJ C09Z H09Z 119.1
C09X C0A0 C06S 119.6(6)
C0CM C0A0 C06S 121.4(6)
C0CM C0A0 C09X 118.9(6)
C07Q C0A1 H0A1 117.8
C09U C0A1 C07Q 124.4(6)
C09U C0A1 H0A1 117.8
C0BE C0A2 H0A2 119.4
C0C8 C0A2 H0A2 119.4
C0C8 C0A2 C0BE 121.1(7)
C0AL C0A3 H0A3 120.1
C0AL C0A3 C0C3 119.8(5)
C0C3 C0A3 H0A3 120.1
C04C C0A4 H0A4 120.3
C04C C0A4 C0A9 119.5(5)
C0A9 C0A4 H0A4 120.3
C07P C0A5 B0D3 119.2(5)
C09R C0A5 C07P 116.9(5)
C09R C0A5 B0D3 123.9(5)
C08D C0A6 C08L 120.8(5)
C08D C0A6 H0A6 119.6
C08L C0A6 H0A6 119.6
C031 C0A7 H0A7 119.4
C052 C0A7 C031 121.2(5)
C052 C0A7 H0A7 119.4
C0AI C0A8 H0A8 119.3
C0B9 C0A8 H0A8 119.3
C0B9 C0A8 C0AI 121.5(6)
C09O C0A9 C0A4 120.4(5)
C09O C0A9 H0A9 119.8
C0A4 C0A9 H0A9 119.8
C05B C0AA H0AA 118.2
C05F C0AA C05B 123.6(4)
C05F C0AA H0AA 118.2
C08B C0AB H0AB 120.9
C08B C0AB C0AO 118.3(5)
C0AO C0AB H0AB 120.9
C06R C0AC H0AC 119.5
C0AQ C0AC C06R 121.1(7)
C0AQ C0AC H0AC 119.5
C08K C0AD H0AD 120.7
C0CH C0AD C08K 118.6(6)
C0CH C0AD H0AD 120.7
C09M C0AE H0AE 119.7
C0AT C0AE C09M 120.5(6)
C0AT C0AE H0AE 119.7
C08P C0AF B0BQ 121.3(5)
C0BA C0AF C08P 116.9(5)
C0BA C0AF B0BQ 121.8(5)
C09L C0AG H0AG 119.7
C09L C0AG C0BO 120.7(5)
C0BO C0AG H0AG 119.7
C03D C0AH H0AH 121.1
C05V C0AH C03D 117.8(5)
C05V C0AH H0AH 121.1
C08K C0AI C0A8 120.5(6)
C08K C0AI H0AI 119.8
C0A8 C0AI H0AI 119.8
C03P C0AJ H0AJ 119.9
C09Z C0AJ C03P 120.3(6)
C09Z C0AJ H0AJ 119.9
C0BT C0AK B0BG 121.9(5)
C0BT C0AK C0CD 117.4(5)
C0CD C0AK B0BG 120.7(5)
C0A3 C0AL H0AL 118.9
C0C1 C0AL C0A3 122.2(5)
C0C1 C0AL H0AL 118.9
C07S C0AM C08P 121.0(5)
C07S C0AM H0AM 119.5
C08P C0AM H0AM 119.5
C065 C0AN C092 121.7(5)
C065 C0AN H0AN 119.2
C092 C0AN H0AN 119.2
C06M C0AO C0AB 122.3(5)
C06M C0AO H0AO 118.9
C0AB C0AO H0AO 118.9
C08M C0AP H0AP 119.9
C08M C0AP C0B0 120.3(5)
C0B0 C0AP H0AP 119.9
C03T C0AQ C0AC 121.1(7)
C03T C0AQ H0AQ 119.4
C0AC C0AQ H0AQ 119.4
N02O C0AR N043 125.6(5)
N02O C0AR C0C1 117.0(5)
N043 C0AR C0C1 117.4(5)
C06H C0AS C07C 122.4(5)
C06H C0AS H0AS 118.8
C07C C0AS H0AS 118.8
C06A C0AT C0AE 117.2(5)
C06A C0AT B0DK 122.2(5)
C0AE C0AT B0DK 120.6(5)
C06H C0AU C041 119.0(5)
C088 C0AU C041 120.8(5)
C088 C0AU C06H 120.1(5)
C0BX C0AV H0AV 119.4
C0BX C0AV C0C3 121.3(6)
C0C3 C0AV H0AV 119.4
C073 C0AW H0AW 119.5
C0CD C0AW C073 121.1(5)
C0CD C0AW H0AW 119.5
C0CQ C0AX H0AX 120.7
C0DY C0AX H0AX 120.7
C0DY C0AX C0CQ 118.6(6)
C090 C0AY C034 120.7(5)
C090 C0AY C091 119.6(5)
C091 C0AY C034 119.7(5)
C0B7 C0AZ B0DZ 120.3(5)
C0BC C0AZ C0B7 118.0(5)
C0BC C0AZ B0DZ 121.7(5)
C079 C0B0 C0AP 117.8(5)
C079 C0B0 B0D7 120.4(5)
C0AP C0B0 B0D7 121.7(5)
C0BZ C0B1 H0B1 120.6
C0CZ C0B1 H0B1 120.6
C0CZ C0B1 C0BZ 118.7(6)
C07X C0B4 B0EG 118.8(5)
C08A C0B4 C07X 116.1(5)
C08A C0B4 B0EG 125.1(5)
O00A B0B5 C09D 123.0(5)
O00K B0B5 O00A 116.8(5)
O00K B0B5 C09D 120.3(5)
C058 C0B7 C0AZ 121.1(5)
C058 C0B7 H0B7 119.5
C0AZ C0B7 H0B7 119.5
C0A8 C0B9 C0CH 117.6(6)
C0A8 C0B9 B0D0 122.7(6)
C0CH C0B9 B0D0 119.6(6)
C09T C0BA H0BA 118.6
C0AF C0BA C09T 122.7(5)
C0AF C0BA H0BA 118.6
O00S B0BB O016 119.2(6)
O00S B0BB C054 122.3(6)
O016 B0BB C054 118.4(6)
C089 C0BC C0AZ 121.2(6)
C089 C0BC H0BC 119.4
C0AZ C0BC H0BC 119.4
C03R C0BD C04Y 120.2(5)
C03R C0BD H0BD 119.9
C04Y C0BD H0BD 119.9
C0A2 C0BE C05O 121.7(6)
C0A2 C0BE C0C4 116.5(6)
C0C4 C0BE C05O 121.9(6)
C0CJ C0BF H0BF 119.5
C0CM C0BF H0BF 119.5
C0CM C0BF C0CJ 121.0(8)
O00O B0BG C0AK 120.5(5)
O019 B0BG O00O 117.8(6)
O019 B0BG C0AK 121.7(6)
C0C9 C0BH H0BH 120.5
C0C9 C0BH C0CZ 119.0(6)
C0CZ C0BH H0BH 120.5
C06B C0BI C094 121.1(5)
C06B C0BI H0BI 119.4
C094 C0BI H0BI 119.4
C095 C0BJ B0EB 121.8(5)
C0CI C0BJ C095 117.9(5)
C0CI C0BJ B0EB 120.3(5)
O00L B0BL C05F 119.3(5)
O00Y B0BL O00L 118.2(5)
O00Y B0BL C05F 122.5(5)
C08H C0BM C06Y 121.6(5)
C08H C0BM C08M 118.5(5)
C08M C0BM C06Y 119.9(5)
C0BR C0BN H0BN 120.1
C0BR C0BN C0DY 119.9(6)
C0DY C0BN H0BN 120.1
C09D C0BO C0AG 122.0(6)
C09D C0BO H0BO 119.0
C0AG C0BO H0BO 119.0
C0BZ C0BP C0C9 117.0(6)
C0BZ C0BP B0EI 120.4(6)
C0C9 C0BP B0EI 122.6(6)
O00F B0BQ C0AF 120.7(5)
O01F B0BQ O00F 115.9(6)
O01F B0BQ C0AF 123.4(5)
C0BN C0BR H0BR 119.0
C0BN C0BR C0CV 122.0(6)
C0CV C0BR H0BR 119.0
C07V C0BT C0AK 122.1(5)
C07V C0BT H0BT 119.0
C0AK C0BT H0BT 119.0
C07C C0BV H0BV 118.9
C088 C0BV C07C 122.2(5)
C088 C0BV H0BV 118.9
C09W C0BW H0BW 118.2
C09Y C0BW C09W 123.7(6)
C09Y C0BW H0BW 118.2
C0AV C0BX H0BX 119.2
C0AV C0BX C0C1 121.5(6)
C0C1 C0BX H0BX 119.2
C04D C0BY H0BY 119.8
C09Q C0BY C04D 120.4(5)
C09Q C0BY H0BY 119.8
C0B1 C0BZ C0BP 123.1(6)
C0B1 C0BZ H0BZ 118.4
C0BP C0BZ H0BZ 118.4
C08W C0C0 C09V 121.0(6)
C08W C0C0 H0C0 119.5
C09V C0C0 H0C0 119.5
C0AL C0C1 C0AR 121.5(5)
C0AL C0C1 C0BX 117.1(5)
C0BX C0C1 C0AR 121.3(5)
O014 B0C2 C0C3 122.2(6)
O02P B0C2 O014 116.2(6)
O02P B0C2 C0C3 121.7(6)
C0A3 C0C3 B0C2 120.8(6)
C0AV C0C3 C0A3 118.0(6)
C0AV C0C3 B0C2 121.2(6)
C0BE C0C4 H0C4 118.9
C0CS C0C4 C0BE 122.2(6)
C0CS C0C4 H0C4 118.9
C07D C0C6 B0DC 120.3(5)
C08X C0C6 C07D 117.0(5)
C08X C0C6 B0DC 122.7(5)
O00G B0C7 O00X 116.5(6)
O00G B0C7 C03Z 125.2(6)
O00X B0C7 C03Z 118.3(5)
C0A2 C0C8 H0C8 118.2
C0A2 C0C8 C0CN 123.6(6)
C0CN C0C8 H0C8 118.2
C0BH C0C9 C0BP 121.1(6)
C0BH C0C9 H0C9 119.4
C0BP C0C9 H0C9 119.4
C08B C0CA C09J 120.7(5)
C08B C0CA H0CA 119.7
C09J C0CA H0CA 119.7
O013 B0CC O02H 117.7(6)
O013 B0CC C09H 121.7(6)
O02H B0CC C09H 120.6(5)
C0AK C0CD H0CD 119.2
C0AW C0CD C0AK 121.6(5)
C0AW C0CD H0CD 119.2
C084 C0CE H0CE 119.0
C090 C0CE C084 122.0(6)
C090 C0CE H0CE 119.0
C06Z C0CG H0CG 119.2
C06Z C0CG C0CK 121.7(5)
C0CK C0CG H0CG 119.2
C0AD C0CH C0B9 121.3(6)
C0AD C0CH H0CH 119.3
C0B9 C0CH H0CH 119.3
C06N C0CI C0BJ 121.7(5)
C06N C0CI H0CI 119.1
C0BJ C0CI H0CI 119.1
C0BF C0CJ B0EJ 122.2(8)
C0D4 C0CJ C0BF 116.6(7)
C0D4 C0CJ B0EJ 121.2(7)
C09K C0CK C0CG 116.8(5)
C09K C0CK B0E4 120.4(5)
C0CG C0CK B0E4 122.7(5)
C0A0 C0CM C0BF 121.3(7)
C0A0 C0CM H0CM 119.4
C0BF C0CM H0CM 119.4
C0C8 C0CN C0CS 115.3(6)
C0C8 C0CN B0EW 123.4(6)
C0CS C0CN B0EW 121.0(7)
C0AX C0CQ H0CQ 119.0
C0CV C0CQ C0AX 122.0(5)
C0CV C0CQ H0CQ 119.0
C0C4 C0CS C0CN 121.3(6)
C0C4 C0CS H0CS 119.4
C0CN C0CS H0CS 119.4
C0BR C0CV B0EM 121.5(6)
C0CQ C0CV C0BR 118.3(6)
C0CQ C0CV B0EM 120.1(5)
C096 C0CW C09D 122.1(5)
C096 C0CW H0CW 119.0
C09D C0CW H0CW 119.0
O00N B0CX C040 119.4(5)
O01M B0CX O00N 118.5(6)
O01M B0CX C040 122.2(6)
C0B1 C0CZ C07T 118.9(6)
C0B1 C0CZ C0BH 120.9(6)
C0BH C0CZ C07T 120.2(5)
O02L B0D0 O038 115.8(6)
O02L B0D0 C0B9 124.9(6)
O038 B0D0 C0B9 119.1(7)
O00E B0D2 C09S 122.9(5)
O01W B0D2 O00E 115.9(5)
O01W B0D2 C09S 121.2(6)
O00J B0D3 O04J 116.7(6)
O00J B0D3 C0A5 120.1(6)
O04J B0D3 C0A5 123.0(6)
C09X C0D4 H0D4 118.8
C0CJ C0D4 C09X 122.5(6)
C0CJ C0D4 H0D4 118.8
O011 B0D6 C07A 121.7(5)
O03B B0D6 O011 115.3(5)
O03B B0D6 C07A 123.0(5)
O005 B0D7 O00W 116.4(5)
O005 B0D7 C0B0 121.2(5)
O00W B0D7 C0B0 122.3(5)
O026 B0D8 C06R 120.0(6)
O02Y B0D8 O026 116.7(6)
O02Y B0D8 C06R 123.3(6)
O027 B0DB O03K 119.9(5)
O027 B0DB C071 118.7(5)
O03K B0DB C071 121.4(4)
O012 B0DC C0C6 121.5(5)
O01D B0DC O012 118.1(5)
O01D B0DC C0C6 120.2(5)
O02K B0DD O06W 119.8(6)
O02K B0DD C09O 118.0(6)
O06W B0DD C09O 121.8(6)
O01B B0DE C08L 118.2(5)
O03J B0DE O01B 118.2(5)
O03J B0DE C08L 123.6(6)
O00C B0DG O00R 118.9(5)
O00C B0DG C04T 121.1(5)
O00R B0DG C04T 119.9(5)
O00Q B0DH O00V 118.6(5)
O00Q B0DH C06L 119.8(5)
O00V B0DH C06L 121.6(5)
O028 B0DJ O05L 118.2(5)
O028 B0DJ C06M 120.0(5)
O05L B0DJ C06M 121.7(5)
O022 B0DK C0AT 119.2(6)
O04H B0DK O022 116.8(6)
O04H B0DK C0AT 123.9(7)
O024 B0DL O02I 116.8(5)
O024 B0DL C06K 120.2(5)
O02I B0DL C06K 123.0(6)
O01C B0DM O02R 116.1(6)
O01C B0DM C092 120.2(6)
O02R B0DM C092 123.7(6)
O00M B0DP C09V 116.4(6)
O017 B0DP O00M 118.8(6)
O017 B0DP C09V 124.7(6)
C0E3 C0DQ H0DQ 120.6
C0E5 C0DQ H0DQ 120.6
C0E5 C0DQ C0E3 118.8(7)
O00Z B0DR O01R 118.1(6)
O00Z B0DR C09I 119.8(6)
O01R B0DR C09I 122.1(6)
O01X B0DS C07C 120.2(6)
O02Q B0DS O01X 117.2(6)
O02Q B0DS C07C 122.6(6)
O018 B0DV O01Z 117.7(6)
O018 B0DV C09U 119.7(6)
O01Z B0DV C09U 122.5(6)
C0E5 C0DX H0DX 120.2
C0E5 C0DX C0EK 119.6(7)
C0EK C0DX H0DX 120.2
C0AX C0DY C05E 119.6(5)
C0AX C0DY C0BN 119.1(5)
C0BN C0DY C05E 121.3(5)
O01H B0DZ O033 116.9(6)
O01H B0DZ C0AZ 120.7(6)
O033 B0DZ C0AZ 122.3(6)
O01P B0E0 C084 118.3(6)
O03U B0E0 O01P 118.8(6)
O03U B0E0 C084 122.7(6)
O02M B0E1 C09C 117.9(5)
O03N B0E1 O02M 122.1(6)
O03N B0E1 C09C 120.0(6)
C0DQ C0E3 H0E3 117.7
C0E9 C0E3 C0DQ 124.7(7)
C0E9 C0E3 H0E3 117.7
O02J B0E4 C0CK 120.1(6)
O035 B0E4 O02J 117.0(6)
O035 B0E4 C0CK 122.8(6)
C0DQ C0E5 C08O 120.4(6)
C0DX C0E5 C08O 121.2(6)
C0DX C0E5 C0DQ 118.3(6)
C0E3 C0E9 C0EK 115.3(7)
C0E3 C0E9 B0EP 123.0(8)
C0EK C0E9 B0EP 121.6(8)
O023 B0EB C0BJ 119.6(6)
O0B8 B0EB O023 117.3(6)
O0B8 B0EB C0BJ 123.1(6)
O04G B0EC O063 116.5(7)
O04G B0EC C09W 126.0(7)
O063 B0EC C09W 117.3(7)
O02V B0EG O045 117.8(6)
O02V B0EG C0B4 119.8(6)
O045 B0EG C0B4 122.3(6)
O02C B0EI O03I 119.6(7)
O02C B0EI C0BP 123.6(7)
O03I B0EI C0BP 116.8(7)
O0B3 B0EJ C0CJ 124.7(8)
O0B6 B0EJ O0B3 116.8(8)
O0B6 B0EJ C0CJ 118.2(8)
C0DX C0EK H0EK 118.5
C0E9 C0EK C0DX 123.1(7)
C0E9 C0EK H0EK 118.5
O02A B0EM O02G 118.0(6)
O02A B0EM C0CV 120.4(6)
O02G B0EM C0CV 121.7(6)
O05U B0EP C0E9 119.5(9)
O074 B0EP O05U 119.7(8)
O074 B0EP C0E9 120.8(9)
O03X B0EW C0CN 118.9(8)
O082 B0EW O03X 115.7(8)
O082 B0EW C0CN 125.4(8)
C05N N2 C07R 115.7(5)

loop_
_geom_bond_atom_site_label_1
_geom_bond_atom_site_label_2
_geom_bond_distance
N003 C04V 1.340(7)
N003 C05C 1.324(7)
O005 B0D7 1.366(8)
N006 C036 1.351(6)
N006 C042 1.355(6)
N007 C056 1.372(7)
N007 C07B 1.319(7)
N008 C05C 1.352(7)
N008 C05Y 1.357(7)
O009 B09G 1.345(8)
O00A B0B5 1.369(8)
O00C B0DG 1.363(7)
N00D C07B 1.344(7)
N00D C07I 1.349(7)
O00E B0D2 1.374(8)
O00F B0BQ 1.381(8)
O00G B0C7 1.326(8)
N00H C03F 1.362(7)
N00H C051 1.340(7)
N00I C036 1.348(6)
N00I C067 1.313(7)
O00J B0D3 1.346(9)
O00K B0B5 1.347(7)
O00L B0BL 1.374(8)
O00M B0DP 1.369(9)
O00N B0CX 1.388(8)
O00O B0BG 1.392(9)
N00P C03E 1.354(8)
N00P C08C 1.314(7)
O00Q B0DH 1.363(7)
O00R B0DG 1.365(7)
O00S B0BB 1.342(9)
O00T B09G 1.387(7)
N00U C042 1.336(6)
N00U C067 1.358(7)
O00V B0DH 1.377(8)
O00W B0D7 1.382(7)
O00X B0C7 1.381(8)
O00Y B0BL 1.362(7)
O00Z B0DR 1.335(8)
N010 C03F 1.339(7)
N010 C076 1.350(6)
O011 B0D6 1.372(8)
O012 B0DC 1.393(7)
O013 B0CC 1.338(8)
O014 B0C2 1.390(9)
O016 B0BB 1.359(8)
O017 B0DP 1.366(9)
O018 B0DV 1.335(9)
O019 B0BG 1.352(8)
O01B B0DE 1.374(8)
O01C B0DM 1.364(8)
O01D B0DC 1.365(8)
O01F B0BQ 1.330(8)
O01H B0DZ 1.344(9)
N01I C05N 1.349(7)
N01I C060 1.331(7)
N01J C07F 1.359(8)
N01J C09B 1.342(8)
N01K C041 1.320(7)
N01K C06E 1.363(7)
O01M B0CX 1.345(8)
C01N C036 1.480(7)
C01N C044 1.390(7)
C01N C059 1.385(7)
C01O C05N 1.474(8)
C01O C05W 1.368(8)
C01O C072 1.411(8)
O01P B0E0 1.351(9)
N01Q C06S 1.319(8)
N01Q C07F 1.317(8)
O01R B0DR 1.393(8)
N01S C03Y 1.341(7)
N01S C049 1.339(7)
N01U C03E 1.327(8)
N01U C08N 1.343(7)
C01V H01V 0.9500
C01V C037 1.372(8)
C01V C04T 1.415(7)
O01W B0D2 1.370(8)
O01X B0DS 1.357(9)
N01Y C051 1.338(7)
N01Y C076 1.335(7)
O01Z B0DV 1.388(9)
N020 C04A 1.332(7)
N020 C04Z 1.333(7)
N021 C030 1.322(7)
N021 C034 1.361(7)
O022 B0DK 1.362(10)
O023 B0EB 1.357(9)
O024 B0DL 1.362(8)
N025 C04F 1.327(8)
N025 C05J 1.357(7)
O026 B0D8 1.407(9)
O027 B0DB 1.350(7)
O028 B0DJ 1.337(8)
O02A B0EM 1.366(9)
N02B C030 1.326(7)
N02B C05E 1.358(7)
O02C B0EI 1.361(10)
N02E C05O 1.354(8)
N02E C07T 1.346(8)
O02G B0EM 1.378(9)
O02H B0CC 1.407(8)
O02I B0DL 1.363(8)
O02J B0E4 1.352(8)
O02K B0DD 1.333(9)
O02L B0D0 1.379(10)
O02M B0E1 1.354(9)
N02N C060 1.344(7)
N02N C07R 1.324(7)
N02O C049 1.319(7)
N02O C0AR 1.339(7)
O02P B0C2 1.353(9)
O02Q B0DS 1.330(9)
O02R B0DM 1.400(9)
N02U C056 1.312(7)
N02U C07I 1.327(7)
O02V B0EG 1.317(9)
C02X C037 1.403(8)
C02X C04B 1.429(8)
C02X C07B 1.488(7)
O02Y B0D8 1.366(9)
N02Z C034 1.322(7)
N02Z C05E 1.346(7)
C030 C093 1.502(7)
C031 C066 1.386(8)
C031 C07I 1.467(8)
C031 C0A7 1.397(8)
O033 B0DZ 1.350(9)
C034 C0AY 1.508(8)
O035 B0E4 1.343(9)
C037 H037 0.9500
O038 B0D0 1.397(10)
N039 C041 1.331(7)
N039 C05M 1.349(7)
N03A C06Y 1.343(6)
N03A C085 1.318(7)
O03B B0D6 1.366(8)
C03C C03E 1.495(8)
C03C C048 1.387(9)
C03C C05H 1.371(8)
C03D H03D 0.9500
C03D C06K 1.378(8)
C03D C0AH 1.418(7)
C03F C05R 1.484(7)
C03G H03G 0.9500
C03G C04B 1.376(8)
C03G C04T 1.430(7)
N03H C04Z 1.342(7)
N03H C08S 1.336(7)
O03I B0EI 1.387(11)
O03J B0DE 1.342(9)
O03K B0DB 1.359(7)
N03L C04V 1.348(7)
N03L C05Y 1.342(7)
N03M C06S 1.313(8)
N03M C09B 1.357(8)
O03N B0E1 1.344(9)
N03O C04A 1.336(7)
N03O C08S 1.351(7)
C03P C083 1.372(8)
C03P C08N 1.487(8)
C03P C0AJ 1.433(8)
C03R C04V 1.458(8)
C03R C053 1.417(7)
C03R C0BD 1.380(8)
C03S C056 1.487(7)
C03S C086 1.345(8)
C03S C099 1.411(8)
C03T C057 1.382(9)
C03T C07F 1.502(9)
C03T C0AQ 1.368(9)
O03U B0E0 1.345(9)
N03V C06Y 1.308(6)
N03V C09P 1.321(7)
N03W C05M 1.346(7)
N03W C06E 1.324(7)
O03X B0EW 1.388(11)
C03Y N043 1.352(7)
C03Y C09F 1.478(7)
C03Z C068 1.387(8)
C03Z C06P 1.419(8)
C03Z B0C7 1.563(8)
C040 C070 1.410(9)
C040 C08I 1.368(9)
C040 B0CX 1.569(9)
C041 C0AU 1.500(8)
C042 C05X 1.488(6)
N043 C0AR 1.339(7)
C044 H044 0.9500
C044 C04Q 1.393(8)
O045 B0EG 1.370(9)
N046 C07T 1.359(8)
N046 C08O 1.350(8)
C048 H048 0.9500
C048 C070 1.310(9)
C049 C07Y 1.494(7)
C04A C08F 1.495(7)
C04B H04B 0.9500
C04C C087 1.387(8)
C04C C08C 1.464(8)
C04C C0A4 1.396(8)
C04D C05P 1.387(8)
C04D C07R 1.468(7)
C04D C0BY 1.406(8)
C04E C04N 1.387(8)
C04E C07N 1.391(8)
C04E C09P 1.483(7)
C04F N06T 1.357(8)
C04F C09A 1.488(8)
O04G B0EC 1.311(11)
O04H B0DK 1.324(10)
O04J B0D3 1.371(9)
C04K C05Y 1.473(7)
C04K C06N 1.416(7)
C04K C09N 1.370(7)
C04M C06Z 1.388(8)
C04M C085 1.501(7)
C04M C08R 1.413(8)
C04N H04N 0.9500
C04N C08X 1.364(8)
C04P C058 1.398(8)
C04P C060 1.470(8)
C04P C089 1.404(8)
C04Q H04Q 0.9500
C04Q C05I 1.418(7)
C04R H04R 0.9500
C04R C059 1.390(8)
C04R C05I 1.402(7)
C04S C05C 1.507(8)
C04S C05D 1.384(8)
C04S C05T 1.398(7)
C04T B0DG 1.568(7)
N04U C08C 1.332(7)
N04U C08N 1.352(8)
C04Y H04Y 0.9500
C04Y C09S 1.383(8)
C04Y C0BD 1.420(8)
C04Z C077 1.503(7)
C051 C08B 1.492(7)
C052 H052 0.9500
C052 C09H 1.399(8)
C052 C0A7 1.390(8)
C053 H053 0.9500
C053 C06O 1.371(8)
C054 C06G 1.398(8)
C054 C06J 1.418(8)
C054 B0BB 1.581(8)
C055 H055 0.9500
C055 C05D 1.403(8)
C055 C06L 1.415(8)
C057 H057 0.9500
C057 C069 1.363(9)
C058 H058 0.9500
C058 C0B7 1.402(8)
C059 H059 0.9500
C05A H05A 0.9500
C05A C05X 1.406(7)
C05A C06V 1.388(7)
C05B H05B 0.9500
C05B C08F 1.391(8)
C05B C0AA 1.389(7)
C05D H05D 0.9500
C05E C0DY 1.474(8)
C05F C05K 1.404(8)
C05F C0AA 1.380(8)
C05F B0BL 1.570(8)
C05G H05G 0.9500
C05G C05T 1.387(8)
C05G C06L 1.404(8)
C05H H05H 0.9500
C05H C08I 1.383(8)
C05I B09G 1.560(8)
C05J N07G 1.336(8)
C05J C098 1.481(8)
C05K H05K 0.9500
C05K C05S 1.353(8)
O05L B0DJ 1.402(8)
C05M C073 1.479(7)
C05N N2 1.329(7)
C05O N061 1.349(8)
C05O C0BE 1.463(9)
C05P H05P 0.9500
C05P C075 1.386(8)
C05Q H05Q 0.9500
C05Q C071 1.399(7)
C05Q C07J 1.377(7)
C05R C07H 1.370(8)
C05R C09Y 1.429(8)
C05S H05S 0.9500
C05S C08F 1.401(8)
C05T H05T 0.9500
O05U B0EP 1.374(13)
C05V C067 1.482(7)
C05V C06I 1.403(8)
C05V C0AH 1.384(8)
C05W H05W 0.9500
C05W C068 1.409(8)
C05X C07J 1.390(7)
C05Z H05Z 0.9500
C05Z C07A 1.399(7)
C05Z C081 1.405(7)
N061 C08O 1.348(9)
C062 H062 0.9500
C062 C08J 1.385(8)
C062 C08L 1.395(8)
O063 B0EC 1.390(10)
C065 H065 0.9500
C065 C094 1.389(8)
C065 C0AN 1.393(8)
C066 H066 0.9500
C066 C08E 1.409(7)
C068 H068 0.9500
C069 H069 0.9500
C069 C06R 1.423(9)
C06A H06A 0.9500
C06A C07W 1.360(8)
C06A C0AT 1.397(8)
C06B H06B 0.9500
C06B C092 1.434(8)
C06B C0BI 1.360(8)
C06C N06T 1.343(7)
C06C N07G 1.338(8)
C06C C09L 1.484(8)
C06D H06D 0.9500
C06D C07P 1.366(8)
C06D C09F 1.390(8)
C06E C08U 1.473(8)
C06F H06F 0.9500
C06F C078 1.374(8)
C06F C09U 1.418(8)
C06G H06G 0.9500
C06G C086 1.385(8)
C06H H06H 0.9500
C06H C0AS 1.381(8)
C06H C0AU 1.411(8)
C06I H06I 0.9500
C06I C06U 1.393(7)
C06J H06J 0.9500
C06J C099 1.378(8)
C06K C06U 1.410(8)
C06K B0DL 1.553(8)
C06L B0DH 1.576(8)
C06M C09J 1.413(8)
C06M C0AO 1.399(8)
C06M B0DJ 1.577(7)
C06N H06N 0.9500
C06N C0CI 1.358(8)
C06O H06O 0.9500
C06O C09S 1.396(8)
C06P H06P 0.9500
C06P C072 1.384(9)
C06Q H06Q 0.9500
C06Q C09F 1.426(8)
C06Q C09R 1.350(8)
C06R C0AC 1.398(11)
C06R B0D8 1.558(10)
C06S C0A0 1.499(10)
C06U H06U 0.9500
C06V H06V 0.9500
C06V C071 1.408(7)
O06W B0DD 1.361(10)
C06X H06X 0.9500
C06X C07A 1.392(8)
C06X C07E 1.376(8)
C06Y C0BM 1.496(7)
C06Z H06Z 0.9500
C06Z C0CG 1.371(8)
C070 H070 0.9500
C071 B0DB 1.582(7)
C072 H072 0.9500
C073 C07V 1.412(7)
C073 C0AW 1.402(8)
O074 B0EP 1.363(12)
C075 H075 0.9500
C075 C09C 1.388(9)
C076 C094 1.477(7)
C077 C07W 1.381(8)
C077 C09M 1.388(8)
C078 H078 0.9500
C078 C09A 1.373(8)
C079 H079 0.9500
C079 C08H 1.378(8)
C079 C0B0 1.396(8)
C07A B0D6 1.558(8)
C07C C0AS 1.434(8)
C07C C0BV 1.419(8)
C07C B0DS 1.562(8)
C07D H07D 0.9500
C07D C07N 1.376(7)
C07D C0C6 1.416(8)
C07E H07E 0.9500
C07E C093 1.383(7)
C07H H07H 0.9500
C07H C07L 1.380(8)
C07J H07J 0.9500
C07L H07L 0.9500
C07L C09W 1.423(9)
C07M H07M 0.9500
C07M C08Z 1.365(9)
C07M C09V 1.366(9)
C07N H07N 0.9500
C07O H07O 0.9500
C07O C087 1.394(9)
C07O C09O 1.397(9)
C07P H07P 0.9500
C07P C0A5 1.414(8)
C07Q H07Q 0.9500
C07Q C09A 1.423(9)
C07Q C0A1 1.395(9)
C07R N2 1.350(7)
C07S C08S 1.441(8)
C07S C09T 1.419(8)
C07S C0AM 1.397(8)
C07T C0CZ 1.485(9)
C07V H07V 0.9500
C07V C0BT 1.379(8)
C07W H07W 0.9500
C07X H07X 0.9500
C07X C08G 1.397(8)
C07X C0B4 1.404(9)
C07Y C08D 1.380(8)
C07Y C08J 1.396(8)
N080 C085 1.333(7)
N080 C09P 1.345(7)
C081 H081 0.9500
C081 C093 1.382(7)
O082 B0EW 1.325(12)
C083 H083 0.9500
C083 C08T 1.369(9)
C084 C097 1.413(8)
C084 C0CE 1.401(8)
C084 B0E0 1.575(9)
C086 H086 0.9500
C087 H087 0.9500
C088 H088 0.9500
C088 C0AU 1.399(9)
C088 C0BV 1.376(8)
C089 H089 0.9500
C089 C0BC 1.394(8)
C08A H08A 0.9500
C08A C08Y 1.404(8)
C08A C0B4 1.398(8)
C08B C0AB 1.391(8)
C08B C0CA 1.388(8)
C08D H08D 0.9500
C08D C0A6 1.385(8)
C08E H08E 0.9500
C08E C09H 1.383(8)
C08G H08G 0.9500
C08G C08U 1.393(8)
C08H H08H 0.9500
C08H C0BM 1.389(8)
C08I H08I 0.9500
C08J H08J 0.9500
C08K C09B 1.487(9)
C08K C0AD 1.413(9)
C08K C0AI 1.358(10)
C08L C0A6 1.420(8)
C08L B0DE 1.565(8)
C08M H08M 0.9500
C08M C0AP 1.367(8)
C08M C0BM 1.403(8)
C08O C0E5 1.469(8)
C08P H08P 0.9500
C08P C0AF 1.385(8)
C08P C0AM 1.398(8)
C08R H08R 0.9500
C08R C09K 1.371(8)
C08T H08T 0.9500
C08T C09I 1.421(8)
C08U C08Y 1.402(8)
C08W H08W 0.9500
C08W C098 1.390(8)
C08W C0C0 1.386(8)
C08X H08X 0.9500
C08X C0C6 1.390(8)
C08Y H08Y 0.9500
C08Z H08Z 0.9500
C08Z C098 1.395(8)
C090 H090 0.9500
C090 C0AY 1.386(8)
C090 C0CE 1.367(8)
C091 H091 0.9500
C091 C097 1.380(8)
C091 C0AY 1.398(8)
C092 C0AN 1.398(8)
C092 B0DM 1.549(9)
C094 C0BI 1.395(8)
C095 H095 0.9500
C095 C09N 1.369(8)
C095 C0BJ 1.425(7)
C096 H096 0.9500
C096 C09L 1.405(8)
C096 C0CW 1.382(8)
C097 H097 0.9500
C099 H099 0.9500
C09C C09Q 1.394(9)
C09C B0E1 1.612(9)
C09D B0B5 1.577(9)
C09D C0BO 1.379(9)
C09D C0CW 1.400(8)
C09H B0CC 1.579(8)
C09I C09Z 1.426(9)
C09I B0DR 1.571(9)
C09J H09J 0.9500
C09J C0CA 1.391(8)
C09K H09K 0.9500
C09K C0CK 1.398(8)
C09L C0AG 1.376(8)
C09M H09M 0.9500
C09M C0AE 1.399(8)
C09N H09N 0.9500
C09O C0A9 1.390(8)
C09O B0DD 1.595(9)
C09Q H09Q 0.9500
C09Q C0BY 1.398(9)
C09R H09R 0.9500
C09R C0A5 1.404(8)
C09S B0D2 1.562(9)
C09T H09T 0.9500
C09T C0BA 1.392(8)
C09U C0A1 1.355(9)
C09U B0DV 1.576(9)
C09V C0C0 1.410(9)
C09V B0DP 1.584(9)
C09W C0BW 1.391(10)
C09W B0EC 1.581(10)
C09X H09X 0.9500
C09X C0A0 1.405(9)
C09X C0D4 1.405(10)
C09Y H09Y 0.9500
C09Y C0BW 1.386(9)
C09Z H09Z 0.9500
C09Z C0AJ 1.359(8)
C0A0 C0CM 1.376(10)
C0A1 H0A1 0.9500
C0A2 H0A2 0.9500
C0A2 C0BE 1.395(9)
C0A2 C0C8 1.356(10)
C0A3 H0A3 0.9500
C0A3 C0AL 1.389(8)
C0A3 C0C3 1.417(8)
C0A4 H0A4 0.9500
C0A4 C0A9 1.431(8)
C0A5 B0D3 1.568(8)
C0A6 H0A6 0.9500
C0A7 H0A7 0.9500
C0A8 H0A8 0.9500
C0A8 C0AI 1.409(9)
C0A8 C0B9 1.386(9)
C0A9 H0A9 0.9500
C0AA H0AA 0.9500
C0AB H0AB 0.9500
C0AB C0AO 1.409(8)
C0AC H0AC 0.9500
C0AC C0AQ 1.377(10)
C0AD H0AD 0.9500
C0AD C0CH 1.409(9)
C0AE H0AE 0.9500
C0AE C0AT 1.398(9)
C0AF C0BA 1.369(8)
C0AF B0BQ 1.589(9)
C0AG H0AG 0.9500
C0AG C0BO 1.392(8)
C0AH H0AH 0.9500
C0AI H0AI 0.9500
C0AJ H0AJ 0.9500
C0AK B0BG 1.574(9)
C0AK C0BT 1.383(8)
C0AK C0CD 1.405(8)
C0AL H0AL 0.9500
C0AL C0C1 1.381(8)
C0AM H0AM 0.9500
C0AN H0AN 0.9500
C0AO H0AO 0.9500
C0AP H0AP 0.9500
C0AP C0B0 1.400(8)
C0AQ H0AQ 0.9500
C0AR C0C1 1.483(8)
C0AS H0AS 0.9500
C0AT B0DK 1.571(9)
C0AV H0AV 0.9500
C0AV C0BX 1.378(9)
C0AV C0C3 1.382(9)
C0AW H0AW 0.9500
C0AW C0CD 1.360(8)
C0AX H0AX 0.9500
C0AX C0CQ 1.412(8)
C0AX C0DY 1.395(8)
C0AZ C0B7 1.406(8)
C0AZ C0BC 1.395(8)
C0AZ B0DZ 1.576(9)
C0B0 B0D7 1.559(8)
C0B1 H0B1 0.9500
C0B1 C0BZ 1.377(9)
C0B1 C0CZ 1.373(8)
O0B3 B0EJ 1.336(12)
C0B4 B0EG 1.550(10)
O0B6 B0EJ 1.333(11)
C0B7 H0B7 0.9500
O0B8 B0EB 1.334(10)
C0B9 C0CH 1.413(10)
C0B9 B0D0 1.576(10)
C0BA H0BA 0.9500
C0BC H0BC 0.9500
C0BD H0BD 0.9500
C0BE C0C4 1.410(10)
C0BF H0BF 0.9500
C0BF C0CJ 1.435(11)
C0BF C0CM 1.384(11)
C0BH H0BH 0.9500
C0BH C0C9 1.385(10)
C0BH C0CZ 1.412(9)
C0BI H0BI 0.9500
C0BJ C0CI 1.409(8)
C0BJ B0EB 1.590(8)
C0BN H0BN 0.9500
C0BN C0BR 1.372(9)
C0BN C0DY 1.403(8)
C0BO H0BO 0.9500
C0BP C0BZ 1.395(9)
C0BP C0C9 1.410(9)
C0BP B0EI 1.559(11)
C0BR H0BR 0.9500
C0BR C0CV 1.381(9)
C0BT H0BT 0.9500
C0BV H0BV 0.9500
C0BW H0BW 0.9500
C0BX H0BX 0.9500
C0BX C0C1 1.407(8)
C0BY H0BY 0.9500
C0BZ H0BZ 0.9500
C0C0 H0C0 0.9500
B0C2 C0C3 1.561(10)
C0C4 H0C4 0.9500
C0C4 C0CS 1.365(9)
C0C6 B0DC 1.544(8)
C0C8 H0C8 0.9500
C0C8 C0CN 1.400(10)
C0C9 H0C9 0.9500
C0CA H0CA 0.9500
C0CD H0CD 0.9500
C0CE H0CE 0.9500
C0CG H0CG 0.9500
C0CG C0CK 1.416(8)
C0CH H0CH 0.9500
C0CI H0CI 0.9500
C0CJ C0D4 1.376(11)
C0CJ B0EJ 1.549(12)
C0CK B0E4 1.552(9)
C0CM H0CM 0.9500
C0CN C0CS 1.417(9)
C0CN B0EW 1.556(12)
C0CQ H0CQ 0.9500
C0CQ C0CV 1.362(8)
C0CS H0CS 0.9500
C0CV B0EM 1.595(9)
C0CW H0CW 0.9500
C0D4 H0D4 0.9500
C0DQ H0DQ 0.9500
C0DQ C0E3 1.395(9)
C0DQ C0E5 1.378(10)
C0DX H0DX 0.9500
C0DX C0E5 1.375(10)
C0DX C0EK 1.393(9)
C0E3 H0E3 0.9500
C0E3 C0E9 1.335(11)
C0E9 C0EK 1.370(11)
C0E9 B0EP 1.594(11)
C0EK H0EK 0.9500

loop_
_geom_torsion_atom_site_label_1
_geom_torsion_atom_site_label_2
_geom_torsion_atom_site_label_3
_geom_torsion_atom_site_label_4
_geom_torsion
N006 C042 C05X C05A 178.5(4)
N006 C042 C05X C07J -7.3(7)
N00H C03F C05R C07H 1.1(8)
N00H C03F C05R C09Y -176.7(5)
N00H C051 C08B C0AB -178.0(5)
N00H C051 C08B C0CA 4.5(8)
N00U C042 C05X C05A -6.3(7)
N00U C042 C05X C07J 167.9(5)
N010 C03F C05R C07H 179.4(5)
N010 C03F C05R C09Y 1.6(7)
N010 C076 C094 C065 175.9(5)
N010 C076 C094 C0BI -5.9(8)
O014 B0C2 C0C3 C0A3 5.5(10)
O014 B0C2 C0C3 C0AV -173.5(6)
N01I C05N N2 C07R -1.8(9)
N01K C041 C0AU C06H 6.6(8)
N01K C041 C0AU C088 -172.7(5)
N01K C06E C08U C08G -3.0(8)
N01K C06E C08U C08Y 176.4(5)
C01N C044 C04Q C05I -0.6(9)
C01O C05N N2 C07R 178.3(5)
C01O C05W C068 C03Z 1.8(10)
N01Q C06S C0A0 C09X -177.3(6)
N01Q C06S C0A0 C0CM 4.9(9)
N01S C03Y N043 C0AR -1.3(8)
N01S C03Y C09F C06D -3.1(8)
N01S C03Y C09F C06Q 173.0(5)
N01S C049 C07Y C08D -171.8(5)
N01S C049 C07Y C08J 7.7(8)
C01V C04T B0DG O00C -5.0(8)
C01V C04T B0DG O00R 176.1(5)
N01Y C051 C08B C0AB 5.0(8)
N01Y C051 C08B C0CA -172.4(5)
N01Y C076 C094 C065 -6.5(7)
N01Y C076 C094 C0BI 171.8(5)
N020 C04A C08F C05B -171.9(5)
N020 C04A C08F C05S 8.5(8)
N020 C04Z C077 C07W -2.6(8)
N020 C04Z C077 C09M 174.8(5)
N021 C030 C093 C07E -174.9(5)
N021 C030 C093 C081 2.2(8)
N021 C034 C0AY C090 171.0(6)
N021 C034 C0AY C091 -7.5(8)
N025 C04F N06T C06C -0.2(8)
N025 C04F C09A C078 2.4(9)
N025 C04F C09A C07Q -175.6(6)
N025 C05J N07G C06C -1.8(8)
N025 C05J C098 C08W 175.8(5)
N025 C05J C098 C08Z -3.2(8)
N02B C030 C093 C07E 2.1(8)
N02B C030 C093 C081 179.3(5)
N02B C05E C0DY C0AX 178.6(5)
N02B C05E C0DY C0BN -2.4(8)
N02E C05O N061 C08O -0.9(9)
N02E C05O C0BE C0A2 4.3(10)
N02E C05O C0BE C0C4 -173.7(6)
N02E C07T C0CZ C0B1 -7.1(9)
N02E C07T C0CZ C0BH 175.0(6)
N02N C07R N2 C05N 2.6(8)
N02O C049 C07Y C08D 8.9(8)
N02O C049 C07Y C08J -171.6(5)
N02O C0AR C0C1 C0AL -3.1(8)
N02O C0AR C0C1 C0BX 179.6(5)
O02P B0C2 C0C3 C0A3 -174.8(6)
O02P B0C2 C0C3 C0AV 6.2(10)
N02Z C034 C0AY C090 -5.9(8)
N02Z C034 C0AY C091 175.6(5)
N02Z C05E C0DY C0AX -2.0(8)
N02Z C05E C0DY C0BN 177.0(5)
C030 N021 C034 N02Z 1.9(8)
C030 N021 C034 C0AY -174.8(5)
C030 N02B C05E N02Z -1.4(8)
C030 N02B C05E C0DY 178.0(5)
C031 C066 C08E C09H 1.6(8)
C034 N021 C030 N02B -2.1(8)
C034 N021 C030 C093 174.6(5)
C034 N02Z C05E N02B 1.1(8)
C034 N02Z C05E C0DY -178.2(5)
C036 N006 C042 N00U 0.2(7)
C036 N006 C042 C05X 175.1(4)
C036 N00I C067 N00U 3.3(8)
C036 N00I C067 C05V -173.3(5)
C036 C01N C044 C04Q 176.5(5)
C036 C01N C059 C04R -176.4(5)
C037 C01V C04T C03G -1.2(8)
C037 C01V C04T B0DG -179.7(5)
C037 C02X C04B C03G 0.5(9)
C037 C02X C07B N007 0.8(8)
C037 C02X C07B N00D -176.7(5)
N039 C041 C0AU C06H -176.5(5)
N039 C041 C0AU C088 4.2(8)
N039 C05M C073 C07V 1.3(8)
N039 C05M C073 C0AW -175.7(5)
N03A C06Y C0BM C08H -1.9(8)
N03A C06Y C0BM C08M 176.6(5)
C03C C048 C070 C040 -2.6(10)
C03C C05H C08I C040 1.8(10)
C03D C06K C06U C06I -2.4(9)
C03D C06K B0DL O024 142.4(7)
C03D C06K B0DL O02I -34.0(10)
C03E N00P C08C C04C -177.8(5)
C03E N00P C08C N04U -2.6(9)
C03E N01U C08N C03P 177.6(5)
C03E N01U C08N N04U -0.5(9)
C03E C03C C048 C070 175.8(6)
C03E C03C C05H C08I -175.4(6)
C03F N00H C051 N01Y -1.1(8)
C03F N00H C051 C08B -177.7(5)
C03F N010 C076 N01Y -2.0(8)
C03F N010 C076 C094 175.5(4)
C03F C05R C07H C07L -176.0(5)
C03F C05R C09Y C0BW 177.7(5)
C03G C04T B0DG O00C 176.7(5)
C03G C04T B0DG O00R -2.3(8)
N03H C04Z C077 C07W 178.6(5)
N03H C04Z C077 C09M -4.0(8)
N03M C06S C0A0 C09X 2.2(9)
N03M C06S C0A0 C0CM -175.5(6)
N03O C04A C08F C05B 2.6(8)
N03O C04A C08F C05S -177.0(5)
C03P C083 C08T C09I 1.4(10)
C03R C053 C06O C09S 1.9(9)
C03T C057 C069 C06R 1.7(10)
N03V C06Y C0BM C08H -177.9(5)
N03V C06Y C0BM C08M 0.7(8)
N03W C05M C073 C07V -179.9(5)
N03W C05M C073 C0AW 3.2(8)
N03W C06E C08U C08G 177.6(5)
N03W C06E C08U C08Y -3.0(8)
C03Y N01S C049 N02O -4.3(8)
C03Y N01S C049 C07Y 176.5(5)
C03Y N043 C0AR N02O 0.6(8)
C03Y N043 C0AR C0C1 -178.5(5)
C03Z C06P C072 C01O 4.1(10)
C041 N01K C06E N03W 0.7(8)
C041 N01K C06E C08U -178.7(5)
C041 N039 C05M N03W -2.5(8)
C041 N039 C05M C073 176.3(5)
C042 N006 C036 N00I -1.6(8)
C042 N006 C036 C01N -179.9(4)
C042 N00U C067 N00I -4.4(8)
C042 N00U C067 C05V 172.2(4)
C042 C05X C07J C05Q -174.2(5)
N043 C03Y C09F C06D 175.7(5)
N043 C03Y C09F C06Q -8.2(8)
N043 C0AR C0C1 C0AL 176.1(5)
N043 C0AR C0C1 C0BX -1.3(8)
C044 C01N C036 N006 -0.8(7)
C044 C01N C036 N00I -179.2(5)
C044 C01N C059 C04R 0.7(8)
C044 C04Q C05I C04R 1.8(9)
C044 C04Q C05I B09G -178.8(5)
N046 C07T C0CZ C0B1 177.4(6)
N046 C07T C0CZ C0BH -0.4(9)
N046 C08O C0E5 C0DQ 9.0(9)
N046 C08O C0E5 C0DX -174.5(6)
C048 C03C C03E N00P -172.8(6)
C048 C03C C03E N01U 3.3(9)
C048 C03C C05H C08I 0.8(9)
C049 N01S C03Y N043 3.0(8)
C049 N01S C03Y C09F -178.3(5)
C049 N02O C0AR N043 -1.7(8)
C049 N02O C0AR C0C1 177.3(5)
C049 C07Y C08D C0A6 176.3(5)
C049 C07Y C08J C062 -177.6(5)
C04A N020 C04Z N03H 0.7(8)
C04A N020 C04Z C077 -178.0(5)
C04A N03O C08S N03H 2.2(8)
C04A N03O C08S C07S 179.3(5)
C04B C02X C037 C01V -1.9(9)
C04B C02X C07B N007 177.2(5)
C04B C02X C07B N00D -0.3(8)
C04B C03G C04T C01V -0.3(8)
C04B C03G C04T B0DG 178.2(5)
C04C C0A4 C0A9 C09O 0.8(8)
C04D C05P C075 C09C 1.6(10)
C04D C07R N2 C05N -173.8(5)
C04E C04N C08X C0C6 -1.5(10)
C04F N025 C05J N07G 0.4(9)
C04F N025 C05J C098 -176.3(5)
C04K C06N C0CI C0BJ 1.0(9)
C04M C06Z C0CG C0CK 3.2(9)
C04M C08R C09K C0CK 1.5(9)
C04N C04E C07N C07D 2.0(8)
C04N C04E C09P N03V 8.5(8)
C04N C04E C09P N080 -169.5(5)
C04N C08X C0C6 C07D 3.1(9)
C04N C08X C0C6 B0DC -175.9(6)
C04P C058 C0B7 C0AZ -0.9(10)
C04P C089 C0BC C0AZ 1.9(10)
C04Q C05I B09G O009 178.5(6)
C04Q C05I B09G O00T 0.9(9)
C04R C05I B09G O009 -2.1(9)
C04R C05I B09G O00T -179.7(5)
C04T C01V C037 C02X 2.3(9)
C04T C03G C04B C02X 0.6(9)
C04V N003 C05C N008 1.5(8)
C04V N003 C05C C04S -176.5(5)
C04V N03L C05Y N008 0.9(8)
C04V N03L C05Y C04K 178.0(5)
C04V C03R C053 C06O 175.9(5)
C04V C03R C0BD C04Y -177.6(5)
C04Y C09S B0D2 O00E -11.4(9)
C04Y C09S B0D2 O01W 170.7(6)
C04Z N020 C04A N03O 1.0(8)
C04Z N020 C04A C08F 175.2(5)
C04Z N03H C08S N03O -0.7(8)
C04Z N03H C08S C07S -177.8(5)
C04Z C077 C07W C06A 178.8(5)
C04Z C077 C09M C0AE -176.0(5)
C051 N00H C03F N010 0.7(8)
C051 N00H C03F C05R 179.0(5)
C051 N01Y C076 N010 1.7(8)
C051 N01Y C076 C094 -175.8(5)
C051 C08B C0AB C0AO -176.9(5)
C051 C08B C0CA C09J 175.5(6)
C052 C09H B0CC O013 -171.3(6)
C052 C09H B0CC O02H 10.1(10)
C053 C03R C04V N003 176.9(5)
C053 C03R C04V N03L -5.1(8)
C053 C03R C0BD C04Y -0.8(8)
C053 C06O C09S C04Y -1.2(9)
C053 C06O C09S B0D2 -178.5(5)
C054 C06G C086 C03S -2.0(10)
C054 C06J C099 C03S -0.5(9)
C055 C06L B0DH O00Q -178.9(6)
C055 C06L B0DH O00V 3.2(9)
C056 N007 C07B N00D 0.8(8)
C056 N007 C07B C02X -176.4(5)
C056 N02U C07I N00D -1.9(9)
C056 N02U C07I C031 178.0(5)
C056 C03S C086 C06G -177.1(5)
C056 C03S C099 C06J 178.4(5)
C057 C03T C07F N01J 169.4(6)
C057 C03T C07F N01Q -9.2(9)
C057 C03T C0AQ C0AC -2.8(11)
C057 C069 C06R C0AC -2.8(10)
C057 C069 C06R B0D8 177.4(6)
C058 C04P C060 N01I -179.2(5)
C058 C04P C060 N02N -4.4(8)
C058 C04P C089 C0BC 0.2(9)
C059 C01N C036 N006 176.4(5)
C059 C01N C036 N00I -2.0(7)
C059 C01N C044 C04Q -0.7(8)
C059 C04R C05I C04Q -1.8(8)
C059 C04R C05I B09G 178.8(5)
C05A C05X C07J C05Q -0.1(8)
C05A C06V C071 C05Q 2.9(8)
C05A C06V C071 B0DB -174.6(5)
C05C N003 C04V N03L -1.0(8)
C05C N003 C04V C03R 176.9(5)
C05C N008 C05Y N03L -0.5(8)
C05C N008 C05Y C04K -177.6(5)
C05C C04S C05D C055 -175.9(5)
C05C C04S C05T C05G 176.4(5)
C05D C04S C05C N003 173.2(5)
C05D C04S C05C N008 -5.0(8)
C05D C04S C05T C05G 1.9(9)
C05D C055 C06L C05G 2.3(9)
C05D C055 C06L B0DH -179.9(5)
C05E N02B C030 N021 2.0(8)
C05E N02B C030 C093 -174.8(5)
C05E N02Z C034 N021 -1.4(8)
C05E N02Z C034 C0AY 175.2(5)
C05F C05K C05S C08F -1.0(9)
C05G C06L B0DH O00Q -1.2(9)
C05G C06L B0DH O00V -179.1(6)
C05H C03C C03E N00P 3.3(9)
C05H C03C C03E N01U 179.3(6)
C05H C03C C048 C070 -0.3(10)
C05I C04R C059 C01N 0.6(8)
C05J N025 C04F N06T 0.6(9)
C05J N025 C04F C09A 177.8(5)
C05K C05F C0AA C05B 1.2(8)
C05K C05F B0BL O00L 14.3(9)
C05K C05F B0BL O00Y -167.2(6)
C05K C05S C08F C04A -177.6(5)
C05K C05S C08F C05B 2.8(9)
C05M N039 C041 N01K 1.9(8)
C05M N039 C041 C0AU -174.7(5)
C05M N03W C06E N01K -1.2(8)
C05M N03W C06E C08U 178.1(5)
C05M C073 C07V C0BT -177.1(5)
C05M C073 C0AW C0CD 175.2(5)
C05N N01I C060 N02N -0.3(8)
C05N N01I C060 C04P 174.0(5)
C05N C01O C05W C068 175.8(6)
C05N C01O C072 C06P -178.7(6)
C05O N02E C07T N046 -0.2(9)
C05O N02E C07T C0CZ -175.4(5)
C05O N061 C08O N046 0.8(9)
C05O N061 C08O C0E5 179.2(5)
C05O C0BE C0C4 C0CS 176.7(6)
C05P C04D C07R N02N 2.5(8)
C05P C04D C07R N2 179.1(5)
C05P C04D C0BY C09Q 0.2(10)
C05P C075 C09C C09Q -2.3(10)
C05P C075 C09C B0E1 174.2(6)
C05Q C071 B0DB O027 -163.2(5)
C05Q C071 B0DB O03K 15.1(8)
C05R C07H C07L C09W -1.3(9)
C05R C09Y C0BW C09W -2.1(10)
C05T C04S C05C N003 -1.3(8)
C05T C04S C05C N008 -179.6(5)
C05T C04S C05D C055 -1.4(9)
C05T C05G C06L C055 -1.9(9)
C05T C05G C06L B0DH -179.6(5)
C05V C06I C06U C06K 0.4(9)
C05W C01O C05N N01I 1.1(9)
C05W C01O C05N N2 -179.0(6)
C05W C01O C072 C06P -2.2(10)
C05X C05A C06V C071 -2.7(8)
C05Y N008 C05C N003 -0.8(8)
C05Y N008 C05C C04S 177.3(5)
C05Y N03L C04V N003 -0.1(8)
C05Y N03L C04V C03R -178.0(5)
C05Y C04K C06N C0CI -178.5(5)
C05Y C04K C09N C095 176.8(5)
C05Z C07A B0D6 O011 -29.2(9)
C05Z C07A B0D6 O03B 150.0(6)
C05Z C081 C093 C030 -175.7(5)
C05Z C081 C093 C07E 1.5(8)
C060 N01I C05N C01O -179.4(5)
C060 N01I C05N N2 0.8(8)
C060 N02N C07R C04D 174.2(5)
C060 N02N C07R N2 -2.1(8)
C060 C04P C058 C0B7 175.8(5)
C060 C04P C089 C0BC -176.3(6)
N061 C05O C0BE C0A2 -176.9(6)
N061 C05O C0BE C0C4 5.1(9)
N061 C08O C0E5 C0DQ -169.5(6)
N061 C08O C0E5 C0DX 7.0(9)
C062 C08L C0A6 C08D -1.5(9)
C062 C08L B0DE O01B 14.4(9)
C062 C08L B0DE O03J -163.8(7)
C065 C094 C0BI C06B 1.3(9)
C066 C031 C07I N00D -176.4(5)
C066 C031 C07I N02U 3.7(8)
C066 C031 C0A7 C052 2.6(9)
C066 C08E C09H C052 0.0(8)
C066 C08E C09H B0CC 177.3(5)
C067 N00I C036 N006 -0.1(8)
C067 N00I C036 C01N 178.2(5)
C067 N00U C042 N006 2.6(7)
C067 N00U C042 C05X -172.2(4)
C067 C05V C06I C06U -174.4(5)
C067 C05V C0AH C03D 174.9(5)
C068 C03Z C06P C072 -3.0(9)
C068 C03Z B0C7 O00G 1.5(10)
C068 C03Z B0C7 O00X 178.3(6)
C069 C06R C0AC C0AQ 1.2(11)
C069 C06R B0D8 O026 -173.2(6)
C069 C06R B0D8 O02Y 8.8(11)
C06A C0AT B0DK O022 -21.1(10)
C06A C0AT B0DK O04H 161.4(7)
C06B C092 C0AN C065 -1.1(9)
C06B C092 B0DM O01C 172.0(6)
C06B C092 B0DM O02R -8.6(10)
C06C C09L C0AG C0BO 175.6(5)
C06D C07P C0A5 C09R 5.0(9)
C06D C07P C0A5 B0D3 -175.1(6)
C06E N01K C041 N039 -1.1(8)
C06E N01K C041 C0AU 175.6(5)
C06E N03W C05M N039 2.2(8)
C06E N03W C05M C073 -176.5(5)
C06E C08U C08Y C08A -179.8(5)
C06F C078 C09A C04F -177.8(6)
C06F C078 C09A C07Q 0.3(9)
C06F C09U C0A1 C07Q 8.4(11)
C06F C09U B0DV O018 17.4(10)
C06F C09U B0DV O01Z -160.0(6)
C06G C054 C06J C099 1.7(9)
C06G C054 B0BB O00S -15.6(10)
C06G C054 B0BB O016 168.0(6)
C06I C05V C067 N00I -178.3(5)
C06I C05V C067 N00U 4.8(8)
C06I C05V C0AH C03D -0.6(9)
C06J C054 C06G C086 -0.5(9)
C06J C054 B0BB O00S 160.4(6)
C06J C054 B0BB O016 -16.0(9)
C06K C03D C0AH C05V -1.5(9)
C06L C055 C05D C04S -0.7(9)
C06L C05G C05T C04S -0.2(9)
C06M C09J C0CA C08B 3.1(10)
C06N C04K C05Y N008 -178.6(5)
C06N C04K C05Y N03L 4.1(7)
C06N C04K C09N C095 -2.3(9)
C06O C09S B0D2 O00E 165.9(6)
C06O C09S B0D2 O01W -12.1(9)
C06P C03Z C068 C05W 0.0(9)
C06P C03Z B0C7 O00G -179.9(6)
C06P C03Z B0C7 O00X -3.2(9)
C06Q C09R C0A5 C07P -4.2(9)
C06Q C09R C0A5 B0D3 175.9(6)
C06R C0AC C0AQ C03T 1.6(12)
C06S N01Q C07F N01J -0.1(10)
C06S N01Q C07F C03T 178.3(6)
C06S N03M C09B N01J 2.7(9)
C06S N03M C09B C08K -176.0(5)
C06S C0A0 C0CM C0BF 175.9(7)
N06T C04F C09A C078 179.8(5)
N06T C04F C09A C07Q 1.8(9)
N06T C06C N07G C05J 2.3(9)
N06T C06C C09L C096 -1.2(8)
N06T C06C C09L C0AG -178.9(5)
C06U C06K B0DL O024 -36.3(9)
C06U C06K B0DL O02I 147.4(7)
C06V C05A C05X C042 175.5(5)
C06V C05A C05X C07J 1.3(8)
C06V C071 B0DB O027 14.2(8)
C06V C071 B0DB O03K -167.6(5)
C06X C07A B0D6 O011 147.9(6)
C06X C07A B0D6 O03B -33.0(10)
C06X C07E C093 C030 176.4(5)
C06X C07E C093 C081 -0.7(8)
C06Y N03A C085 C04M 173.6(4)
C06Y N03A C085 N080 0.2(8)
C06Y N03V C09P C04E -175.3(5)
C06Y N03V C09P N080 2.6(9)
C06Z C04M C085 N03A -3.6(8)
C06Z C04M C085 N080 170.5(5)
C06Z C04M C08R C09K -2.9(8)
C06Z C0CG C0CK C09K -4.5(9)
C06Z C0CG C0CK B0E4 173.6(6)
C070 C040 C08I C05H -4.4(10)
C070 C040 B0CX O00N 179.2(6)
C070 C040 B0CX O01M 0.2(9)
C071 C05Q C07J C05X 0.2(8)
C072 C01O C05N N01I 177.5(5)
C072 C01O C05N N2 -2.6(9)
C072 C01O C05W C068 -0.7(9)
C073 C07V C0BT C0AK 1.7(9)
C073 C0AW C0CD C0AK 2.1(10)
C075 C09C C09Q C0BY 2.0(10)
C075 C09C B0E1 O02M -14.0(10)
C075 C09C B0E1 O03N 166.8(7)
C076 N010 C03F N00H 0.7(8)
C076 N010 C03F C05R -177.5(5)
C076 N01Y C051 N00H 0.0(8)
C076 N01Y C051 C08B 176.6(5)
C076 C094 C0BI C06B -176.9(5)
C077 C09M C0AE C0AT -0.8(9)
C078 C06F C09U C0A1 -5.1(9)
C078 C06F C09U B0DV 174.6(6)
C079 C08H C0BM C06Y 176.7(5)
C079 C08H C0BM C08M -1.9(9)
C079 C0B0 B0D7 O005 -179.4(5)
C079 C0B0 B0D7 O00W -1.1(9)
C07A C05Z C081 C093 0.1(8)
C07A C06X C07E C093 -1.7(9)
C07B N007 C056 N02U 1.7(8)
C07B N007 C056 C03S 177.3(5)
C07B N00D C07I N02U 4.0(8)
C07B N00D C07I C031 -175.9(5)
C07B C02X C037 C01V 174.6(5)
C07B C02X C04B C03G -176.0(5)
C07D C0C6 B0DC O012 168.2(6)
C07D C0C6 B0DC O01D -17.6(9)
C07E C06X C07A C05Z 3.2(8)
C07E C06X C07A B0D6 -173.9(5)
C07F N01J C09B N03M -0.6(9)
C07F N01J C09B C08K 178.0(5)
C07F N01Q C06S N03M 2.6(10)
C07F N01Q C06S C0A0 -177.9(6)
C07F C03T C057 C069 -176.7(6)
C07F C03T C0AQ C0AC 175.0(7)
N07G C05J C098 C08W -1.1(9)
N07G C05J C098 C08Z 179.9(5)
N07G C06C N06T C04F -1.4(9)
N07G C06C C09L C096 176.9(5)
N07G C06C C09L C0AG -0.8(8)
C07H C05R C09Y C0BW -0.1(9)
C07H C07L C09W C0BW -0.8(9)
C07H C07L C09W B0EC -177.0(6)
C07I N00D C07B N007 -3.4(8)
C07I N00D C07B C02X 173.8(5)
C07I N02U C056 N007 -1.2(8)
C07I N02U C056 C03S -176.7(5)
C07I C031 C066 C08E -177.9(5)
C07I C031 C0A7 C052 177.5(5)
C07J C05Q C071 C06V -1.6(8)
C07J C05Q C071 B0DB 175.8(5)
C07L C09W C0BW C09Y 2.5(10)
C07L C09W B0EC O04G -7.2(11)
C07L C09W B0EC O063 178.0(6)
C07M C08Z C098 C05J 176.4(6)
C07M C08Z C098 C08W -2.6(9)
C07M C09V C0C0 C08W -1.0(10)
C07M C09V B0DP O00M -21.3(9)
C07M C09V B0DP O017 158.8(6)
C07N C04E C04N C08X -1.1(9)
C07N C04E C09P N03V -176.6(5)
C07N C04E C09P N080 5.4(8)
C07N C07D C0C6 C08X -2.1(9)
C07N C07D C0C6 B0DC 176.9(5)
C07O C09O C0A9 C0A4 -2.6(9)
C07O C09O B0DD O02K -164.4(7)
C07O C09O B0DD O06W 23.2(11)
C07P C06D C09F C03Y 178.0(5)
C07P C06D C09F C06Q 1.8(9)
C07P C0A5 B0D3 O00J -19.0(9)
C07P C0A5 B0D3 O04J 155.4(7)
C07R N02N C060 N01I 1.0(8)
C07R N02N C060 C04P -173.3(5)
C07R C04D C05P C075 -175.8(5)
C07R C04D C0BY C09Q 175.5(6)
C07S C09T C0BA C0AF -0.4(9)
C07T N02E C05O N061 0.6(9)
C07T N02E C05O C0BE 179.3(5)
C07T N046 C08O N061 -0.4(9)
C07T N046 C08O C0E5 -178.8(5)
C07V C073 C0AW C0CD -1.8(9)
C07W C06A C0AT C0AE 5.3(9)
C07W C06A C0AT B0DK -173.3(6)
C07W C077 C09M C0AE 1.4(9)
C07X C08G C08U C06E 179.3(5)
C07X C08G C08U C08Y -0.1(9)
C07X C0B4 B0EG O02V -7.6(11)
C07X C0B4 B0EG O045 168.1(7)
C07Y C08D C0A6 C08L 3.0(9)
C081 C05Z C07A C06X -2.4(8)
C081 C05Z C07A B0D6 174.8(5)
C083 C03P C08N N01U -8.4(9)
C083 C03P C08N N04U 169.8(6)
C083 C03P C0AJ C09Z 2.5(9)
C083 C08T C09I C09Z -1.4(9)
C083 C08T C09I B0DR 177.5(6)
C085 N03A C06Y N03V -2.4(8)
C085 N03A C06Y C0BM -178.1(4)
C085 C04M C06Z C0CG -175.7(5)
C085 C04M C08R C09K 173.3(5)
C085 N080 C09P N03V -4.4(9)
C085 N080 C09P C04E 173.5(5)
C086 C03S C056 N007 0.0(8)
C086 C03S C056 N02U 175.9(5)
C086 C03S C099 C06J -2.0(8)
C087 C04C C08C N00P 3.4(9)
C087 C04C C08C N04U -172.2(6)
C087 C04C C0A4 C0A9 2.9(9)
C087 C07O C09O C0A9 0.8(10)
C087 C07O C09O B0DD -177.8(6)
C089 C04P C058 C0B7 -0.6(9)
C089 C04P C060 N01I -2.8(8)
C089 C04P C060 N02N 172.0(5)
C08A C0B4 B0EG O02V 174.5(7)
C08A C0B4 B0EG O045 -9.8(12)
C08B C0AB C0AO C06M -0.5(9)
C08C N00P C03E N01U 2.6(9)
C08C N00P C03E C03C 178.4(5)
C08C C04C C087 C07O 178.7(6)
C08C C04C C0A4 C0A9 179.5(5)
C08C N04U C08N N01U 0.5(9)
C08C N04U C08N C03P -177.6(5)
C08D C07Y C08J C062 1.9(9)
C08E C09H B0CC O013 11.6(9)
C08E C09H B0CC O02H -167.1(6)
C08F C05B C0AA C05F 0.5(9)
C08G C07X C0B4 C08A 2.9(9)
C08G C07X C0B4 B0EG -175.3(6)
C08G C08U C08Y C08A -0.4(9)
C08H C079 C0B0 C0AP 1.9(9)
C08H C079 C0B0 B0D7 -177.3(5)
C08I C040 C070 C048 4.8(9)
C08I C040 B0CX O00N -3.8(9)
C08I C040 B0CX O01M 177.2(6)
C08J C062 C08L C0A6 0.2(9)
C08J C062 C08L B0DE 178.3(6)
C08J C07Y C08D C0A6 -3.2(9)
C08K C0AD C0CH C0B9 2.2(10)
C08L C062 C08J C07Y -0.4(9)
C08M C0AP C0B0 C079 -1.9(9)
C08M C0AP C0B0 B0D7 177.4(5)
C08N N01U C03E N00P -1.1(9)
C08N N01U C03E C03C -176.9(5)
C08N C03P C083 C08T -178.7(6)
C08N C03P C0AJ C09Z 179.4(6)
C08N N04U C08C N00P 1.1(9)
C08N N04U C08C C04C 176.5(5)
C08O N046 C07T N02E 0.1(9)
C08O N046 C07T C0CZ 175.3(5)
C08P C0AF C0BA C09T 1.8(9)
C08P C0AF B0BQ O00F 10.2(9)
C08P C0AF B0BQ O01F -170.4(6)
C08R C04M C06Z C0CG 0.5(9)
C08R C04M C085 N03A -179.7(5)
C08R C04M C085 N080 -5.6(8)
C08R C09K C0CK C0CG 2.1(9)
C08R C09K C0CK B0E4 -176.0(6)
C08S N03H C04Z N020 -0.9(8)
C08S N03H C04Z C077 177.8(5)
C08S N03O C04A N020 -2.4(8)
C08S N03O C04A C08F -176.4(5)
C08S C07S C09T C0BA 175.5(5)
C08S C07S C0AM C08P -174.5(5)
C08T C09I C09Z C0AJ 2.0(9)
C08T C09I B0DR O00Z 166.9(6)
C08T C09I B0DR O01R -15.6(10)
C08X C0C6 B0DC O012 -12.9(10)
C08X C0C6 B0DC O01D 161.4(6)
C08Y C08A C0B4 C07X -3.5(9)
C08Y C08A C0B4 B0EG 174.6(6)
C08Z C07M C09V C0C0 -0.5(10)
C08Z C07M C09V B0DP -177.9(6)
C092 C06B C0BI C094 -1.4(10)
C094 C065 C0AN C092 1.1(9)
C095 C0BJ C0CI C06N -1.0(9)
C095 C0BJ B0EB O023 -176.3(6)
C095 C0BJ B0EB O0B8 7.4(11)
C096 C09L C0AG C0BO -2.2(9)
C097 C084 C0CE C090 2.2(10)
C097 C084 B0E0 O01P 15.4(10)
C097 C084 B0E0 O03U -168.5(7)
C097 C091 C0AY C034 174.9(5)
C097 C091 C0AY C090 -3.6(9)
C098 C05J N07G C06C 174.8(5)
C098 C08W C0C0 C09V 0.6(10)
C099 C03S C056 N007 179.7(5)
C099 C03S C056 N02U -4.5(8)
C099 C03S C086 C06G 3.2(9)
C09A C04F N06T C06C -177.4(5)
C09A C07Q C0A1 C09U -7.2(11)
C09B N01J C07F N01Q -0.7(9)
C09B N01J C07F C03T -179.2(5)
C09B N03M C06S N01Q -3.8(10)
C09B N03M C06S C0A0 176.7(5)
C09B C08K C0AD C0CH 176.7(6)
C09B C08K C0AI C0A8 -177.7(6)
C09C C09Q C0BY C04D -1.0(10)
C09F C03Y N043 C0AR -180.0(5)
C09F C06D C07P C0A5 -4.0(9)
C09F C06Q C09R C0A5 2.2(9)
C09H C052 C0A7 C031 -1.0(9)
C09I C09Z C0AJ C03P -2.6(9)
C09J C06M C0AO C0AB 1.8(9)
C09J C06M B0DJ O028 -160.3(6)
C09J C06M B0DJ O05L 20.8(9)
C09K C0CK B0E4 O02J 24.4(10)
C09K C0CK B0E4 O035 -158.2(7)
C09L C06C N06T C04F 176.6(5)
C09L C06C N07G C05J -175.6(5)
C09L C096 C0CW C09D 1.1(9)
C09L C0AG C0BO C09D 2.4(9)
C09M C077 C07W C06A 1.4(9)
C09M C0AE C0AT C06A -2.4(9)
C09M C0AE C0AT B0DK 176.2(6)
C09N C04K C05Y N008 2.3(8)
C09N C04K C05Y N03L -175.0(5)
C09N C04K C06N C0CI 0.6(9)
C09N C095 C0BJ C0CI -0.7(8)
C09N C095 C0BJ B0EB -178.1(6)
C09O C07O C087 C04C 2.9(10)
C09P N03V C06Y N03A 1.0(8)
C09P N03V C06Y C0BM 176.6(5)
C09P C04E C04N C08X 173.9(5)
C09P C04E C07N C07D -172.9(5)
C09P N080 C085 N03A 3.0(8)
C09P N080 C085 C04M -170.5(5)
C09Q C09C B0E1 O02M 162.5(7)
C09Q C09C B0E1 O03N -16.7(11)
C09R C06Q C09F C03Y -177.1(5)
C09R C06Q C09F C06D -0.9(9)
C09R C0A5 B0D3 O00J 160.9(6)
C09R C0A5 B0D3 O04J -24.7(10)
C09S C04Y C0BD C03R 1.6(9)
C09T C07S C08S N03H -3.7(8)
C09T C07S C08S N03O 179.0(5)
C09T C07S C0AM C08P 2.9(9)
C09U C06F C078 C09A 1.0(9)
C09V C07M C08Z C098 2.3(10)
C09X C0A0 C0CM C0BF -1.8(11)
C09Y C05R C07H C07L 1.8(9)
C09Z C09I B0DR O00Z -14.2(9)
C09Z C09I B0DR O01R 163.2(6)
C0A0 C09X C0D4 C0CJ 3.2(11)
C0A1 C07Q C09A C04F -179.4(6)
C0A1 C07Q C09A C078 2.5(9)
C0A1 C09U B0DV O018 -162.9(7)
C0A1 C09U B0DV O01Z 19.7(11)
C0A2 C0BE C0C4 C0CS -1.4(10)
C0A2 C0C8 C0CN C0CS 0.3(11)
C0A2 C0C8 C0CN B0EW 174.8(7)
C0A3 C0AL C0C1 C0AR -175.7(5)
C0A3 C0AL C0C1 C0BX 1.8(9)
C0A4 C04C C087 C07O -4.7(9)
C0A4 C04C C08C N00P -173.2(5)
C0A4 C04C C08C N04U 11.2(8)
C0A6 C08L B0DE O01B -167.6(6)
C0A6 C08L B0DE O03J 14.2(10)
C0A7 C031 C066 C08E -2.9(8)
C0A7 C031 C07I N00D 8.8(8)
C0A7 C031 C07I N02U -171.1(5)
C0A7 C052 C09H C08E -0.3(9)
C0A7 C052 C09H B0CC -177.4(6)
C0A8 C0B9 C0CH C0AD -0.4(10)
C0A8 C0B9 B0D0 O02L -10.0(11)
C0A8 C0B9 B0D0 O038 175.0(6)
C0A9 C09O B0DD O02K 16.9(9)
C0A9 C09O B0DD O06W -155.5(7)
C0AA C05B C08F C04A 177.9(5)
C0AA C05B C08F C05S -2.5(8)
C0AA C05F C05K C05S -1.0(9)
C0AA C05F B0BL O00L -167.6(5)
C0AA C05F B0BL O00Y 10.9(9)
C0AB C08B C0CA C09J -1.9(10)
C0AC C06R B0D8 O026 7.1(11)
C0AC C06R B0D8 O02Y -170.9(7)
C0AD C08K C09B N01J 175.6(6)
C0AD C08K C09B N03M -5.7(9)
C0AD C08K C0AI C0A8 2.1(10)
C0AE C0AT B0DK O022 160.4(6)
C0AE C0AT B0DK O04H -17.1(11)
C0AF C08P C0AM C07S -1.6(9)
C0AH C03D C06K C06U 3.0(9)
C0AH C03D C06K B0DL -175.7(6)
C0AH C05V C067 N00I 6.0(8)
C0AH C05V C067 N00U -170.8(5)
C0AH C05V C06I C06U 1.2(8)
C0AI C08K C09B N01J -4.6(10)
C0AI C08K C09B N03M 174.1(6)
C0AI C08K C0AD C0CH -3.1(10)
C0AI C0A8 C0B9 C0CH -0.7(10)
C0AI C0A8 C0B9 B0D0 175.9(6)
C0AJ C03P C083 C08T -1.9(9)
C0AJ C03P C08N N01U 174.8(5)
C0AJ C03P C08N N04U -7.1(8)
C0AL C0A3 C0C3 C0AV -1.2(9)
C0AL C0A3 C0C3 B0C2 179.8(6)
C0AM C07S C08S N03H 173.6(5)
C0AM C07S C08S N03O -3.7(8)
C0AM C07S C09T C0BA -1.9(9)
C0AM C08P C0AF C0BA -0.8(9)
C0AM C08P C0AF B0BQ 179.1(6)
C0AN C065 C094 C076 177.1(5)
C0AN C065 C094 C0BI -1.1(8)
C0AN C092 B0DM O01C -11.6(9)
C0AN C092 B0DM O02R 167.8(6)
C0AO C06M C09J C0CA -3.0(9)
C0AO C06M B0DJ O028 28.4(8)
C0AO C06M B0DJ O05L -150.5(6)
C0AP C08M C0BM C06Y -176.6(5)
C0AP C08M C0BM C08H 2.0(9)
C0AP C0B0 B0D7 O005 1.4(9)
C0AP C0B0 B0D7 O00W 179.7(5)
C0AQ C03T C057 C069 1.1(10)
C0AQ C03T C07F N01J -8.4(9)
C0AQ C03T C07F N01Q 173.1(6)
C0AR N02O C049 N01S 3.7(8)
C0AR N02O C049 C07Y -177.1(5)
C0AS C06H C0AU C041 -177.6(5)
C0AS C06H C0AU C088 1.7(9)
C0AS C07C C0BV C088 -1.9(9)
C0AS C07C B0DS O01X 10.8(10)
C0AS C07C B0DS O02Q -168.1(6)
C0AT C06A C07W C077 -4.8(9)
C0AU C06H C0AS C07C -1.2(9)
C0AU C088 C0BV C07C 2.5(9)
C0AV C0BX C0C1 C0AL -0.4(9)
C0AV C0BX C0C1 C0AR 177.1(6)
C0AW C073 C07V C0BT -0.1(8)
C0AX C0CQ C0CV C0BR -1.4(9)
C0AX C0CQ C0CV B0EM 178.2(6)
C0AY C090 C0CE C084 -4.1(10)
C0AY C091 C097 C084 1.8(9)
C0B0 C079 C08H C0BM 0.0(9)
C0B4 C07X C08G C08U -1.2(10)
C0B4 C08A C08Y C08U 2.3(10)
B0B5 C09D C0BO C0AG 179.3(6)
B0B5 C09D C0CW C096 179.0(5)
C0B7 C0AZ C0BC C089 -3.3(10)
C0B7 C0AZ B0DZ O01H 30.7(10)
C0B7 C0AZ B0DZ O033 -145.7(7)
C0B9 C0A8 C0AI C08K -0.2(10)
C0BA C0AF B0BQ O00F -169.9(6)
C0BA C0AF B0BQ O01F 9.5(10)
B0BB C054 C06G C086 175.7(6)
B0BB C054 C06J C099 -174.6(6)
C0BC C0AZ C0B7 C058 2.9(10)
C0BC C0AZ B0DZ O01H -147.7(7)
C0BC C0AZ B0DZ O033 35.9(11)
C0BD C03R C04V N003 -6.4(8)
C0BD C03R C04V N03L 171.6(5)
C0BD C03R C053 C06O -0.9(8)
C0BD C04Y C09S C06O -0.6(9)
C0BD C04Y C09S B0D2 176.7(5)
C0BE C05O N061 C08O -179.6(5)
C0BE C0A2 C0C8 C0CN -0.6(11)
C0BE C0C4 C0CS C0CN 1.2(11)
C0BF C0CJ C0D4 C09X -2.7(11)
C0BF C0CJ B0EJ O0B3 14.6(14)
C0BF C0CJ B0EJ O0B6 -171.4(8)
B0BG C0AK C0BT C07V -179.9(6)
B0BG C0AK C0CD C0AW 178.0(6)
C0BI C06B C092 C0AN 1.3(9)
C0BI C06B C092 B0DM 177.8(6)
C0BJ C095 C09N C04K 2.3(9)
B0BL C05F C05K C05S 177.2(5)
B0BL C05F C0AA C05B -176.9(6)
C0BM C08M C0AP C0B0 0.0(9)
C0BN C0BR C0CV C0CQ 0.2(10)
C0BN C0BR C0CV B0EM -179.4(6)
C0BO C09D B0B5 O00A -179.8(6)
C0BO C09D B0B5 O00K 1.1(9)
C0BO C09D C0CW C096 -0.9(9)
B0BQ C0AF C0BA C09T -178.1(6)
C0BR C0BN C0DY C05E -178.5(6)
C0BR C0BN C0DY C0AX 0.5(10)
C0BR C0CV B0EM O02A -179.8(6)
C0BR C0CV B0EM O02G 0.6(10)
C0BT C0AK B0BG O00O -4.6(9)
C0BT C0AK B0BG O019 175.8(6)
C0BT C0AK C0CD C0AW -0.4(9)
C0BV C07C C0AS C06H 1.2(9)
C0BV C07C B0DS O01X -172.3(6)
C0BV C07C B0DS O02Q 8.8(10)
C0BV C088 C0AU C041 177.0(5)
C0BV C088 C0AU C06H -2.4(9)
C0BW C09W B0EC O04G 176.9(7)
C0BW C09W B0EC O063 2.0(11)
C0BX C0AV C0C3 C0A3 2.7(10)
C0BX C0AV C0C3 B0C2 -178.3(6)
C0BY C04D C05P C075 -0.6(9)
C0BY C04D C07R N02N -172.6(6)
C0BY C04D C07R N2 4.0(8)
C0BZ C0B1 C0CZ C07T -179.0(6)
C0BZ C0B1 C0CZ C0BH -1.1(9)
C0BZ C0BP C0C9 C0BH 0.2(10)
C0BZ C0BP B0EI O02C 162.1(7)
C0BZ C0BP B0EI O03I -17.0(11)
C0C0 C08W C098 C05J -177.8(6)
C0C0 C08W C098 C08Z 1.2(9)
C0C0 C09V B0DP O00M 161.4(6)
C0C0 C09V B0DP O017 -18.5(10)
C0C3 C0A3 C0AL C0C1 -1.0(9)
C0C3 C0AV C0BX C0C1 -1.9(10)
C0C6 C07D C07N C04E -0.4(9)
B0C7 C03Z C068 C05W 178.6(6)
B0C7 C03Z C06P C072 178.4(6)
C0C8 C0A2 C0BE C05O -177.0(6)
C0C8 C0A2 C0BE C0C4 1.1(10)
C0C8 C0CN C0CS C0C4 -0.6(10)
C0C8 C0CN B0EW O03X 20.5(12)
C0C8 C0CN B0EW O082 -158.9(8)
C0C9 C0BH C0CZ C07T -179.1(6)
C0C9 C0BH C0CZ C0B1 3.1(10)
C0C9 C0BP C0BZ C0B1 1.9(10)
C0C9 C0BP B0EI O02C -19.1(12)
C0C9 C0BP B0EI O03I 161.8(7)
C0CA C08B C0AB C0AO 0.6(9)
C0CD C0AK B0BG O00O 177.1(6)
C0CD C0AK B0BG O019 -2.5(9)
C0CD C0AK C0BT C07V -1.5(9)
C0CE C084 C097 C091 -1.0(9)
C0CE C084 B0E0 O01P -158.4(7)
C0CE C084 B0E0 O03U 17.7(11)
C0CE C090 C0AY C034 -173.8(6)
C0CE C090 C0AY C091 4.7(10)
C0CG C0CK B0E4 O02J -153.6(7)
C0CG C0CK B0E4 O035 23.8(10)
C0CH C0B9 B0D0 O02L 166.5(7)
C0CH C0B9 B0D0 O038 -8.5(10)
C0CI C0BJ B0EB O023 6.3(10)
C0CI C0BJ B0EB O0B8 -170.0(8)
C0CJ C0BF C0CM C0A0 2.3(13)
C0CM C0BF C0CJ C0D4 -0.1(12)
C0CM C0BF C0CJ B0EJ -179.3(8)
C0CQ C0AX C0DY C05E 177.4(5)
C0CQ C0AX C0DY C0BN -1.7(9)
C0CQ C0CV B0EM O02A 0.6(9)
C0CQ C0CV B0EM O02G -179.0(6)
C0CS C0CN B0EW O03X -165.4(7)
C0CS C0CN B0EW O082 15.3(13)
C0CW C096 C09L C06C -177.3(5)
C0CW C096 C09L C0AG 0.5(9)
C0CW C09D B0B5 O00A 0.3(9)
C0CW C09D B0B5 O00K -178.9(5)
C0CW C09D C0BO C0AG -0.8(9)
B0CX C040 C070 C048 -177.9(6)
B0CX C040 C08I C05H 178.4(6)
C0CZ C0B1 C0BZ C0BP -1.4(10)
C0CZ C0BH C0C9 C0BP -2.6(10)
B0D0 C0B9 C0CH C0AD -177.0(6)
C0D4 C09X C0A0 C06S -178.7(6)
C0D4 C09X C0A0 C0CM -0.9(10)
C0D4 C0CJ B0EJ O0B3 -164.6(8)
C0D4 C0CJ B0EJ O0B6 9.4(13)
B0D8 C06R C0AC C0AQ -179.0(7)
B0DD C09O C0A9 C0A4 176.1(6)
B0DE C08L C0A6 C08D -179.5(6)
B0DJ C06M C09J C0CA -174.4(6)
B0DJ C06M C0AO C0AB 173.5(5)
B0DL C06K C06U C06I 176.3(6)
B0DM C092 C0AN C065 -177.7(6)
B0DP C09V C0C0 C08W 176.4(6)
C0DQ C0E3 C0E9 C0EK 4.9(11)
C0DQ C0E3 C0E9 B0EP -177.0(7)
B0DR C09I C09Z C0AJ -176.9(6)
B0DS C07C C0AS C06H 178.3(6)
B0DS C07C C0BV C088 -178.9(6)
B0DV C09U C0A1 C07Q -171.3(7)
C0DY C0AX C0CQ C0CV 2.1(9)
C0DY C0BN C0BR C0CV 0.2(10)
B0DZ C0AZ C0B7 C058 -175.6(6)
B0DZ C0AZ C0BC C089 175.1(6)
B0E0 C084 C097 C091 -175.1(6)
B0E0 C084 C0CE C090 176.2(6)
B0E1 C09C C09Q C0BY -174.5(6)
C0E3 C0DQ C0E5 C08O 175.8(6)
C0E3 C0DQ C0E5 C0DX -0.8(10)
C0E3 C0E9 C0EK C0DX -3.8(11)
C0E3 C0E9 B0EP O05U -2.9(12)
C0E3 C0E9 B0EP O074 179.0(7)
C0E5 C0DQ C0E3 C0E9 -2.7(11)
C0E5 C0DX C0EK C0E9 0.6(11)
B0EB C0BJ C0CI C06N 176.5(6)
B0EC C09W C0BW C09Y 178.5(7)
B0EI C0BP C0BZ C0B1 -179.2(6)
B0EI C0BP C0C9 C0BH -178.7(7)
B0EJ C0CJ C0D4 C09X 176.5(7)
C0EK C0DX C0E5 C08O -174.8(6)
C0EK C0DX C0E5 C0DQ 1.7(10)
C0EK C0E9 B0EP O05U 175.1(7)
C0EK C0E9 B0EP O074 -2.9(12)
B0EP C0E9 C0EK C0DX 178.0(7)
B0EW C0CN C0CS C0C4 -175.2(7)

loop_
_twin_individual_id
_twin_individual_mass_fraction_refined
1 0.41(12)
2 0.59(12)
